data_4305166
loop_
_publ_author_name
'Marco Lama'
'Olimpia Mamula'
'Gregg S. Kottas'
'Luisa De Cola'
'Helen Stoeckli-Evans'
'Sergiu Shova'

_publ_section_title
;
Enantiopure, Supramolecular Helices Containing Three-Dimensional
Tetranuclear Lanthanide(III) Arrays: Synthesis, Structure, Properties, and
Solvent-Driven Trinuclear/Tetranuclear Interconversion
;
_journal_name_full 'Inorganic Chemistry'
_journal_page_first 8000
_journal_page_last 8015
_journal_paper_doi 10.1021/ic7021006
_journal_volume 47
_journal_year 2008
_chemical_absolute_configuration rmad
_chemical_formula_moiety 'C162 H154 N18 Nd4 O19, 2(Cl O4), 9.5(C2 H3 N)'
_chemical_formula_sum 'C181 H182.5 Cl2 N27.5 Nd4 O27'
_chemical_formula_weight 3822.90
_chemical_name_systematic
; 
 ? 
;
_space_group_IT_number 4
_symmetry_cell_setting monoclinic
_symmetry_space_group_name_Hall 'P 2yb'
_symmetry_space_group_name_H-M 'P 1 21 1'
_atom_sites_solution_hydrogens geom
_atom_sites_solution_primary direct
_atom_sites_solution_secondary difmap
_audit_creation_method SHELXL-97
_cell_angle_alpha 90.00
_cell_angle_beta 90.837(10)
_cell_angle_gamma 90.00
_cell_formula_units_Z 2
_cell_length_a 16.647(2)
_cell_length_b 27.723(3)
_cell_length_c 18.681(2)
_cell_measurement_reflns_used 441
_cell_measurement_temperature 100(2)
_cell_measurement_theta_max 21.412
_cell_measurement_theta_min 3.448
_cell_volume 8620.5(17)
_computing_cell_refinement 'DIRAX (Bruker AXS BV)'
_computing_data_collection 'COLLECT (Bruker AXS BV)'
_computing_data_reduction 'EVALCCD (Bruker AXS BV)'
_computing_molecular_graphics 'PLATON  (Spek, 2003)'
_computing_publication_material SHELXL-97
_computing_structure_refinement 'SHELXL-97 (Sheldrick, 1997)'
_computing_structure_solution 'SHELXS-97 (Sheldrick, 1990)'
_diffrn_ambient_temperature 100(2)
_diffrn_measured_fraction_theta_full 0.979
_diffrn_measured_fraction_theta_max 0.932
_diffrn_measurement_device_type 'Bruker nonius Kappa Apex II CCD'
_diffrn_measurement_method 'Phi & omega scans'
_diffrn_radiation_monochromator graphite
_diffrn_radiation_source 'fine-focus sealed tube'
_diffrn_radiation_type MoK\a
_diffrn_radiation_wavelength 0.71073
_diffrn_reflns_av_R_equivalents 0.0262
_diffrn_reflns_av_sigmaI/netI 0.0383
_diffrn_reflns_limit_h_max 21
_diffrn_reflns_limit_h_min -21
_diffrn_reflns_limit_k_max 35
_diffrn_reflns_limit_k_min -36
_diffrn_reflns_limit_l_max 20
_diffrn_reflns_limit_l_min -24
_diffrn_reflns_number 88794
_diffrn_reflns_theta_full 25.00
_diffrn_reflns_theta_max 27.53
_diffrn_reflns_theta_min 1.09
_diffrn_standards_decay_% 0
_diffrn_standards_number 0
_exptl_absorpt_coefficient_mu 1.294
_exptl_absorpt_correction_T_max 1.0
_exptl_absorpt_correction_T_min 0.868837
_exptl_absorpt_correction_type multi-scan
_exptl_absorpt_process_details 'SADABS (Sheldrick, 1996)'
_exptl_crystal_colour colourless
_exptl_crystal_density_diffrn 1.473
_exptl_crystal_density_meas ?
_exptl_crystal_density_method 'not measured'
_exptl_crystal_description block
_exptl_crystal_F_000 3902
_exptl_crystal_size_max 1.02
_exptl_crystal_size_mid 0.80
_exptl_crystal_size_min 0.69
_refine_diff_density_max 1.676
_refine_diff_density_min -1.450
_refine_diff_density_rms 0.251
_refine_ls_abs_structure_details 'Flack H D (1983), Acta Cryst. A39, 876-881'
_refine_ls_abs_structure_Flack 0.002(6)
_refine_ls_extinction_method none
_refine_ls_goodness_of_fit_ref 1.252
_refine_ls_hydrogen_treatment constr
_refine_ls_matrix_type full
_refine_ls_number_parameters 1918
_refine_ls_number_reflns 32300
_refine_ls_number_restraints 1
_refine_ls_restrained_S_all 1.252
_refine_ls_R_factor_all 0.0333
_refine_ls_R_factor_gt 0.0290
_refine_ls_shift/su_max 0.027
_refine_ls_shift/su_mean 0.001
_refine_ls_structure_factor_coef Fsqd
_refine_ls_weighting_details 'calc w=1/[\s^2^(Fo^2^)+(0.0539P)^2^+1.7122P] where P=(Fo^2^+2Fc^2^)/3'
_refine_ls_weighting_scheme calc
_refine_ls_wR_factor_gt 0.0903
_refine_ls_wR_factor_ref 0.0971
_reflns_number_gt 30749
_reflns_number_total 32300
_reflns_threshold_expression I>2\s(I)
_cod_data_source_file ic7021006-file001.cif
_cod_data_source_block ml14
_cod_depositor_comments
;
The following automatic conversions were performed:

'_exptl_crystal_density_meas' value 'none' was changed to '?' - the
value is perceived as not measured.

Automatic conversion script
Id: cif_fix_values 3008 2015-01-20 13:52:24Z robertas 
;
_cod_original_sg_symbol_H-M 'P 21'
_cod_original_formula_sum 'C181 H182.50 Cl2 N27.50 Nd4 O27'
_cod_database_code 4305166

loop_
_symmetry_equiv_pos_site_id
_symmetry_equiv_pos_as_xyz
1 x,y,z
2 -x,1/2+y,-z

loop_
_atom_site_aniso_label
_atom_site_aniso_U_11
_atom_site_aniso_U_22
_atom_site_aniso_U_33
_atom_site_aniso_U_23
_atom_site_aniso_U_13
_atom_site_aniso_U_12
Nd1 0.0110(1) 0.0084(1) 0.0073(1) 0.0006(1) -0.0002(1) 0.0008(1)
Nd2 0.0112(1) 0.0085(1) 0.0097(1) -0.0012(1) 0.0004(1) 0.0007(1)
Nd3 0.0125(1) 0.0081(1) 0.0081(1) 0.0001(1) -0.0016(1) -0.0002(1)
Nd4 0.0118(1) 0.0100(1) 0.0109(1) 0.0002(1) 0.0009(1) -0.0022(1)
O21 0.0185(18) 0.0154(15) 0.0178(19) -0.0055(14) -0.0040(14) 0.0056(14)
O22 0.0124(16) 0.0120(14) 0.0107(16) -0.0029(12) -0.0014(13) 0.0000(12)
O43 0.0260(19) 0.0154(15) 0.0049(16) -0.0002(12) 0.0027(14) -0.0004(14)
O44 0.0210(19) 0.0150(15) 0.0109(18) 0.0020(13) 0.0021(14) 0.0017(13)
O66 0.0157(17) 0.0111(14) 0.0123(17) 0.0004(12) -0.0017(13) 0.0000(12)
O67 0.0248(19) 0.0078(14) 0.0132(18) 0.0004(12) -0.0018(14) 0.0002(13)
O87 0.0135(18) 0.0300(19) 0.021(2) 0.0010(15) -0.0016(15) 0.0021(14)
O88 0.0173(18) 0.0175(16) 0.0184(19) -0.0034(14) -0.0028(15) 0.0051(13)
O109 0.0092(16) 0.0139(14) 0.0148(17) 0.0020(13) -0.0004(13) -0.0014(12)
O110 0.0163(18) 0.0207(17) 0.0141(18) 0.0046(13) -0.0035(14) 0.0004(13)
O133 0.0206(18) 0.0136(14) 0.0082(17) -0.0005(12) -0.0005(14) 0.0027(13)
O134 0.0173(17) 0.0124(15) 0.0165(18) -0.0037(13) 0.0004(14) 0.0013(13)
O154 0.0153(17) 0.0132(14) 0.0132(17) 0.0002(12) 0.0017(13) -0.0035(12)
O155 0.0230(19) 0.0121(14) 0.0132(18) 0.0013(13) 0.0031(14) 0.0004(13)
O176 0.0137(17) 0.0123(14) 0.0180(18) -0.0009(13) -0.0018(14) 0.0004(13)
O177 0.0150(17) 0.0184(15) 0.0142(17) 0.0026(14) -0.0002(13) 0.0000(14)
O190 0.0122(16) 0.0094(14) 0.0093(16) -0.0006(12) 0.0011(13) 0.0005(12)
O197 0.0168(18) 0.0106(14) 0.0217(19) -0.0038(13) 0.0018(14) -0.0018(13)
O198 0.0157(18) 0.0147(15) 0.0177(19) -0.0069(13) -0.0013(14) -0.0002(13)
N1 0.0088(19) 0.0150(18) 0.012(2) 0.0005(15) -0.0013(16) 0.0016(14)
N16 0.014(2) 0.0107(17) 0.012(2) -0.0016(15) -0.0011(16) 0.0003(15)
N17 0.016(2) 0.0185(19) 0.016(2) 0.0014(16) 0.0004(17) -0.0071(16)
N23 0.026(3) 0.093(5) 0.033(3) -0.029(3) 0.011(2) -0.016(3)
N38 0.029(2) 0.0165(19) 0.012(2) 0.0019(16) 0.0047(18) -0.0064(17)
N45 0.015(2) 0.0153(18) 0.018(2) -0.0073(16) 0.0010(17) -0.0003(16)
N58 0.014(2) 0.0145(18) 0.013(2) -0.0010(15) -0.0022(17) -0.0023(15)
N68 0.067(5) 0.139(8) 0.040(4) -0.033(5) -0.033(4) 0.044(5)
N89 0.021(2) 0.0134(17) 0.012(2) 0.0008(16) -0.0043(17) -0.0010(16)
N104 0.020(2) 0.0084(16) 0.015(2) 0.0001(15) 0.0015(17) -0.0020(15)
N111 0.0089(19) 0.0138(17) 0.016(2) -0.0019(15) -0.0032(16) 0.0004(15)
N112 0.032(3) 0.019(2) 0.030(3) 0.0004(19) 0.000(2) 0.0032(19)
N127 0.022(2) 0.0142(18) 0.014(2) -0.0061(16) -0.0004(18) 0.0028(16)
N128 0.012(2) 0.038(3) 0.029(3) -0.007(2) -0.0099(19) 0.0024(19)
N135 0.027(2) 0.0128(18) 0.012(2) -0.0001(16) -0.0017(18) -0.0019(17)
N156 0.015(2) 0.0182(19) 0.016(2) 0.0025(16) 0.0045(17) -0.0034(16)
N171 0.018(2) 0.0101(17) 0.012(2) -0.0013(15) 0.0026(16) -0.0022(15)
N192 0.016(2) 0.0135(18) 0.016(2) 0.0026(16) 0.0037(17) -0.0051(16)
C2 0.012(2) 0.019(2) 0.016(3) -0.001(2) 0.0001(19) -0.0017(19)
C3 0.021(3) 0.013(2) 0.022(3) -0.0054(19) -0.002(2) 0.0042(19)
C4 0.016(3) 0.014(2) 0.027(3) 0.002(2) -0.003(2) 0.0016(18)
C5 0.015(2) 0.019(2) 0.020(3) 0.003(2) -0.005(2) 0.0031(19)
C6 0.012(2) 0.015(2) 0.012(2) 0.0018(17) 0.0001(19) -0.0013(17)
C7 0.013(2) 0.017(2) 0.012(2) -0.0003(18) 0.0011(19) 0.0000(18)
C8 0.011(2) 0.021(2) 0.013(2) 0.003(2) -0.0017(18) 0.0062(19)
C9 0.016(3) 0.023(2) 0.013(3) 0.0027(19) 0.001(2) 0.0019(19)
C10 0.013(2) 0.017(2) 0.015(2) -0.0023(18) 0.0004(19) 0.0010(18)
C11 0.024(3) 0.018(2) 0.023(3) -0.006(2) -0.011(2) 0.003(2)
C12 0.025(3) 0.015(2) 0.034(3) 0.005(2) -0.014(2) -0.010(2)
C13 0.021(3) 0.015(2) 0.026(3) -0.004(2) -0.013(2) 0.0000(19)
C14 0.020(3) 0.011(2) 0.017(3) 0.0008(18) -0.004(2) -0.0006(18)
C15 0.012(2) 0.0123(19) 0.017(2) 0.0007(18) 0.0015(19) -0.0013(18)
C17 0.029(3) 0.020(2) 0.029(3) -0.014(2) -0.011(2) 0.006(2)
C18 0.027(3) 0.038(3) 0.040(4) 0.011(3) -0.010(3) -0.018(3)
C19 0.043(4) 0.023(3) 0.065(5) 0.000(3) -0.032(4) -0.012(3)
C20 0.018(3) 0.0093(19) 0.014(2) 0.0017(17) -0.0037(19) 0.0013(18)
C24 0.023(4) 0.146(9) 0.046(5) -0.044(5) 0.021(3) -0.020(5)
C25 0.024(3) 0.105(7) 0.036(4) -0.008(4) 0.009(3) -0.026(4)
C26 0.039(4) 0.056(4) 0.035(4) -0.001(3) -0.011(3) -0.025(3)
C27 0.032(3) 0.033(3) 0.020(3) -0.001(2) -0.001(2) -0.008(2)
C28 0.026(3) 0.032(3) 0.017(3) -0.001(2) 0.003(2) -0.012(2)
C29 0.023(3) 0.018(2) 0.014(2) 0.001(2) 0.002(2) -0.007(2)
C30 0.032(3) 0.017(2) 0.010(2) -0.0007(18) 0.009(2) -0.004(2)
C31 0.028(3) 0.014(2) 0.008(2) -0.0030(18) -0.001(2) -0.0029(19)
C32 0.028(3) 0.008(2) 0.015(3) 0.0045(17) 0.003(2) -0.0023(18)
C33 0.025(3) 0.016(2) 0.009(2) 0.0008(18) -0.002(2) -0.0037(19)
C34 0.028(3) 0.017(2) 0.014(3) 0.0014(19) -0.002(2) 0.003(2)
C35 0.022(3) 0.018(2) 0.010(2) 0.0025(18) 0.001(2) -0.0002(19)
C36 0.023(3) 0.014(2) 0.010(2) 0.0011(17) 0.004(2) -0.0009(18)
C37 0.026(3) 0.011(2) 0.009(2) -0.0025(17) 0.000(2) -0.0045(18)
C39 0.017(3) 0.021(2) 0.012(3) -0.0015(19) 0.002(2) -0.0009(19)
C40 0.032(3) 0.032(3) 0.019(3) 0.007(2) -0.004(2) 0.008(2)
C41 0.045(4) 0.016(2) 0.017(3) 0.0077(19) -0.001(2) 0.002(2)
C42 0.017(2) 0.0128(19) 0.010(2) -0.0016(18) -0.0004(18) -0.0036(18)
C46 0.028(3) 0.019(2) 0.020(3) -0.008(2) 0.006(2) -0.004(2)
C47 0.045(4) 0.023(3) 0.045(4) -0.008(3) 0.032(3) -0.010(3)
C48 0.063(5) 0.027(3) 0.062(5) -0.016(3) 0.051(4) -0.006(3)
C50 0.043(4) 0.017(2) 0.055(4) -0.014(3) 0.028(3) -0.002(2)
C51 0.013(2) 0.020(2) 0.028(3) -0.006(2) 0.010(2) -0.0022(19)
C52 0.014(2) 0.015(2) 0.019(3) -0.0054(19) -0.001(2) -0.0029(18)
C53 0.016(3) 0.022(2) 0.023(3) -0.008(2) -0.002(2) 0.004(2)
C54 0.022(3) 0.011(2) 0.028(3) -0.003(2) -0.009(2) 0.0022(19)
C55 0.021(3) 0.0078(19) 0.021(3) -0.0006(18) -0.008(2) 0.0035(18)
C56 0.033(3) 0.010(2) 0.016(3) 0.0006(18) -0.008(2) 0.0024(19)
C57 0.024(3) 0.012(2) 0.017(3) 0.0012(18) 0.000(2) -0.0044(19)
C59 0.029(3) 0.012(2) 0.015(3) 0.0004(18) -0.001(2) -0.0038(19)
C60 0.019(2) 0.0096(19) 0.011(2) -0.0007(17) 0.0003(19) -0.0034(17)
C61 0.015(2) 0.012(2) 0.017(3) -0.0027(18) -0.008(2) -0.0003(17)
C62 0.045(3) 0.010(2) 0.012(3) 0.0016(18) -0.008(2) -0.004(2)
C63 0.027(3) 0.016(2) 0.018(3) -0.0010(19) -0.004(2) -0.003(2)
C64 0.041(4) 0.015(2) 0.024(3) 0.000(2) 0.004(3) -0.011(2)
C65 0.013(2) 0.0075(18) 0.017(3) -0.0001(17) -0.0043(19) 0.0019(16)
C69 0.071(7) 0.203(14) 0.048(6) -0.077(8) -0.036(5) 0.065(8)
C70 0.026(4) 0.191(13) 0.100(8) -0.123(9) -0.014(5) 0.025(6)
C71 0.019(3) 0.088(6) 0.058(5) -0.047(5) 0.005(3) -0.005(4)
C72 0.023(3) 0.060(4) 0.037(4) -0.018(3) 0.002(3) -0.014(3)
C73 0.019(3) 0.109(7) 0.025(4) -0.022(4) -0.011(3) -0.006(4)
C74 0.030(3) 0.059(4) 0.033(4) -0.001(3) -0.018(3) -0.002(3)
C75 0.075(6) 0.078(6) 0.074(6) 0.029(5) -0.060(5) -0.008(5)
C76 0.095(7) 0.043(4) 0.124(9) 0.032(5) -0.080(7) -0.005(5)
C77 0.058(5) 0.031(3) 0.082(6) 0.000(4) -0.056(5) 0.006(3)
C78 0.078(6) 0.026(3) 0.108(8) -0.016(4) -0.074(6) 0.018(4)
C79 0.058(5) 0.052(5) 0.127(9) -0.063(6) -0.063(6) 0.041(4)
C80 0.028(3) 0.037(3) 0.058(4) -0.035(3) -0.028(3) 0.022(3)
C81 0.017(3) 0.025(2) 0.026(3) -0.011(2) -0.013(2) 0.010(2)
C82 0.020(3) 0.024(3) 0.048(4) -0.003(3) -0.018(3) 0.004(2)
C83 0.061(5) 0.018(3) 0.080(6) -0.010(3) -0.053(4) 0.006(3)
C84 0.030(4) 0.129(9) 0.151(10) -0.111(8) -0.050(5) 0.050(5)
C85 0.074(7) 0.104(8) 0.198(13) -0.127(9) -0.090(8) 0.070(6)
C86 0.017(3) 0.013(2) 0.020(3) -0.0048(19) -0.008(2) 0.0004(18)
C90 0.018(2) 0.015(2) 0.019(3) 0.002(2) 0.000(2) -0.0013(19)
C91 0.022(3) 0.014(2) 0.019(3) -0.0004(19) -0.009(2) -0.0005(19)
C92 0.032(3) 0.016(2) 0.010(2) -0.0001(18) -0.006(2) -0.002(2)
C93 0.025(3) 0.022(2) 0.012(3) -0.0021(19) -0.001(2) -0.005(2)
C94 0.020(3) 0.012(2) 0.015(3) 0.0030(17) 0.001(2) -0.0023(17)
C95 0.020(3) 0.0131(19) 0.015(3) 0.0033(18) -0.001(2) -0.0035(18)
C96 0.024(3) 0.024(2) 0.011(2) 0.0052(19) -0.001(2) -0.004(2)
C97 0.024(3) 0.024(2) 0.016(3) 0.005(2) 0.004(2) -0.005(2)
C98 0.018(3) 0.016(2) 0.017(3) 0.0035(19) 0.000(2) -0.0037(19)
C99 0.018(3) 0.020(2) 0.024(3) 0.007(2) 0.002(2) -0.005(2)
C100 0.017(3) 0.020(2) 0.023(3) 0.002(2) 0.003(2) -0.006(2)
C101 0.014(2) 0.017(2) 0.025(3) 0.001(2) 0.001(2) -0.0069(19)
C102 0.015(2) 0.0095(19) 0.016(3) 0.0016(17) 0.0008(19) -0.0056(17)
C103 0.017(3) 0.012(2) 0.015(3) 0.0037(17) -0.002(2) -0.0025(17)
C105 0.017(3) 0.024(2) 0.021(3) 0.003(2) -0.002(2) -0.003(2)
C106 0.024(3) 0.019(2) 0.033(3) 0.003(2) 0.001(2) -0.009(2)
C107 0.025(3) 0.029(3) 0.036(4) 0.000(2) 0.001(3) -0.013(2)
C108 0.015(2) 0.015(2) 0.010(2) -0.0011(17) 0.0016(19) -0.0044(17)
C113 0.040(4) 0.017(2) 0.036(4) 0.003(2) -0.004(3) 0.005(2)
C114 0.052(4) 0.018(2) 0.026(3) 0.004(2) -0.001(3) -0.001(2)
C115 0.036(3) 0.022(3) 0.023(3) 0.001(2) 0.000(2) -0.005(2)
C116 0.030(3) 0.017(2) 0.020(3) -0.001(2) 0.000(2) 0.004(2)
C117 0.026(3) 0.018(2) 0.017(3) -0.005(2) -0.006(2) 0.003(2)
C118 0.023(3) 0.017(2) 0.014(3) -0.0035(19) -0.004(2) 0.0039(19)
C119 0.024(3) 0.022(2) 0.024(3) -0.003(2) 0.000(2) 0.008(2)
C120 0.015(3) 0.028(3) 0.022(3) -0.001(2) 0.004(2) 0.004(2)
C121 0.020(3) 0.018(2) 0.013(3) -0.0063(18) 0.001(2) -0.0030(19)
C122 0.018(3) 0.020(2) 0.014(3) -0.0037(19) 0.002(2) -0.0005(19)
C123 0.020(3) 0.025(2) 0.011(3) -0.004(2) 0.002(2) -0.001(2)
C124 0.023(3) 0.019(2) 0.010(2) -0.0041(19) -0.002(2) 0.0002(19)
C125 0.015(2) 0.015(2) 0.010(2) -0.0036(18) 0.0018(19) 0.0010(17)
C126 0.017(2) 0.016(2) 0.011(2) -0.0033(18) 0.0003(19) 0.0030(18)
C129 0.023(3) 0.019(2) 0.014(2) 0.000(2) 0.002(2) -0.002(2)
C130 0.033(3) 0.038(3) 0.013(3) 0.003(2) 0.001(2) 0.002(2)
C131 0.030(3) 0.032(3) 0.015(3) -0.008(2) -0.001(2) -0.006(2)
C132 0.016(2) 0.0086(18) 0.013(2) -0.0011(17) 0.002(2) -0.0022(17)
C136 0.040(3) 0.016(2) 0.016(3) -0.0014(19) 0.002(2) -0.006(2)
C137 0.053(4) 0.019(2) 0.017(3) 0.004(2) -0.001(3) -0.002(2)
C138 0.058(4) 0.013(2) 0.029(3) 0.002(2) 0.000(3) 0.004(2)
C139 0.039(3) 0.014(2) 0.019(3) -0.002(2) 0.000(2) 0.006(2)
C140 0.025(3) 0.013(2) 0.016(3) -0.0011(18) -0.005(2) -0.0015(19)
C141 0.015(2) 0.015(2) 0.018(3) -0.0033(19) -0.004(2) -0.0020(18)
C142 0.021(3) 0.014(2) 0.024(3) -0.005(2) -0.001(2) 0.0069(19)
C143 0.021(3) 0.017(2) 0.021(3) -0.007(2) 0.007(2) 0.001(2)
C144 0.021(3) 0.014(2) 0.013(2) -0.0036(18) -0.002(2) -0.0045(19)
C145 0.023(3) 0.020(2) 0.011(2) -0.0008(19) 0.006(2) -0.0054(19)
C146 0.022(3) 0.020(2) 0.014(3) -0.0017(19) -0.002(2) -0.006(2)
C147 0.020(3) 0.015(2) 0.010(2) 0.0045(18) -0.0023(19) -0.0029(19)
C148 0.014(2) 0.013(2) 0.008(2) -0.0001(17) 0.0010(18) -0.0015(17)
C149 0.017(2) 0.0122(19) 0.013(2) -0.0041(18) -0.0042(19) -0.0047(18)
C150 0.022(3) 0.018(2) 0.008(2) 0.0009(18) 0.001(2) -0.0032(19)
C151 0.038(3) 0.030(3) 0.015(3) 0.006(2) -0.006(2) -0.007(2)
C152 0.031(3) 0.025(2) 0.018(3) -0.002(2) -0.005(2) -0.010(2)
C153 0.014(2) 0.011(2) 0.014(3) 0.0001(17) 0.0026(19) 0.0026(17)
C157 0.018(3) 0.023(2) 0.024(3) 0.000(2) 0.001(2) -0.002(2)
C158 0.017(3) 0.074(5) 0.033(4) -0.006(3) 0.004(3) -0.011(3)
C159 0.022(4) 0.182(11) 0.033(4) -0.008(5) 0.015(3) -0.039(5)
C160 0.030(4) 0.124(7) 0.018(3) -0.001(4) 0.003(3) -0.030(4)
C161 0.018(3) 0.026(2) 0.017(3) -0.001(2) 0.006(2) -0.009(2)
C162 0.022(3) 0.014(2) 0.013(3) 0.0008(18) 0.007(2) -0.0043(18)
C163 0.022(3) 0.023(2) 0.013(3) 0.0022(19) 0.007(2) 0.001(2)
C164 0.028(3) 0.020(2) 0.013(3) 0.0051(19) -0.001(2) 0.001(2)
C165 0.021(3) 0.0093(19) 0.013(2) 0.0021(17) -0.001(2) 0.0015(18)
C166 0.023(3) 0.017(2) 0.011(3) -0.0004(18) -0.003(2) 0.0017(19)
C167 0.028(3) 0.010(2) 0.019(3) 0.0034(18) 0.004(2) 0.0035(19)
C168 0.017(2) 0.0117(19) 0.013(2) 0.0013(17) 0.0025(19) 0.0014(17)
C169 0.014(2) 0.0132(19) 0.008(2) -0.0021(17) 0.0017(18) -0.0036(17)
C170 0.019(3) 0.0066(18) 0.014(3) 0.0010(17) 0.001(2) -0.0011(17)
C172 0.016(2) 0.011(2) 0.015(3) -0.0009(17) -0.001(2) -0.0013(17)
C173 0.027(3) 0.014(2) 0.033(3) 0.005(2) 0.000(2) 0.002(2)
C174 0.027(3) 0.012(2) 0.030(3) 0.002(2) 0.002(2) -0.001(2)
C175 0.016(2) 0.0092(19) 0.009(2) 0.0003(17) 0.0043(18) 0.0012(17)
C178 0.023(3) 0.024(2) 0.017(3) -0.004(2) 0.001(2) -0.007(2)
C179 0.023(3) 0.035(3) 0.024(3) -0.010(2) -0.001(2) -0.007(2)
C180 0.019(3) 0.052(4) 0.026(3) -0.009(3) -0.008(2) 0.004(3)
C181 0.023(3) 0.041(3) 0.023(3) -0.006(2) -0.002(2) 0.008(2)
C182 0.012(2) 0.025(2) 0.020(3) 0.003(2) 0.001(2) -0.0039(19)
C183 0.012(2) 0.020(2) 0.025(3) 0.002(2) 0.003(2) -0.0009(19)
C184 0.019(3) 0.027(3) 0.034(3) 0.007(2) -0.005(2) -0.001(2)
C185 0.015(3) 0.025(2) 0.044(4) 0.004(2) -0.004(3) 0.002(2)
C186 0.011(2) 0.022(2) 0.034(3) -0.001(2) 0.000(2) -0.0008(19)
C187 0.018(3) 0.021(2) 0.045(4) -0.007(3) 0.008(2) 0.003(2)
C188 0.011(3) 0.028(3) 0.045(4) -0.011(3) 0.008(2) -0.001(2)
C189 0.021(3) 0.023(2) 0.025(3) -0.008(2) 0.006(2) -0.001(2)
C190 0.018(2) 0.014(2) 0.018(3) -0.0013(18) 0.002(2) -0.0003(18)
C191 0.008(2) 0.020(2) 0.024(3) -0.002(2) 0.0032(19) -0.0032(19)
C193 0.018(3) 0.022(2) 0.035(3) -0.007(2) 0.008(2) -0.001(2)
C194 0.026(3) 0.039(3) 0.044(4) -0.017(3) 0.013(3) 0.003(3)
C195 0.018(3) 0.043(3) 0.044(4) -0.015(3) 0.011(3) -0.012(3)
C196 0.019(2) 0.016(2) 0.010(2) 0.0015(18) 0.0042(19) -0.0028(18)
N227 0.1220 0.1290 0.0400 0.0030 -0.0480 -0.0460
N236 0.1320 0.0640 0.0770 0.0130 0.0170 0.0250
C228 0.1040 0.0230 0.0460 0.0040 0.0390 -0.0100
C229 0.0400 0.0580 0.0490 0.0190 0.0210 0.0170
C237 0.0460 0.0580 0.0270 0.0130 0.0080 0.0070
C238 0.0260 0.0800 0.0650 -0.0030 0.0030 0.0000
C239 0.0670 0.0450 0.0560 -0.0030 0.0050 -0.0010
C240 0.0710 0.0630 0.1500 -0.0590 0.0480 0.0090
N237 0.1320 0.0640 0.0770 0.0130 0.0170 0.0250
N209 0.0250 0.0660 0.0720 -0.0360 0.0090 -0.0050
C210 0.0120 0.0580 0.0380 -0.0150 0.0030 0.0000
C211 0.0260 0.0590 0.0380 -0.0190 0.0070 -0.0020
N212 0.0470 0.0270 0.0320 0.0010 0.0020 -0.0090
C213 0.0300 0.0170 0.0240 -0.0020 0.0060 -0.0010
C214 0.0430 0.0150 0.0300 0.0020 0.0040 0.0030
N215 0.1560 0.0450 0.0700 0.0320 -0.0160 -0.0300
C216 0.0600 0.0300 0.0390 0.0100 -0.0100 0.0030
C217 0.0600 0.0300 0.0390 0.0100 -0.0100 0.0030
N218 0.0250 0.0600 0.0360 0.0100 -0.0050 0.0030
C219 0.0190 0.0400 0.0350 -0.0100 -0.0020 0.0050
C220 0.0530 0.0690 0.0430 0.0210 0.0140 0.0180
N221 0.0960 0.1540 0.0570 0.0220 0.0190 -0.0240
C222 0.0810 0.0840 0.0350 0.0010 -0.0080 -0.0240
C223 0.0490 0.0900 0.0540 0.0160 -0.0190 -0.0040
N224 0.1220 0.1290 0.0400 0.0030 -0.0480 -0.0460
C225 0.0650 0.1260 0.0430 0.0210 0.0140 -0.0100
C226 0.0920 0.1130 0.0680 0.0260 -0.0290 -0.0560
N230 0.0750 0.0540 0.0780 0.0090 -0.0080 0.0010
C231 0.0640 0.0250 0.0320 0.0150 -0.0180 -0.0020
C232 0.0590 0.0260 0.0420 0.0090 -0.0230 -0.0020
N233 0.0750 0.0540 0.0780 0.0090 -0.0080 0.0010
C234 0.0520 0.0960 0.0760 -0.0360 -0.0200 0.0170
C235 0.0450 0.0460 0.0990 0.0010 0.0250 -0.0030
Cl1 0.0177(6) 0.0262(6) 0.0224(7) -0.0101(5) -0.0020(5) 0.0031(5)
O201 0.048(3) 0.042(3) 0.041(3) 0.001(2) 0.008(2) 0.022(2)
O202 0.037(3) 0.054(3) 0.057(3) -0.021(3) -0.024(2) 0.005(2)
O203 0.046(3) 0.041(3) 0.067(3) -0.032(2) -0.035(3) 0.020(2)
O204 0.068(4) 0.052(3) 0.076(4) 0.024(3) 0.047(3) 0.026(3)
Cl2 0.0766(13) 0.0407(9) 0.0352(9) -0.0007(7) -0.0122(9) -0.0066(8)
O205 0.110(6) 0.070(4) 0.139(7) -0.023(5) -0.041(5) -0.028(4)
O206 0.059(4) 0.102(5) 0.072(4) -0.004(4) 0.006(3) 0.013(4)
O207 0.261(12) 0.066(4) 0.046(4) 0.013(3) 0.001(5) 0.005(6)
O208 0.072(4) 0.084(4) 0.052(4) -0.007(3) -0.005(3) 0.016(3)

loop_
_atom_site_label
_atom_site_type_symbol
_atom_site_thermal_displace_type
_atom_site_fract_x
_atom_site_fract_y
_atom_site_fract_z
_atom_site_occupancy
_atom_site_U_iso_or_equiv
_atom_site_calc_flag
_atom_site_refinement_flags
Nd1 Nd Uani -0.05439(1) 0.48047(5) 0.22298(1) 1.000 0.0089(1) . .
Nd2 Nd Uani 0.12514(1) 0.39336(5) 0.16212(1) 1.000 0.0098(1) . .
Nd3 Nd Uani 0.08017(1) 0.41087(5) 0.37278(1) 1.000 0.0096(1) . .
Nd4 Nd Uani 0.26084(1) 0.58359(5) 0.26606(1) 1.000 0.0109(1) . .
O21 O Uani 0.0004(2) 0.34616(12) 0.09295(18) 1.000 0.0173(10) . .
O22 O Uani -0.02368(18) 0.40573(12) 0.16775(16) 1.000 0.0117(9) . .
O43 O Uani 0.0099(2) 0.49627(12) 0.10910(17) 1.000 0.0154(10) . .
O44 O Uani 0.0857(2) 0.44019(12) 0.05619(18) 1.000 0.0156(10) . .
O66 O Uani 0.0750(2) 0.35675(12) 0.26653(17) 1.000 0.0131(9) . .
O67 O Uani 0.0468(2) 0.31552(12) 0.36386(18) 1.000 0.0153(10) . .
O87 O Uani 0.2337(2) 0.37809(14) 0.24643(19) 1.000 0.0215(11) . .
O88 O Uani 0.2095(2) 0.36712(13) 0.36294(18) 1.000 0.0178(10) . .
O109 O Uani -0.04902(18) 0.41598(12) 0.31791(17) 1.000 0.0126(9) . .
O110 O Uani -0.1740(2) 0.42265(13) 0.27914(18) 1.000 0.0171(10) . .
O133 O Uani -0.0871(2) 0.51627(12) 0.34129(17) 1.000 0.0141(9) . .
O134 O Uani 0.0179(2) 0.48648(12) 0.40429(17) 1.000 0.0154(10) . .
O154 O Uani 0.1840(2) 0.46568(12) 0.41501(18) 1.000 0.0139(9) . .
O155 O Uani 0.2404(2) 0.51617(12) 0.33860(18) 1.000 0.0161(10) . .
O176 O Uani -0.0007(2) 0.56235(12) 0.22271(18) 1.000 0.0147(9) . .
O177 O Uani 0.12123(19) 0.57981(13) 0.26482(17) 1.000 0.0159(9) . .
O190 O Uani 0.08654(19) 0.45506(11) 0.25407(17) 1.000 0.0103(9) . .
O197 O Uani 0.2335(2) 0.44893(12) 0.13687(19) 1.000 0.0164(10) . .
O198 O Uani 0.2396(2) 0.52402(12) 0.17861(18) 1.000 0.0161(10) . .
N1 N Uani -0.1716(2) 0.54081(14) 0.1883(2) 1.000 0.0120(11) . .
N16 N Uani -0.1721(2) 0.45308(14) 0.1181(2) 1.000 0.0123(11) . .
N17 N Uani 0.3803(2) 0.59993(15) 0.3575(2) 1.000 0.0168(11) . .
N23 N Uani 0.3546(3) 0.4642(3) -0.1569(3) 1.000 0.051(2) . .
N38 N Uani 0.1726(3) 0.49435(15) -0.0655(2) 1.000 0.0191(11) . .
N45 N Uani 0.2089(2) 0.34999(15) 0.0627(2) 1.000 0.0161(11) . .
N58 N Uani 0.1985(2) 0.61494(14) 0.3946(2) 1.000 0.0139(11) . .
N68 N Uani 0.4461(5) 0.3823(4) 0.6153(4) 1.000 0.082(3) . .
N89 N Uani 0.1123(2) 0.38941(15) 0.5077(2) 1.000 0.0155(11) . .
N104 N Uani -0.0454(2) 0.37730(14) 0.4647(2) 1.000 0.0145(11) . .
N111 N Uani 0.1341(2) 0.28912(15) 0.1579(2) 1.000 0.0129(11) . .
N112 N Uani -0.2289(3) 0.72054(16) 0.3493(3) 1.000 0.0270(16) . .
N127 N Uani -0.1248(3) 0.61391(15) 0.4119(2) 1.000 0.0167(11) . .
N128 N Uani 0.3765(3) 0.36140(18) 0.4338(3) 1.000 0.0264(16) . .
N135 N Uani 0.2345(3) 0.67718(15) 0.2844(2) 1.000 0.0173(11) . .
N156 N Uani 0.3667(2) 0.61598(15) 0.1750(2) 1.000 0.0164(11) . .
N171 N Uani 0.2053(2) 0.62360(14) 0.1384(2) 1.000 0.0133(11) . .
N192 N Uani 0.3936(2) 0.52143(14) 0.2678(2) 1.000 0.0151(11) . .
C2 C Uani -0.1749(3) 0.58284(18) 0.2252(3) 1.000 0.0157(14) . .
C3 C Uani -0.2189(3) 0.62220(17) 0.2027(3) 1.000 0.0187(16) . .
C4 C Uani -0.2598(3) 0.61910(17) 0.1375(3) 1.000 0.0190(16) . .
C5 C Uani -0.2582(3) 0.57651(17) 0.0993(3) 1.000 0.0181(14) . .
C6 C Uani -0.2141(3) 0.53749(17) 0.1260(3) 1.000 0.0130(12) . .
C7 C Uani -0.2159(3) 0.48979(17) 0.0893(3) 1.000 0.0140(12) . .
C8 C Uani -0.2660(3) 0.48327(18) 0.0286(2) 1.000 0.0150(12) . .
C9 C Uani -0.2758(3) 0.43731(18) 0.0007(3) 1.000 0.0173(16) . .
C10 C Uani -0.2367(3) 0.39868(17) 0.0321(3) 1.000 0.0150(12) . .
C11 C Uani -0.2454(3) 0.34787(18) 0.0067(3) 1.000 0.0218(16) . .
C12 C Uani -0.2535(3) 0.31219(18) 0.0722(3) 1.000 0.0248(16) . .
C13 C Uani -0.1606(3) 0.31847(18) 0.0796(3) 1.000 0.0208(16) . .
C14 C Uani -0.1380(3) 0.36434(16) 0.1212(3) 1.000 0.0160(16) . .
C15 C Uani -0.1833(3) 0.40848(17) 0.0891(3) 1.000 0.0138(11) . .
C17 C Uani -0.1583(3) 0.32802(19) -0.0018(3) 1.000 0.0261(16) . .
C18 C Uani -0.3069(4) 0.3266(2) 0.1345(3) 1.000 0.0351(19) . .
C19 C Uani -0.2765(4) 0.2614(2) 0.0478(4) 1.000 0.044(2) . .
C20 C Uani -0.0478(3) 0.37199(16) 0.1254(3) 1.000 0.0138(14) . .
C24 C Uani 0.4345(4) 0.4704(4) -0.1506(4) 1.000 0.072(4) . .
C25 C Uani 0.4702(4) 0.5023(3) -0.1021(4) 1.000 0.055(3) . .
C26 C Uani 0.4217(4) 0.5253(3) -0.0544(4) 1.000 0.043(2) . .
C27 C Uani 0.3385(4) 0.5181(2) -0.0580(3) 1.000 0.0284(17) . .
C28 C Uani 0.3080(3) 0.4877(2) -0.1108(3) 1.000 0.0250(17) . .
C29 C Uani 0.2188(3) 0.48034(18) -0.1196(3) 1.000 0.0183(14) . .
C30 C Uani 0.1867(3) 0.46048(18) -0.1832(3) 1.000 0.0196(14) . .
C31 C Uani 0.1042(3) 0.45770(17) -0.1918(3) 1.000 0.0167(14) . .
C32 C Uani 0.0547(3) 0.47333(16) -0.1368(3) 1.000 0.0170(16) . .
C33 C Uani -0.0358(3) 0.47516(17) -0.1405(3) 1.000 0.0167(14) . .
C34 C Uani -0.0628(3) 0.52707(18) -0.1156(3) 1.000 0.0197(16) . .
C35 C Uani -0.0498(3) 0.50702(17) -0.0379(3) 1.000 0.0167(14) . .
C36 C Uani 0.0395(3) 0.50840(17) -0.0133(3) 1.000 0.0156(14) . .
C37 C Uani 0.0920(3) 0.49041(16) -0.0730(2) 1.000 0.0153(14) . .
C39 C Uani -0.0680(3) 0.45572(18) -0.0684(3) 1.000 0.0167(16) . .
C40 C Uani -0.1508(4) 0.5376(2) -0.1312(3) 1.000 0.0277(17) . .
C41 C Uani -0.0134(4) 0.57055(18) -0.1397(3) 1.000 0.0260(18) . .
C42 C Uani 0.0474(3) 0.47926(17) 0.0564(2) 1.000 0.0133(11) . .
C46 C Uani 0.2387(3) 0.37950(19) 0.0124(3) 1.000 0.0223(16) . .
C47 C Uani 0.2843(4) 0.3628(2) -0.0458(4) 1.000 0.037(2) . .
C48 C Uani 0.2989(5) 0.3147(2) -0.0511(4) 1.000 0.050(3) . .
C50 C Uani 0.2697(4) 0.2839(2) 0.0014(4) 1.000 0.038(2) . .
C51 C Uani 0.2248(3) 0.30242(18) 0.0578(3) 1.000 0.0202(14) . .
C52 C Uani 0.1878(3) 0.26979(17) 0.1128(3) 1.000 0.0160(14) . .
C53 C Uani 0.2076(3) 0.22073(18) 0.1133(3) 1.000 0.0204(16) . .
C54 C Uani 0.1672(3) 0.18981(17) 0.1590(3) 1.000 0.0204(16) . .
C55 C Uani 0.1083(3) 0.20812(16) 0.2037(3) 1.000 0.0167(15) . .
C56 C Uani 0.0591(3) 0.17805(17) 0.2525(3) 1.000 0.0198(16) . .
C57 C Uani -0.0320(3) 0.19196(17) 0.2404(3) 1.000 0.0177(16) . .
C59 C Uani -0.0124(3) 0.23607(17) 0.2897(3) 1.000 0.0187(16) . .
C60 C Uani 0.0256(3) 0.27667(16) 0.2479(3) 1.000 0.0132(11) . .
C61 C Uani 0.0941(3) 0.25864(16) 0.2013(3) 1.000 0.0148(14) . .
C62 C Uani 0.0551(4) 0.20517(17) 0.3254(3) 1.000 0.0224(16) . .
C63 C Uani -0.0633(3) 0.20038(18) 0.1637(3) 1.000 0.0204(16) . .
C64 C Uani -0.0885(4) 0.15649(18) 0.2775(3) 1.000 0.0266(18) . .
C65 C Uani 0.0513(3) 0.31796(16) 0.2976(3) 1.000 0.0125(13) . .
C69 C Uani 0.4579(6) 0.4195(6) 0.6585(5) 1.000 0.108(6) . .
C70 C Uani 0.4470(5) 0.4684(5) 0.6378(6) 1.000 0.106(5) . .
C71 C Uani 0.4224(4) 0.4805(3) 0.5678(4) 1.000 0.055(3) . .
C72 C Uani 0.4079(4) 0.4415(3) 0.5217(4) 1.000 0.040(2) . .
C73 C Uani 0.4196(4) 0.3943(4) 0.5469(3) 1.000 0.051(3) . .
C74 C Uani 0.4032(4) 0.3503(3) 0.5002(4) 1.000 0.041(2) . .
C75 C Uani 0.4155(6) 0.3023(4) 0.5236(5) 1.000 0.076(3) . .
C76 C Uani 0.4024(6) 0.2637(3) 0.4716(6) 1.000 0.088(4) . .
C77 C Uani 0.3745(5) 0.2753(2) 0.4056(5) 1.000 0.058(3) . .
C78 C Uani 0.3629(6) 0.2391(3) 0.3457(6) 1.000 0.071(3) . .
C79 C Uani 0.4024(5) 0.2569(3) 0.2784(6) 1.000 0.080(4) . .
C80 C Uani 0.3279(4) 0.2901(2) 0.2674(4) 1.000 0.0413(19) . .
C81 C Uani 0.3337(3) 0.33673(19) 0.3132(3) 1.000 0.0228(16) . .
C82 C Uani 0.3609(3) 0.3241(2) 0.3878(4) 1.000 0.0309(19) . .
C83 C Uani 0.2799(5) 0.2523(2) 0.3099(5) 1.000 0.054(3) . .
C84 C Uani 0.4864(5) 0.2813(4) 0.2816(6) 1.000 0.104(5) . .
C85 C Uani 0.4053(6) 0.2180(4) 0.2189(7) 1.000 0.126(6) . .
C86 C Uani 0.2520(3) 0.36306(17) 0.3082(3) 1.000 0.0168(16) . .
C90 C Uani 0.1905(3) 0.39120(18) 0.5280(3) 1.000 0.0173(14) . .
C91 C Uani 0.2164(3) 0.38828(17) 0.5979(3) 1.000 0.0184(16) . .
C92 C Uani 0.1601(3) 0.38393(17) 0.6510(3) 1.000 0.0194(14) . .
C93 C Uani 0.0798(3) 0.38183(18) 0.6317(3) 1.000 0.0197(16) . .
C94 C Uani 0.0570(3) 0.38364(16) 0.5589(3) 1.000 0.0157(16) . .
C95 C Uani -0.0280(3) 0.37608(17) 0.5362(3) 1.000 0.0161(15) . .
C96 C Uani -0.0855(3) 0.36431(18) 0.5870(3) 1.000 0.0197(14) . .
C97 C Uani -0.1625(3) 0.35201(19) 0.5642(3) 1.000 0.0213(16) . .
C98 C Uani -0.1813(3) 0.35208(17) 0.4915(3) 1.000 0.0170(16) . .
C99 C Uani -0.2615(3) 0.33764(18) 0.4612(3) 1.000 0.0207(16) . .
C100 C Uani -0.2486(3) 0.29741(18) 0.4032(3) 1.000 0.0200(16) . .
C101 C Uani -0.2273(3) 0.34065(18) 0.3517(3) 1.000 0.0187(14) . .
C102 C Uani -0.1406(3) 0.35778(16) 0.3632(3) 1.000 0.0135(14) . .
C103 C Uani -0.1198(3) 0.36470(16) 0.4432(3) 1.000 0.0147(16) . .
C105 C Uani -0.2826(3) 0.37311(19) 0.3976(3) 1.000 0.0207(16) . .
C106 C Uani -0.1864(3) 0.25795(19) 0.4201(3) 1.000 0.0253(16) . .
C107 C Uani -0.3280(3) 0.2734(2) 0.3803(3) 1.000 0.0300(19) . .
C108 C Uani -0.1232(3) 0.40241(16) 0.3174(2) 1.000 0.0133(12) . .
C113 C Uani -0.2154(4) 0.7593(2) 0.3058(3) 1.000 0.031(2) . .
C114 C Uani -0.1431(4) 0.7677(2) 0.2726(3) 1.000 0.0320(18) . .
C115 C Uani -0.0817(4) 0.7350(2) 0.2832(3) 1.000 0.0270(17) . .
C116 C Uani -0.0938(3) 0.69519(18) 0.3271(3) 1.000 0.0223(16) . .
C117 C Uani -0.1674(3) 0.68918(18) 0.3592(3) 1.000 0.0204(16) . .
C118 C Uani -0.1846(3) 0.64717(18) 0.4066(3) 1.000 0.0180(16) . .
C119 C Uani -0.2561(3) 0.64240(19) 0.4444(3) 1.000 0.0233(16) . .
C120 C Uani -0.2669(3) 0.60320(19) 0.4902(3) 1.000 0.0216(17) . .
C121 C Uani -0.2054(3) 0.56991(17) 0.4971(3) 1.000 0.0170(16) . .
C122 C Uani -0.2051(3) 0.52763(18) 0.5480(3) 1.000 0.0173(16) . .
C123 C Uani -0.1241(3) 0.52775(19) 0.5920(3) 1.000 0.0187(16) . .
C124 C Uani -0.0872(3) 0.50365(18) 0.5239(3) 1.000 0.0174(14) . .
C125 C Uani -0.0669(3) 0.54056(17) 0.4652(2) 1.000 0.0133(12) . .
C126 C Uani -0.1357(3) 0.57610(17) 0.4552(3) 1.000 0.0147(12) . .
C129 C Uani -0.1720(3) 0.48328(19) 0.5070(3) 1.000 0.0187(14) . .
C130 C Uani -0.1251(4) 0.4921(2) 0.6549(3) 1.000 0.0280(17) . .
C131 C Uani -0.0921(3) 0.5759(2) 0.6195(3) 1.000 0.0257(17) . .
C132 C Uani -0.0440(3) 0.51284(16) 0.3978(3) 1.000 0.0125(11) . .
C136 C Uani 0.2578(4) 0.70915(18) 0.2346(3) 1.000 0.0240(16) . .
C137 C Uani 0.2266(4) 0.7551(2) 0.2272(3) 1.000 0.0297(18) . .
C138 C Uani 0.1661(4) 0.76899(19) 0.2727(3) 1.000 0.0333(18) . .
C139 C Uani 0.1421(4) 0.73732(18) 0.3260(3) 1.000 0.0240(16) . .
C140 C Uani 0.1773(3) 0.69123(17) 0.3316(3) 1.000 0.0181(16) . .
C141 C Uani 0.1574(3) 0.65760(17) 0.3905(3) 1.000 0.0160(14) . .
C142 C Uani 0.1028(3) 0.67084(18) 0.4428(3) 1.000 0.0197(16) . .
C143 C Uani 0.0929(3) 0.64194(18) 0.5020(3) 1.000 0.0196(16) . .
C144 C Uani 0.1375(3) 0.59965(17) 0.5094(3) 1.000 0.0160(14) . .
C145 C Uani 0.1378(3) 0.56831(18) 0.5742(3) 1.000 0.0179(14) . .
C146 C Uani 0.2283(3) 0.55721(18) 0.5969(3) 1.000 0.0187(16) . .
C147 C Uani 0.2236(3) 0.51839(17) 0.5365(2) 1.000 0.0150(14) . .
C148 C Uani 0.2377(3) 0.54044(16) 0.4616(2) 1.000 0.0117(12) . .
C149 C Uani 0.1876(3) 0.58703(17) 0.4524(2) 1.000 0.0141(11) . .
C150 C Uani 0.1322(3) 0.51468(17) 0.5485(3) 1.000 0.0160(14) . .
C151 C Uani 0.2342(4) 0.5347(2) 0.6714(3) 1.000 0.0277(17) . .
C152 C Uani 0.2893(4) 0.59875(19) 0.5937(3) 1.000 0.0247(16) . .
C153 C Uani 0.2185(3) 0.50443(16) 0.4007(3) 1.000 0.0130(14) . .
C157 C Uani 0.4457(3) 0.61606(19) 0.1950(3) 1.000 0.0217(16) . .
C158 C Uani 0.5062(4) 0.6227(3) 0.1480(4) 1.000 0.041(2) . .
C159 C Uani 0.4871(4) 0.6302(5) 0.0773(4) 1.000 0.079(4) . .
C160 C Uani 0.4071(4) 0.6309(4) 0.0559(4) 1.000 0.057(3) . .
C161 C Uani 0.3466(3) 0.62302(19) 0.1060(3) 1.000 0.0203(16) . .
C162 C Uani 0.2598(3) 0.62458(17) 0.0851(3) 1.000 0.0163(16) . .
C163 C Uani 0.2367(3) 0.62883(18) 0.0133(3) 1.000 0.0193(16) . .
C164 C Uani 0.1566(3) 0.63434(18) -0.0045(3) 1.000 0.0204(16) . .
C165 C Uani 0.1001(3) 0.63613(16) 0.0488(3) 1.000 0.0145(14) . .
C166 C Uani 0.0131(3) 0.64724(17) 0.0366(3) 1.000 0.0170(16) . .
C167 C Uani -0.0114(3) 0.68884(17) 0.0886(3) 1.000 0.0190(16) . .
C168 C Uani -0.0174(3) 0.64733(16) 0.1456(3) 1.000 0.0139(11) . .
C169 C Uani 0.0644(3) 0.63414(16) 0.1786(2) 1.000 0.0117(11) . .
C170 C Uani 0.1276(3) 0.62943(16) 0.1199(3) 1.000 0.0132(15) . .
C172 C Uani -0.0371(3) 0.61223(16) 0.0834(3) 1.000 0.0140(14) . .
C173 C Uani -0.0946(3) 0.70941(18) 0.0696(3) 1.000 0.0247(16) . .
C174 C Uani 0.0468(3) 0.73105(18) 0.1008(3) 1.000 0.0230(16) . .
C175 C Uani 0.0610(3) 0.58825(16) 0.2251(2) 1.000 0.0114(11) . .
C178 C Uani 0.3809(3) 0.64137(19) 0.3958(3) 1.000 0.0213(16) . .
C179 C Uani 0.4316(3) 0.6496(2) 0.4543(3) 1.000 0.0274(17) . .
C180 C Uani 0.4828(3) 0.6125(2) 0.4758(3) 1.000 0.0324(19) . .
C181 C Uani 0.4841(3) 0.5704(2) 0.4364(3) 1.000 0.0290(17) . .
C182 C Uani 0.4328(3) 0.56470(19) 0.3769(3) 1.000 0.0190(14) . .
C183 C Uani 0.4356(3) 0.52090(18) 0.3308(3) 1.000 0.0190(14) . .
C184 C Uani 0.4851(3) 0.4816(2) 0.3501(3) 1.000 0.0267(17) . .
C185 C Uani 0.4965(3) 0.4449(2) 0.3013(3) 1.000 0.0280(18) . .
C186 C Uani 0.4586(3) 0.44630(19) 0.2349(3) 1.000 0.0223(14) . .
C187 C Uani 0.4743(3) 0.4117(2) 0.1748(3) 1.000 0.0279(18) . .
C188 C Uani 0.4886(3) 0.4411(2) 0.1050(3) 1.000 0.0279(19) . .
C189 C Uani 0.3950(3) 0.44519(19) 0.0996(3) 1.000 0.0229(16) . .
C190 C Uani 0.3636(3) 0.48668(17) 0.1471(3) 1.000 0.0167(14) . .
C191 C Uani 0.4049(3) 0.48513(18) 0.2216(3) 1.000 0.0173(14) . .
C193 C Uani 0.3911(3) 0.3969(2) 0.1414(3) 1.000 0.0249(16) . .
C194 C Uani 0.5202(4) 0.4086(2) 0.0452(3) 1.000 0.0362(19) . .
C195 C Uani 0.5414(3) 0.4862(2) 0.1104(4) 1.000 0.0349(19) . .
C196 C Uani 0.2716(3) 0.48632(17) 0.1547(2) 1.000 0.0150(12) . .
N227 N Uani 0.32860 0.35460 0.76250 0.500 0.0975 . .
N236 N Uani 0.59100 0.24580 0.87550 0.600 0.0909 . .
C228 C Uani 0.38530 0.35390 0.79280 0.500 0.0573 . .
C229 C Uani 0.46260 0.35360 0.83480 0.500 0.0488 . .
C237 C Uani 0.54120 0.24340 0.92440 0.600 0.0436 . .
C238 C Uani 0.48880 0.24260 0.98520 0.600 0.0570 . .
C239 C Uani 0.57100 0.28850 0.87790 0.400 0.0560 . .
C240 C Uani 0.52890 0.33190 0.88350 0.400 0.0942 . .
N237 N Uani 0.59100 0.24580 0.87550 0.400 0.0909 . .
N209 N Uani 0.39090 0.08170 0.70840 1.000 0.0542 . .
C210 C Uani 0.35080 0.04950 0.69390 1.000 0.0360 . .
C211 C Uani 0.30000 0.00860 0.67690 1.000 0.0409 . .
N212 N Uani -0.00870 0.34990 0.79690 1.000 0.0353 . .
C213 C Uani 0.02310 0.34940 0.85150 1.000 0.0236 . .
C214 C Uani 0.06580 0.34790 0.91890 1.000 0.0293 . .
N215 N Uani 0.65300 0.25940 0.59040 1.000 0.0905 . .
C216 C Uani 0.62700 0.27850 0.63680 1.000 0.0431 . .
C217 C Uani 0.58200 0.30030 0.69720 1.000 0.0431 . .
N218 N Uani 0.61620 0.47740 0.48640 1.000 0.0404 . .
C219 C Uani 0.62870 0.45210 0.53210 1.000 0.0314 . .
C220 C Uani 0.64720 0.42040 0.59140 1.000 0.0549 . .
N221 N Uani 0.71630 0.14540 0.16710 1.000 0.1022 . .
C222 C Uani 0.66210 0.12710 0.19300 1.000 0.0667 . .
C223 C Uani 0.59210 0.10590 0.22660 1.000 0.0645 . .
N224 N Uani 0.43340 0.08870 0.35790 1.000 0.0975 . .
C225 C Uani 0.39640 0.06980 0.31820 1.000 0.0779 . .
C226 C Uani 0.34620 0.04260 0.26440 1.000 0.0913 . .
N230 N Uani 0.01830 0.26230 0.53030 1.000 0.0691 . .
C231 C Uani 0.08370 0.26500 0.51180 1.000 0.0405 . .
C232 C Uani 0.16700 0.26910 0.48760 1.000 0.0426 . .
N233 N Uani 0.37020 0.22850 0.82750 1.000 0.0691 . .
C234 C Uani 0.39460 0.21980 0.77090 1.000 0.0749 . .
C235 C Uani 0.41900 0.20340 0.70000 1.000 0.0631 . .
Cl1 Cl Uani 0.37486(8) 0.11956(6) 0.07791(7) 1.000 0.0221(4) . .
O201 O Uani 0.3459(3) 0.15339(17) 0.0238(2) 1.000 0.0436(17) . .
O202 O Uani 0.4551(3) 0.13417(19) 0.0976(3) 1.000 0.0496(17) . .
O203 O Uani 0.3783(3) 0.07215(17) 0.0474(3) 1.000 0.0517(17) . .
O204 O Uani 0.3220(4) 0.1215(2) 0.1368(3) 1.000 0.065(2) . .
Cl2 Cl Uani 0.70432(13) 0.40214(8) 0.78576(9) 1.000 0.0510(6) . .
O205 O Uani 0.7502(5) 0.4415(3) 0.8111(5) 1.000 0.107(3) . .
O206 O Uani 0.6246(4) 0.4193(3) 0.7669(3) 1.000 0.078(3) . .
O207 O Uani 0.6960(7) 0.3657(3) 0.8406(4) 1.000 0.124(4) . .
O208 O Uani 0.7413(4) 0.3804(2) 0.7247(3) 1.000 0.069(2) . .
H2A H Uiso -0.14530 0.58530 0.26890 1.000 0.0190 calc R
H3A H Uiso -0.22120 0.65070 0.23090 1.000 0.0220 calc R
H4A H Uiso -0.28870 0.64610 0.11930 1.000 0.0230 calc R
H5A H Uiso -0.28690 0.57380 0.05520 1.000 0.0210 calc R
H8A H Uiso -0.29270 0.51000 0.00710 1.000 0.0180 calc R
H9A H Uiso -0.30960 0.43240 -0.04020 1.000 0.0210 calc R
H11A H Uiso -0.28320 0.34250 -0.03460 1.000 0.0260 calc R
H11D H Uiso -0.08840 0.59870 0.57950 1.000 0.0390 calc R
H11E H Uiso -0.03870 0.57120 0.64110 1.000 0.0390 calc R
H11F H Uiso -0.12850 0.58880 0.65550 1.000 0.0390 calc R
H11H H Uiso 0.22000 0.55880 0.70740 1.000 0.0420 calc R
H11I H Uiso 0.28930 0.52350 0.68040 1.000 0.0420 calc R
H11J H Uiso 0.19720 0.50730 0.67420 1.000 0.0420 calc R
H12H H Uiso 0.28070 0.61710 0.54940 1.000 0.0370 calc R
H12I H Uiso 0.34390 0.58560 0.59470 1.000 0.0370 calc R
H12J H Uiso 0.28210 0.62010 0.63490 1.000 0.0370 calc R
H12O H Uiso -0.09470 0.61060 0.07000 1.000 0.0170 calc R
H12P H Uiso -0.01340 0.57970 0.08910 1.000 0.0170 calc R
H13A H Uiso -0.13120 0.28880 0.09550 1.000 0.0250 calc R
H13D H Uiso -0.15940 0.50480 0.69270 1.000 0.0420 calc R
H13E H Uiso -0.07040 0.48780 0.67380 1.000 0.0420 calc R
H13F H Uiso -0.14620 0.46100 0.63830 1.000 0.0420 calc R
H13O H Uiso -0.09120 0.72900 0.02610 1.000 0.0370 calc R
H13P H Uiso -0.11340 0.72950 0.10920 1.000 0.0370 calc R
H13R H Uiso 0.39280 0.36780 0.11080 1.000 0.0290 calc R
H13T H Uiso 0.34700 0.39510 0.17620 1.000 0.0290 calc R
H14A H Uiso -0.15710 0.36000 0.17130 1.000 0.0190 calc R
H14R H Uiso 0.10050 0.71850 0.11220 1.000 0.0350 calc R
H14S H Uiso 0.02800 0.75090 0.14060 1.000 0.0350 calc R
H14T H Uiso 0.04900 0.75070 0.05730 1.000 0.0350 calc R
H14U H Uiso 0.57450 0.39760 0.05780 1.000 0.0540 calc R
H14V H Uiso 0.52160 0.42680 0.00030 1.000 0.0540 calc R
H14W H Uiso 0.48470 0.38060 0.03940 1.000 0.0540 calc R
H15H H Uiso 0.11680 0.49150 0.58620 1.000 0.0190 calc R
H15I H Uiso 0.09980 0.50990 0.50410 1.000 0.0190 calc R
H15R H Uiso 0.54200 0.50270 0.06400 1.000 0.0520 calc R
H15S H Uiso 0.59630 0.47690 0.12410 1.000 0.0520 calc R
H15T H Uiso 0.51980 0.50810 0.14660 1.000 0.0520 calc R
H15X H Uiso -0.33980 0.37280 0.38240 1.000 0.0250 calc R
H15Y H Uiso -0.26250 0.40640 0.40450 1.000 0.0250 calc R
H16Q H Uiso -0.13250 0.68280 0.06150 1.000 0.0370 calc R
H16X H Uiso -0.13390 0.27280 0.42910 1.000 0.0380 calc R
H16Y H Uiso -0.18290 0.23580 0.37930 1.000 0.0380 calc R
H16Z H Uiso -0.20280 0.24000 0.46260 1.000 0.0380 calc R
H17A H Uiso -0.15470 0.29850 -0.03150 1.000 0.0310 calc R
H17B H Uiso -0.11850 0.35250 -0.01630 1.000 0.0310 calc R
H17X H Uiso -0.34740 0.25310 0.41940 1.000 0.0450 calc R
H17Y H Uiso -0.31930 0.25350 0.33780 1.000 0.0450 calc R
H17Z H Uiso -0.36800 0.29840 0.36920 1.000 0.0450 calc R
H18A H Uiso -0.28940 0.35790 0.15340 1.000 0.0530 calc R
H18B H Uiso -0.30280 0.30220 0.17230 1.000 0.0530 calc R
H18C H Uiso -0.36280 0.32900 0.11760 1.000 0.0530 calc R
H19A H Uiso -0.33230 0.26140 0.03020 1.000 0.0660 calc R
H19B H Uiso -0.27110 0.23910 0.08820 1.000 0.0660 calc R
H19C H Uiso -0.24100 0.25130 0.00930 1.000 0.0660 calc R
H19D H Uiso 0.12460 0.48300 0.25580 1.000 0.0120 calc R
H19Y H Uiso -0.18330 0.45190 0.53000 1.000 0.0220 calc R
H19Z H Uiso -0.18640 0.48270 0.45540 1.000 0.0220 calc R
H24A H Uiso 0.46830 0.45210 -0.18080 1.000 0.0860 calc R
H25A H Uiso 0.52650 0.50790 -0.10210 1.000 0.0660 calc R
H26A H Uiso 0.44440 0.54600 -0.01890 1.000 0.0520 calc R
H27A H Uiso 0.30390 0.53370 -0.02530 1.000 0.0340 calc R
H30A H Uiso 0.22110 0.44920 -0.21960 1.000 0.0240 calc R
H31A H Uiso 0.08140 0.44520 -0.23490 1.000 0.0200 calc R
H31C H Uiso 0.04300 0.56580 -0.12570 1.000 0.0390 calc R
H33A H Uiso -0.06190 0.46230 -0.18510 1.000 0.0200 calc R
H35A H Uiso -0.08890 0.51900 -0.00190 1.000 0.0200 calc R
H36A H Uiso 0.05430 0.54270 -0.00280 1.000 0.0190 calc R
H39A H Uiso -0.03500 0.42970 -0.04670 1.000 0.0200 calc R
H39B H Uiso -0.12570 0.44710 -0.06960 1.000 0.0200 calc R
H40A H Uiso -0.18220 0.50790 -0.12570 1.000 0.0420 calc R
H40B H Uiso -0.15700 0.54950 -0.18040 1.000 0.0420 calc R
H40C H Uiso -0.17010 0.56200 -0.09770 1.000 0.0420 calc R
H41A H Uiso -0.03390 0.59990 -0.11710 1.000 0.0390 calc R
H41B H Uiso -0.01760 0.57380 -0.19190 1.000 0.0390 calc R
H46A H Uiso 0.22860 0.41310 0.01620 1.000 0.0270 calc R
H47A H Uiso 0.30440 0.38460 -0.08030 1.000 0.0450 calc R
H48 H Uiso 0.29580 0.54930 0.45850 1.000 0.0140 calc R
H49A H Uiso 0.32860 0.30230 -0.09000 1.000 0.0600 calc R
H50A H Uiso 0.28030 0.25030 -0.00110 1.000 0.0460 calc R
H53A H Uiso 0.24810 0.20870 0.08280 1.000 0.0240 calc R
H54A H Uiso 0.17970 0.15640 0.15980 1.000 0.0250 calc R
H56A H Uiso 0.07210 0.14280 0.25450 1.000 0.0240 calc R
H59A H Uiso -0.05660 0.24600 0.32220 1.000 0.0220 calc R
H60A H Uiso -0.01680 0.28980 0.21480 1.000 0.0160 calc R
H62A H Uiso 0.03700 0.18500 0.36580 1.000 0.0270 calc R
H62B H Uiso 0.10430 0.22350 0.33820 1.000 0.0270 calc R
H63A H Uiso -0.03160 0.22590 0.14120 1.000 0.0310 calc R
H63B H Uiso -0.11980 0.21020 0.16500 1.000 0.0310 calc R
H63C H Uiso -0.05840 0.17050 0.13610 1.000 0.0310 calc R
H64A H Uiso -0.08860 0.12570 0.25170 1.000 0.0400 calc R
H64B H Uiso -0.14300 0.16980 0.27760 1.000 0.0400 calc R
H64C H Uiso -0.06990 0.15130 0.32690 1.000 0.0400 calc R
H69A H Uiso 0.47470 0.41310 0.70640 1.000 0.1290 calc R
H70A H Uiso 0.45650 0.49330 0.67190 1.000 0.1270 calc R
H71A H Uiso 0.41600 0.51300 0.55270 1.000 0.0660 calc R
H72A H Uiso 0.39040 0.44700 0.47380 1.000 0.0480 calc R
H75A H Uiso 0.43180 0.29550 0.57140 1.000 0.0920 calc R
H76A H Uiso 0.41330 0.23110 0.48400 1.000 0.1060 calc R
H78A H Uiso 0.37160 0.20440 0.35830 1.000 0.0860 calc R
H80A H Uiso 0.31000 0.29490 0.21650 1.000 0.0500 calc R
H81A H Uiso 0.37520 0.35810 0.29160 1.000 0.0280 calc R
H83A H Uiso 0.25590 0.22620 0.28030 1.000 0.0640 calc R
H83B H Uiso 0.24030 0.26610 0.34320 1.000 0.0640 calc R
H84A H Uiso 0.48650 0.30670 0.31790 1.000 0.1560 calc R
H84B H Uiso 0.49840 0.29530 0.23480 1.000 0.1560 calc R
H84C H Uiso 0.52730 0.25710 0.29400 1.000 0.1560 calc R
H85A H Uiso 0.41130 0.18600 0.24090 1.000 0.1890 calc R
H85B H Uiso 0.45110 0.22420 0.18790 1.000 0.1890 calc R
H85C H Uiso 0.35540 0.21900 0.19040 1.000 0.1890 calc R
H90A H Uiso 0.22970 0.39470 0.49180 1.000 0.0210 calc R
H91A H Uiso 0.27210 0.38920 0.60960 1.000 0.0220 calc R
H92A H Uiso 0.17630 0.38240 0.69990 1.000 0.0230 calc R
H93A H Uiso 0.04010 0.37920 0.66750 1.000 0.0230 calc R
H96A H Uiso -0.07210 0.36470 0.63660 1.000 0.0230 calc R
H97A H Uiso -0.20220 0.34360 0.59810 1.000 0.0260 calc R
H99 H Uiso -0.30490 0.33170 0.49650 1.000 0.0250 calc R
H101 H Uiso -0.24470 0.33650 0.30060 1.000 0.0230 calc R
H102 H Uiso -0.10510 0.33140 0.34540 1.000 0.0160 calc R
H113 H Uiso -0.25790 0.78160 0.29800 1.000 0.0380 calc R
H114 H Uiso -0.13580 0.79530 0.24320 1.000 0.0380 calc R
H115 H Uiso -0.03150 0.73960 0.26070 1.000 0.0320 calc R
H116 H Uiso -0.05190 0.67240 0.33490 1.000 0.0260 calc R
H119 H Uiso -0.29730 0.66580 0.43880 1.000 0.0280 calc R
H120 H Uiso -0.31520 0.59950 0.51610 1.000 0.0260 calc R
H122 H Uiso -0.25520 0.52240 0.57580 1.000 0.0210 calc R
H124 H Uiso -0.04480 0.47890 0.53370 1.000 0.0210 calc R
H125 H Uiso -0.01860 0.55910 0.48180 1.000 0.0160 calc R
H136 H Uiso 0.29830 0.69950 0.20230 1.000 0.0290 calc R
H137 H Uiso 0.24620 0.77660 0.19180 1.000 0.0360 calc R
H138 H Uiso 0.14140 0.79970 0.26770 1.000 0.0400 calc R
H139 H Uiso 0.10190 0.74680 0.35870 1.000 0.0290 calc R
H142 H Uiso 0.07250 0.69970 0.43770 1.000 0.0240 calc R
H143 H Uiso 0.05570 0.65080 0.53780 1.000 0.0240 calc R
H145 H Uiso 0.10100 0.57800 0.61350 1.000 0.0220 calc R
H147 H Uiso 0.25440 0.48810 0.54670 1.000 0.0180 calc R
H157 H Uiso 0.45920 0.61120 0.24400 1.000 0.0260 calc R
H158 H Uiso 0.56070 0.62220 0.16380 1.000 0.0500 calc R
H159 H Uiso 0.52830 0.63480 0.04330 1.000 0.0950 calc R
H160 H Uiso 0.39320 0.63680 0.00720 1.000 0.0690 calc R
H163 H Uiso 0.27590 0.62790 -0.02310 1.000 0.0230 calc R
H164 H Uiso 0.14030 0.63690 -0.05330 1.000 0.0240 calc R
H166 H Uiso -0.00490 0.65080 -0.01450 1.000 0.0200 calc R
H168 H Uiso -0.06140 0.65140 0.18090 1.000 0.0170 calc R
H169 H Uiso 0.08130 0.66140 0.21050 1.000 0.0140 calc R
H178 H Uiso 0.34460 0.66620 0.38190 1.000 0.0260 calc R
H179 H Uiso 0.43140 0.67960 0.47880 1.000 0.0330 calc R
H180 H Uiso 0.51640 0.61610 0.51700 1.000 0.0390 calc R
H181 H Uiso 0.51990 0.54510 0.44970 1.000 0.0350 calc R
H184 H Uiso 0.51020 0.48040 0.39600 1.000 0.0320 calc R
H185 H Uiso 0.53050 0.41860 0.31330 1.000 0.0340 calc R
H188 H Uiso 0.51300 0.38500 0.18530 1.000 0.0340 calc R
H189 H Uiso 0.37200 0.44420 0.04990 1.000 0.0280 calc R
H190 H Uiso 0.37880 0.51780 0.12390 1.000 0.0200 calc R
H22L H Uiso 0.45440 0.36890 0.88140 0.500 0.0740 calc .
H23H H Uiso 0.43280 0.24090 0.96840 0.600 0.0860 calc .
H23I H Uiso 0.49670 0.27210 1.01340 0.600 0.0860 calc .
H23G H Uiso 0.50120 0.21450 1.01500 0.600 0.0860 calc .
H22J H Uiso 0.50350 0.37150 0.80850 0.500 0.0740 calc .
H22K H Uiso 0.48050 0.32030 0.84200 0.500 0.0740 calc .
H24B H Uiso 0.47480 0.32550 0.90110 0.400 0.1410 calc .
H24C H Uiso 0.52520 0.34740 0.83640 0.400 0.1410 calc .
H24D H Uiso 0.55730 0.35330 0.91710 0.400 0.1410 calc .
H21A H Uiso 0.24490 0.01970 0.66810 1.000 0.0620 calc R
H21B H Uiso 0.30090 -0.01410 0.71710 1.000 0.0620 calc R
H21C H Uiso 0.31990 -0.00750 0.63390 1.000 0.0620 calc R
H21D H Uiso 0.07770 0.38090 0.93490 1.000 0.0440 calc R
H21E H Uiso 0.11620 0.33010 0.91330 1.000 0.0440 calc R
H21F H Uiso 0.03270 0.33170 0.95460 1.000 0.0440 calc R
H21G H Uiso 0.57970 0.27710 0.73690 1.000 0.0650 calc R
H21H H Uiso 0.52730 0.30830 0.68110 1.000 0.0650 calc R
H21I H Uiso 0.60940 0.32970 0.71350 1.000 0.0650 calc R
H22A H Uiso 0.63330 0.43620 0.63640 1.000 0.0820 calc R
H22B H Uiso 0.70480 0.41280 0.59180 1.000 0.0820 calc R
H22C H Uiso 0.61620 0.39050 0.58620 1.000 0.0820 calc R
H22D H Uiso 0.58690 0.11880 0.27510 1.000 0.0970 calc R
H22E H Uiso 0.59860 0.07070 0.22890 1.000 0.0970 calc R
H22F H Uiso 0.54380 0.11370 0.19830 1.000 0.0970 calc R
H22G H Uiso 0.29910 0.02910 0.28800 1.000 0.1370 calc R
H22H H Uiso 0.37810 0.01630 0.24400 1.000 0.1370 calc R
H22I H Uiso 0.32870 0.06450 0.22620 1.000 0.1370 calc R
H23A H Uiso 0.18650 0.23720 0.47320 1.000 0.0640 calc R
H23B H Uiso 0.20090 0.28160 0.52680 1.000 0.0640 calc R
H23C H Uiso 0.16920 0.29120 0.44670 1.000 0.0640 calc R
H23D H Uiso 0.38710 0.22010 0.66320 1.000 0.0940 calc R
H23E H Uiso 0.41030 0.16850 0.69600 1.000 0.0940 calc R
H23F H Uiso 0.47610 0.21060 0.69350 1.000 0.0940 calc R

loop_
_atom_type_symbol
_atom_type_description
_atom_type_scat_dispersion_real
_atom_type_scat_dispersion_imag
_atom_type_scat_source
C C 0.0033 0.0016 'International Tables Vol C Tables 4.2.6.8 and 6.1.1.4'
H H 0.0000 0.0000 'International Tables Vol C Tables 4.2.6.8 and 6.1.1.4'
Cl Cl 0.1484 0.1585 'International Tables Vol C Tables 4.2.6.8 and 6.1.1.4'
N N 0.0061 0.0033 'International Tables Vol C Tables 4.2.6.8 and 6.1.1.4'
Nd Nd -0.1943 3.0179 'International Tables Vol C Tables 4.2.6.8 and 6.1.1.4'
O O 0.0106 0.0060 'International Tables Vol C Tables 4.2.6.8 and 6.1.1.4'

loop_
_geom_angle_atom_site_label_1
_geom_angle_atom_site_label_2
_geom_angle_atom_site_label_3
_geom_angle
_geom_angle_site_symmetry_1
_geom_angle_site_symmetry_2
_geom_angle_site_symmetry_3
_geom_angle_publ_flag
O22 Nd1 O43 71.16(11) . . . yes
O22 Nd1 O109 71.39(11) . . . yes
O22 Nd1 O110 79.65(11) . . . yes
O22 Nd1 O133 141.71(12) . . . yes
O22 Nd1 O176 136.89(11) . . . yes
O22 Nd1 O190 69.45(10) . . . yes
O22 Nd1 N1 127.50(11) . . . yes
O22 Nd1 N16 67.63(11) . . . yes
O43 Nd1 O109 136.99(11) . . . yes
O43 Nd1 O110 139.59(11) . . . yes
O43 Nd1 O133 143.93(12) . . . yes
O43 Nd1 O176 70.44(11) . . . yes
O43 Nd1 O190 80.29(11) . . . yes
O43 Nd1 N1 90.25(11) . . . yes
O43 Nd1 N16 75.77(11) . . . yes
O109 Nd1 O110 48.85(10) . . . yes
O109 Nd1 O133 70.37(11) . . . yes
O109 Nd1 O176 130.74(11) . . . yes
O109 Nd1 O190 67.32(10) . . . yes
O109 Nd1 N1 129.80(11) . . . yes
O109 Nd1 N16 108.15(11) . . . yes
O110 Nd1 O133 74.17(11) . . . yes
O110 Nd1 O176 143.46(11) . . . yes
O110 Nd1 O190 115.09(11) . . . yes
O110 Nd1 N1 85.82(11) . . . yes
O110 Nd1 N16 67.45(10) . . . yes
O133 Nd1 O176 73.49(11) . . . yes
O133 Nd1 O190 97.02(11) . . . yes
O133 Nd1 N1 78.18(11) . . . yes
O133 Nd1 N16 123.96(11) . . . yes
O176 Nd1 O190 85.43(11) . . . yes
O176 Nd1 N1 71.33(12) . . . yes
O176 Nd1 N16 119.61(12) . . . yes
O190 Nd1 N1 156.71(12) . . . yes
O190 Nd1 N16 135.60(11) . . . yes
N1 Nd1 N16 60.21(11) . . . yes
O21 Nd2 O22 49.20(10) . . . yes
O21 Nd2 O44 71.45(11) . . . yes
O21 Nd2 O66 84.86(11) . . . yes
O21 Nd2 O87 140.57(13) . . . yes
O21 Nd2 O190 116.39(10) . . . yes
O21 Nd2 O197 140.11(11) . . . yes
O21 Nd2 N45 81.70(11) . . . yes
O22 Nd2 O44 73.00(11) . . . yes
O22 Nd2 O66 70.28(11) . . . yes
O22 Nd2 O87 136.65(11) . . . yes
O22 Nd2 O190 67.38(10) . . . yes
O22 Nd2 O197 131.34(12) . . . yes
O22 Nd2 N45 128.84(11) . . . yes
O44 Nd2 O66 143.27(11) . . . yes
O44 Nd2 O87 143.96(12) . . . yes
O44 Nd2 O190 97.08(11) . . . yes
O44 Nd2 O197 72.37(12) . . . yes
O44 Nd2 N45 79.06(12) . . . yes
O66 Nd2 O87 69.91(12) . . . yes
O66 Nd2 O190 68.36(11) . . . yes
O66 Nd2 O197 134.98(12) . . . yes
O66 Nd2 N45 125.75(13) . . . yes
O87 Nd2 O190 82.54(11) . . . yes
O87 Nd2 O197 71.74(12) . . . yes
O87 Nd2 N45 88.91(12) . . . yes
O190 Nd2 O197 84.20(12) . . . yes
O190 Nd2 N45 159.56(12) . . . yes
O197 Nd2 N45 75.48(12) . . . yes
O66 Nd3 O67 50.00(11) . . . yes
O66 Nd3 O88 70.49(11) . . . yes
O66 Nd3 O109 70.79(11) . . . yes
O66 Nd3 O134 135.05(11) . . . yes
O66 Nd3 O154 130.81(11) . . . yes
O66 Nd3 O190 66.13(10) . . . yes
O66 Nd3 N89 129.09(13) . . . yes
O66 Nd3 N104 105.30(11) . . . yes
O67 Nd3 O88 72.26(11) . . . yes
O67 Nd3 O109 81.24(11) . . . yes
O67 Nd3 O134 140.75(11) . . . yes
O67 Nd3 O154 140.99(11) . . . yes
O67 Nd3 O190 115.41(10) . . . yes
O67 Nd3 N89 82.94(12) . . . yes
O67 Nd3 N104 64.58(11) . . . yes
O88 Nd3 O109 141.20(12) . . . yes
O88 Nd3 O134 144.95(12) . . . yes
O88 Nd3 O154 73.45(11) . . . yes
O88 Nd3 O190 97.12(11) . . . yes
O88 Nd3 N89 78.25(11) . . . yes
O88 Nd3 N104 121.65(12) . . . yes
O109 Nd3 O134 70.36(11) . . . yes
O109 Nd3 O154 137.76(13) . . . yes
O109 Nd3 O190 69.07(11) . . . yes
O109 Nd3 N89 126.60(11) . . . yes
O109 Nd3 N104 67.39(11) . . . yes
O134 Nd3 O154 71.53(12) . . . yes
O134 Nd3 O190 79.49(11) . . . yes
O134 Nd3 N89 92.56(12) . . . yes
O134 Nd3 N104 79.47(11) . . . yes
O154 Nd3 O190 86.74(11) . . . yes
O154 Nd3 N89 72.34(12) . . . yes
O154 Nd3 N104 121.93(11) . . . yes
O190 Nd3 N89 159.06(12) . . . yes
O190 Nd3 N104 135.84(10) . . . yes
N89 Nd3 N104 59.73(10) . . . yes
O155 Nd4 O177 79.39(12) . . . yes
O155 Nd4 O198 79.57(12) . . . yes
O155 Nd4 N17 82.92(12) . . . yes
O155 Nd4 N58 71.86(12) . . . yes
O155 Nd4 N135 132.95(12) . . . yes
O155 Nd4 N156 138.95(13) . . . yes
O155 Nd4 N171 140.20(12) . . . yes
O155 Nd4 N192 67.84(12) . . . yes
O177 Nd4 O198 79.69(12) . . . yes
O177 Nd4 N17 139.18(11) . . . yes
O177 Nd4 N58 68.65(11) . . . yes
O177 Nd4 N135 83.02(14) . . . yes
O177 Nd4 N156 133.54(11) . . . yes
O177 Nd4 N171 71.90(11) . . . yes
O177 Nd4 N192 139.47(13) . . . yes
O198 Nd4 N17 132.48(12) . . . yes
O198 Nd4 N58 140.36(12) . . . yes
O198 Nd4 N135 138.97(12) . . . yes
O198 Nd4 N156 83.41(12) . . . yes
O198 Nd4 N171 68.79(11) . . . yes
O198 Nd4 N192 71.70(12) . . . yes
N17 Nd4 N58 70.95(11) . . . yes
N17 Nd4 N135 82.71(14) . . . yes
N17 Nd4 N156 81.62(11) . . . yes
N17 Nd4 N171 136.47(12) . . . yes
N17 Nd4 N192 60.78(11) . . . yes
N58 Nd4 N135 61.10(12) . . . yes
N58 Nd4 N156 135.89(13) . . . yes
N58 Nd4 N171 119.68(11) . . . yes
N58 Nd4 N192 119.23(11) . . . yes
N135 Nd4 N156 82.13(14) . . . yes
N135 Nd4 N171 70.54(12) . . . yes
N135 Nd4 N192 137.00(13) . . . yes
N156 Nd4 N171 61.64(11) . . . yes
N156 Nd4 N192 71.40(11) . . . yes
N171 Nd4 N192 120.55(11) . . . yes
O203 Cl1 O204 111.8(3) . . . yes
O201 Cl1 O203 109.2(3) . . . yes
O201 Cl1 O204 108.1(3) . . . yes
O201 Cl1 O202 107.0(3) . . . yes
O202 Cl1 O204 112.0(3) . . . yes
O202 Cl1 O203 108.5(3) . . . yes
O206 Cl2 O207 107.7(6) . . . yes
O205 Cl2 O208 110.8(5) . . . yes
O205 Cl2 O207 111.1(5) . . . yes
O205 Cl2 O206 108.5(5) . . . yes
O206 Cl2 O208 110.3(4) . . . yes
O207 Cl2 O208 108.4(4) . . . yes
Nd2 O21 C20 89.2(3) . . . yes
Nd2 O22 C20 100.1(3) . . . yes
Nd1 O22 C20 146.6(3) . . . yes
Nd1 O22 Nd2 110.93(13) . . . yes
Nd1 O43 C42 147.3(3) . . . yes
Nd2 O44 C42 125.8(3) . . . yes
Nd3 O66 C65 98.7(3) . . . yes
Nd2 O66 C65 147.8(3) . . . yes
Nd2 O66 Nd3 113.02(14) . . . yes
Nd3 O67 C65 89.6(3) . . . yes
Nd2 O87 C86 145.4(3) . . . yes
Nd3 O88 C86 127.1(3) . . . yes
Nd1 O109 Nd3 111.66(12) . . . yes
Nd3 O109 C108 147.9(3) . . . yes
Nd1 O109 C108 100.2(2) . . . yes
Nd1 O110 C108 89.6(3) . . . yes
Nd1 O133 C132 125.4(3) . . . yes
Nd3 O134 C132 145.9(3) . . . yes
Nd3 O154 C153 142.9(3) . . . yes
Nd4 O155 C153 141.7(3) . . . yes
Nd1 O176 C175 146.4(3) . . . yes
Nd4 O177 C175 141.6(3) . . . yes
Nd1 O190 Nd3 106.68(12) . . . yes
Nd2 O190 Nd3 106.44(12) . . . yes
Nd1 O190 Nd2 106.28(12) . . . yes
Nd2 O197 C196 147.8(3) . . . yes
Nd4 O198 C196 140.5(3) . . . yes
Nd2 O190 H19D 112.00 . . . no
Nd3 O190 H19D 112.00 . . . no
Nd1 O190 H19D 112.00 . . . no
Nd1 N1 C2 117.0(3) . . . yes
C2 N1 C6 118.1(4) . . . yes
Nd1 N1 C6 122.8(3) . . . yes
Nd1 N16 C15 127.1(3) . . . yes
Nd1 N16 C7 115.6(3) . . . yes
C7 N16 C15 116.9(4) . . . yes
Nd4 N17 C178 119.2(3) . . . yes
Nd4 N17 C182 121.7(3) . . . yes
C178 N17 C182 118.1(4) . . . yes
C24 N23 C28 117.6(7) . . . yes
C29 N38 C37 118.7(4) . . . yes
C46 N45 C51 118.2(4) . . . yes
Nd2 N45 C46 114.8(3) . . . yes
Nd2 N45 C51 127.0(3) . . . yes
C141 N58 C149 118.0(4) . . . yes
Nd4 N58 C149 125.0(3) . . . yes
Nd4 N58 C141 114.6(3) . . . yes
C69 N68 C73 114.7(10) . . . yes
C90 N89 C94 118.1(4) . . . yes
Nd3 N89 C90 116.2(3) . . . yes
Nd3 N89 C94 125.1(3) . . . yes
C95 N104 C103 117.9(4) . . . yes
Nd3 N104 C103 125.5(3) . . . yes
Nd3 N104 C95 116.5(3) . . . yes
C52 N111 C61 117.6(4) . . . yes
C113 N112 C117 117.1(5) . . . yes
C118 N127 C126 118.0(5) . . . yes
C74 N128 C82 117.6(6) . . . yes
C136 N135 C140 118.0(4) . . . yes
Nd4 N135 C136 120.3(3) . . . yes
Nd4 N135 C140 118.7(3) . . . yes
Nd4 N156 C161 120.8(3) . . . yes
C157 N156 C161 119.3(4) . . . yes
Nd4 N156 C157 118.5(3) . . . yes
Nd4 N171 C170 125.2(3) . . . yes
C162 N171 C170 117.4(4) . . . yes
Nd4 N171 C162 114.9(3) . . . yes
Nd4 N192 C183 114.3(3) . . . yes
Nd4 N192 C191 124.9(3) . . . yes
C183 N192 C191 118.3(4) . . . yes
N1 C2 C3 123.5(5) . . . yes
C2 C3 C4 118.1(5) . . . no
C3 C4 C5 119.6(5) . . . no
C4 C5 C6 119.5(5) . . . no
C5 C6 C7 121.1(5) . . . no
N1 C6 C7 117.5(4) . . . yes
N1 C6 C5 121.3(5) . . . yes
N16 C7 C6 118.4(5) . . . yes
N16 C7 C8 122.0(4) . . . yes
C6 C7 C8 119.5(4) . . . no
C7 C8 C9 119.1(4) . . . no
C8 C9 C10 120.1(5) . . . no
C9 C10 C15 117.5(4) . . . no
C11 C10 C15 118.8(4) . . . no
C9 C10 C11 123.7(5) . . . no
C10 C11 C17 106.2(4) . . . no
C10 C11 C12 110.7(4) . . . no
C12 C11 C17 87.0(4) . . . no
C13 C12 C19 111.9(4) . . . no
C13 C12 C18 119.4(5) . . . no
C11 C12 C13 84.4(4) . . . no
C18 C12 C19 108.8(5) . . . no
C11 C12 C19 111.7(5) . . . no
C11 C12 C18 118.9(4) . . . no
C14 C13 C17 110.3(4) . . . no
C12 C13 C14 111.9(4) . . . no
C12 C13 C17 88.3(4) . . . no
C13 C14 C20 112.2(4) . . . no
C15 C14 C20 112.6(4) . . . no
C13 C14 C15 110.1(4) . . . no
N16 C15 C10 124.0(4) . . . yes
C10 C15 C14 116.0(4) . . . no
N16 C15 C14 119.9(4) . . . yes
C11 C17 C13 85.6(4) . . . no
O22 C20 C14 115.7(4) . . . yes
O21 C20 O22 121.5(4) . . . yes
O21 C20 C14 122.7(4) . . . yes
N23 C24 C25 123.4(7) . . . yes
C24 C25 C26 118.0(6) . . . no
C25 C26 C27 119.7(7) . . . no
C26 C27 C28 118.2(6) . . . no
N23 C28 C29 116.4(5) . . . yes
C27 C28 C29 120.7(5) . . . no
N23 C28 C27 123.0(5) . . . yes
N38 C29 C28 117.1(5) . . . yes
N38 C29 C30 122.4(5) . . . yes
C28 C29 C30 120.5(5) . . . no
C29 C30 C31 119.0(5) . . . no
C30 C31 C32 119.6(5) . . . no
C31 C32 C37 117.8(5) . . . no
C31 C32 C33 125.2(5) . . . no
C33 C32 C37 116.9(5) . . . no
C32 C33 C39 107.8(4) . . . no
C32 C33 C34 107.8(4) . . . no
C34 C33 C39 87.6(4) . . . no
C33 C34 C41 118.3(4) . . . no
C40 C34 C41 108.3(4) . . . no
C35 C34 C40 111.5(4) . . . no
C33 C34 C40 113.4(4) . . . no
C35 C34 C41 119.0(4) . . . no
C33 C34 C35 85.0(4) . . . no
C36 C35 C39 108.1(4) . . . no
C34 C35 C39 87.8(4) . . . no
C34 C35 C36 112.6(4) . . . no
C35 C36 C42 108.0(4) . . . no
C35 C36 C37 109.6(4) . . . no
C37 C36 C42 114.1(4) . . . no
C32 C37 C36 118.7(4) . . . no
N38 C37 C36 118.7(4) . . . yes
N38 C37 C32 122.4(4) . . . yes
C33 C39 C35 86.1(4) . . . no
O44 C42 C36 119.2(4) . . . yes
O43 C42 O44 125.5(4) . . . yes
O43 C42 C36 115.3(4) . . . yes
N45 C46 C47 123.1(5) . . . yes
C46 C47 C48 118.4(6) . . . no
C47 C48 C50 119.0(7) . . . no
C48 C50 C51 120.1(5) . . . no
N45 C51 C52 117.3(4) . . . yes
N45 C51 C50 121.2(5) . . . yes
C50 C51 C52 121.4(5) . . . no
N111 C52 C51 118.0(4) . . . yes
C51 C52 C53 119.3(5) . . . no
N111 C52 C53 122.7(5) . . . yes
C52 C53 C54 119.2(5) . . . no
C53 C54 C55 119.6(4) . . . no
C54 C55 C61 117.3(5) . . . no
C56 C55 C61 118.6(4) . . . no
C54 C55 C56 124.1(4) . . . no
C57 C56 C62 87.4(4) . . . no
C55 C56 C62 107.2(4) . . . no
C55 C56 C57 108.2(4) . . . no
C56 C57 C59 85.1(4) . . . no
C56 C57 C64 111.9(4) . . . no
C59 C57 C63 119.8(4) . . . no
C63 C57 C64 108.5(4) . . . no
C59 C57 C64 111.1(4) . . . no
C56 C57 C63 118.9(4) . . . no
C60 C59 C62 109.0(4) . . . no
C57 C59 C62 88.0(4) . . . no
C57 C59 C60 111.3(4) . . . no
C59 C60 C61 111.8(4) . . . no
C61 C60 C65 112.7(4) . . . no
C59 C60 C65 111.0(4) . . . no
N111 C61 C55 123.5(5) . . . yes
C55 C61 C60 115.4(4) . . . no
N111 C61 C60 121.0(4) . . . yes
C56 C62 C59 86.0(4) . . . no
O66 C65 O67 121.2(4) . . . yes
O67 C65 C60 122.9(4) . . . yes
O66 C65 C60 115.9(5) . . . yes
N68 C69 C70 124.1(9) . . . yes
C69 C70 C71 121.0(10) . . . no
C70 C71 C72 115.7(9) . . . no
C71 C72 C73 119.5(7) . . . no
N68 C73 C74 112.8(9) . . . yes
C72 C73 C74 122.2(6) . . . no
N68 C73 C72 125.0(9) . . . yes
C73 C74 C75 123.6(7) . . . no
N128 C74 C75 122.9(7) . . . yes
N128 C74 C73 113.5(7) . . . yes
C74 C75 C76 117.7(8) . . . no
C75 C76 C77 118.6(8) . . . no
C78 C77 C82 116.3(8) . . . no
C76 C77 C82 119.7(7) . . . no
C76 C77 C78 123.8(7) . . . no
C77 C78 C83 105.2(7) . . . no
C77 C78 C79 110.3(7) . . . no
C79 C78 C83 87.7(7) . . . no
C80 C79 C85 110.5(8) . . . no
C84 C79 C85 107.0(8) . . . no
C78 C79 C80 87.0(6) . . . no
C78 C79 C84 120.9(9) . . . no
C80 C79 C84 117.6(7) . . . no
C78 C79 C85 112.8(8) . . . no
C79 C80 C81 112.1(6) . . . no
C79 C80 C83 87.0(5) . . . no
C81 C80 C83 108.1(6) . . . no
C82 C81 C86 114.8(5) . . . no
C80 C81 C82 109.5(5) . . . no
C80 C81 C86 108.2(4) . . . no
N128 C82 C77 123.3(7) . . . yes
C77 C82 C81 119.2(6) . . . no
N128 C82 C81 117.3(5) . . . yes
C78 C83 C80 85.3(6) . . . no
O87 C86 C81 114.4(5) . . . yes
O87 C86 O88 125.7(5) . . . yes
O88 C86 C81 119.9(5) . . . yes
N89 C90 C91 123.6(5) . . . yes
C90 C91 C92 118.8(5) . . . no
C91 C92 C93 118.8(5) . . . no
C92 C93 C94 119.8(5) . . . no
N89 C94 C95 118.2(5) . . . yes
C93 C94 C95 120.9(5) . . . no
N89 C94 C93 120.9(4) . . . yes
N104 C95 C96 122.3(5) . . . yes
N104 C95 C94 117.6(4) . . . yes
C94 C95 C96 119.9(5) . . . no
C95 C96 C97 119.2(5) . . . no
C96 C97 C98 119.6(5) . . . no
C99 C98 C103 118.3(5) . . . no
C97 C98 C103 117.9(5) . . . no
C97 C98 C99 123.8(5) . . . no
C100 C99 C105 87.4(4) . . . no
C98 C99 C105 107.8(4) . . . no
C98 C99 C100 108.7(4) . . . no
C106 C100 C107 108.9(4) . . . no
C99 C100 C106 117.5(4) . . . no
C99 C100 C101 85.2(4) . . . no
C101 C100 C107 111.1(4) . . . no
C99 C100 C107 112.0(4) . . . no
C101 C100 C106 120.6(4) . . . no
C100 C101 C102 111.7(4) . . . no
C102 C101 C105 107.9(4) . . . no
C100 C101 C105 87.9(4) . . . no
C3 C2 H2A 118.00 . . . no
C103 C102 C108 113.5(4) . . . no
N1 C2 H2A 118.00 . . . no
C101 C102 C103 111.9(4) . . . no
C101 C102 C108 110.9(4) . . . no
N104 C103 C102 121.0(4) . . . yes
C98 C103 C102 115.6(4) . . . no
N104 C103 C98 123.0(5) . . . yes
C2 C3 H3A 121.00 . . . no
C4 C3 H3A 121.00 . . . no
C3 C4 H4A 120.00 . . . no
C5 C4 H4A 120.00 . . . no
C6 C5 H5A 120.00 . . . no
C99 C105 C101 85.8(4) . . . no
C4 C5 H5A 120.00 . . . no
C7 C8 H8A 121.00 . . . no
C9 C8 H8A 120.00 . . . no
O110 C108 C102 123.8(4) . . . yes
O109 C108 O110 121.3(4) . . . yes
O109 C108 C102 114.8(4) . . . yes
C8 C9 H9A 120.00 . . . no
C10 C9 H9A 120.00 . . . no
C17 C11 H11A 116.00 . . . no
C12 C11 H11A 116.00 . . . no
C10 C11 H11A 116.00 . . . no
N112 C113 C114 123.4(6) . . . yes
C14 C13 H13A 115.00 . . . no
C17 C13 H13A 114.00 . . . no
C12 C13 H13A 114.00 . . . no
C15 C14 H14A 107.00 . . . no
C20 C14 H14A 107.00 . . . no
C13 C14 H14A 107.00 . . . no
C113 C114 C115 118.3(5) . . . no
C114 C115 C116 119.5(6) . . . no
C115 C116 C117 119.2(5) . . . no
C116 C117 C118 122.0(5) . . . no
C13 C17 H17B 114.00 . . . no
C11 C17 H17B 114.00 . . . no
C13 C17 H17A 114.00 . . . no
H17A C17 H17B 112.00 . . . no
C11 C17 H17A 114.00 . . . no
N112 C117 C116 122.5(5) . . . yes
N112 C117 C118 115.5(5) . . . yes
C12 C18 H18A 109.00 . . . no
C12 C18 H18B 109.00 . . . no
C117 C118 C119 123.0(5) . . . no
H18B C18 H18C 110.00 . . . no
N127 C118 C117 115.2(4) . . . yes
N127 C118 C119 121.8(5) . . . yes
H18A C18 H18C 109.00 . . . no
C12 C18 H18C 109.00 . . . no
H18A C18 H18B 110.00 . . . no
C12 C19 H19C 109.00 . . . no
C12 C19 H19B 109.00 . . . no
C118 C119 C120 120.1(5) . . . no
H19B C19 H19C 110.00 . . . no
H19A C19 H19C 109.00 . . . no
C12 C19 H19A 109.00 . . . no
H19A C19 H19B 110.00 . . . no
C119 C120 C121 118.3(5) . . . no
C120 C121 C126 118.6(5) . . . no
C120 C121 C122 124.9(5) . . . no
C122 C121 C126 116.5(4) . . . no
C121 C122 C123 108.9(4) . . . no
C123 C122 C129 87.2(4) . . . no
C121 C122 C129 107.6(4) . . . no
C122 C123 C131 118.2(4) . . . no
C130 C123 C131 108.3(5) . . . no
C122 C123 C124 85.3(4) . . . no
C122 C123 C130 112.4(4) . . . no
C124 C123 C131 120.5(4) . . . no
C124 C123 C130 110.8(4) . . . no
C123 C124 C129 87.4(4) . . . no
C125 C124 C129 107.8(4) . . . no
C123 C124 C125 112.7(4) . . . no
N23 C24 H24A 118.00 . . . no
C25 C24 H24A 118.00 . . . no
C124 C125 C126 110.2(4) . . . no
C26 C25 H25A 121.00 . . . no
C126 C125 C132 114.9(4) . . . no
C24 C25 H25A 121.00 . . . no
C124 C125 C132 108.2(4) . . . no
C25 C26 H26A 120.00 . . . no
N127 C126 C121 123.2(5) . . . yes
N127 C126 C125 118.3(4) . . . yes
C121 C126 C125 118.3(4) . . . no
C27 C26 H26A 120.00 . . . no
C26 C27 H27A 121.00 . . . no
C28 C27 H27A 121.00 . . . no
C122 C129 C124 86.5(4) . . . no
C31 C30 H30A 120.00 . . . no
C29 C30 H30A 121.00 . . . no
C30 C31 H31A 120.00 . . . no
C32 C31 H31A 120.00 . . . no
O133 C132 O134 124.8(5) . . . yes
O134 C132 C125 115.0(4) . . . yes
O133 C132 C125 120.1(4) . . . yes
C39 C33 H33A 117.00 . . . no
C34 C33 H33A 117.00 . . . no
C32 C33 H33A 117.00 . . . no
C39 C35 H35A 115.00 . . . no
C34 C35 H35A 115.00 . . . no
C36 C35 H35A 115.00 . . . no
C37 C36 H36A 108.00 . . . no
C42 C36 H36A 108.00 . . . no
C35 C36 H36A 108.00 . . . no
N135 C136 C137 124.4(6) . . . yes
C136 C137 C138 118.1(5) . . . no
C137 C138 C139 119.0(5) . . . no
C33 C39 H39B 114.00 . . . no
C33 C39 H39A 114.00 . . . no
H39A C39 H39B 111.00 . . . no
C138 C139 C140 120.2(5) . . . no
C35 C39 H39B 114.00 . . . no
C35 C39 H39A 114.00 . . . no
C139 C140 C141 121.9(5) . . . no
N135 C140 C141 117.8(4) . . . yes
C34 C40 H40B 109.00 . . . no
N135 C140 C139 120.3(5) . . . yes
H40A C40 H40B 109.00 . . . no
C34 C40 H40C 110.00 . . . no
H40A C40 H40C 109.00 . . . no
C34 C40 H40A 109.00 . . . no
H40B C40 H40C 110.00 . . . no
C34 C41 H41A 110.00 . . . no
N58 C141 C140 117.9(4) . . . yes
H31C C41 H41B 109.00 . . . no
C34 C41 H41B 110.00 . . . no
H31C C41 H41A 110.00 . . . no
C34 C41 H31C 109.00 . . . no
H41A C41 H41B 109.00 . . . no
N58 C141 C142 121.3(5) . . . yes
C140 C141 C142 120.6(4) . . . no
C141 C142 C143 119.8(5) . . . no
C142 C143 C144 120.0(5) . . . no
C143 C144 C145 124.5(5) . . . no
C143 C144 C149 117.1(5) . . . no
C145 C144 C149 118.4(4) . . . no
C146 C145 C150 87.1(4) . . . no
C144 C145 C146 108.8(4) . . . no
C144 C145 C150 107.8(4) . . . no
C145 C146 C151 111.7(4) . . . no
C145 C146 C152 118.0(4) . . . no
C147 C146 C151 112.3(4) . . . no
C145 C146 C147 84.5(4) . . . no
C47 C46 H46A 118.00 . . . no
C147 C146 C152 121.0(4) . . . no
C151 C146 C152 107.9(4) . . . no
N45 C46 H46A 118.00 . . . no
C46 C47 H47A 121.00 . . . no
C146 C147 C148 112.0(4) . . . no
C146 C147 C150 88.9(4) . . . no
C48 C47 H47A 121.00 . . . no
C148 C147 C150 108.7(4) . . . no
C50 C48 H49A 121.00 . . . no
C149 C148 C153 110.7(4) . . . no
C47 C48 H49A 120.00 . . . no
C147 C148 C149 110.0(4) . . . no
C147 C148 C153 112.2(4) . . . no
N58 C149 C148 119.5(4) . . . yes
N58 C149 C144 123.7(4) . . . yes
C144 C149 C148 116.7(4) . . . no
C51 C50 H50A 120.00 . . . no
C145 C150 C147 85.8(4) . . . no
C48 C50 H50A 120.00 . . . no
C54 C53 H53A 120.00 . . . no
C52 C53 H53A 120.00 . . . no
O154 C153 O155 123.9(5) . . . yes
O154 C153 C148 119.3(5) . . . yes
O155 C153 C148 116.8(4) . . . yes
C53 C54 H54A 120.00 . . . no
C55 C54 H54A 120.00 . . . no
C62 C56 H56A 117.00 . . . no
C55 C56 H56A 117.00 . . . no
C57 C56 H56A 117.00 . . . no
N156 C157 C158 123.0(5) . . . yes
C157 C158 C159 118.7(6) . . . no
C158 C159 C160 119.3(7) . . . no
C60 C59 H59A 115.00 . . . no
C57 C59 H59A 115.00 . . . no
C62 C59 H59A 115.00 . . . no
C59 C60 H60A 107.00 . . . no
C61 C60 H60A 107.00 . . . no
C159 C160 C161 120.2(7) . . . no
C65 C60 H60A 107.00 . . . no
N156 C161 C160 119.5(5) . . . yes
N156 C161 C162 118.9(4) . . . yes
C160 C161 C162 121.6(5) . . . no
C59 C62 H62A 114.00 . . . no
N171 C162 C163 122.0(4) . . . yes
H62A C62 H62B 111.00 . . . no
C161 C162 C163 120.4(5) . . . no
C59 C62 H62B 114.00 . . . no
N171 C162 C161 117.6(5) . . . yes
C56 C62 H62A 114.00 . . . no
C56 C62 H62B 114.00 . . . no
C57 C63 H63C 109.00 . . . no
H63A C63 H63B 109.00 . . . no
H63A C63 H63C 110.00 . . . no
C162 C163 C164 119.6(5) . . . no
H63B C63 H63C 110.00 . . . no
C57 C63 H63A 109.00 . . . no
C57 C63 H63B 109.00 . . . no
H64B C64 H64C 109.00 . . . no
H64A C64 H64C 109.00 . . . no
C57 C64 H64B 109.00 . . . no
C57 C64 H64C 109.00 . . . no
C163 C164 C165 119.8(5) . . . no
C57 C64 H64A 109.00 . . . no
H64A C64 H64B 110.00 . . . no
C166 C165 C170 118.1(5) . . . no
C164 C165 C170 117.3(5) . . . no
C164 C165 C166 124.5(5) . . . no
C165 C166 C167 108.5(4) . . . no
C167 C166 C172 87.9(4) . . . no
C165 C166 C172 108.2(4) . . . no
C173 C167 C174 108.5(4) . . . no
C166 C167 C173 111.9(4) . . . no
C166 C167 C168 84.3(4) . . . no
C168 C167 C174 120.3(4) . . . no
C166 C167 C174 119.0(4) . . . no
C168 C167 C173 111.3(4) . . . no
C167 C168 C172 88.1(4) . . . no
C167 C168 C169 112.5(4) . . . no
C169 C168 C172 109.3(4) . . . no
N68 C69 H69A 118.00 . . . no
C170 C169 C175 111.3(4) . . . no
C70 C69 H69A 118.00 . . . no
C168 C169 C175 112.6(4) . . . no
C168 C169 C170 110.3(4) . . . no
C71 C70 H70A 120.00 . . . no
C165 C170 C169 116.4(4) . . . no
N171 C170 C169 119.6(4) . . . yes
C69 C70 H70A 119.00 . . . no
N171 C170 C165 123.8(5) . . . yes
C72 C71 H71A 122.00 . . . no
C70 C71 H71A 122.00 . . . no
C73 C72 H72A 120.00 . . . no
C71 C72 H72A 120.00 . . . no
C166 C172 C168 85.4(4) . . . no
O176 C175 C169 119.3(4) . . . yes
C74 C75 H75A 121.00 . . . no
C76 C75 H75A 121.00 . . . no
O176 C175 O177 124.0(4) . . . yes
O177 C175 C169 116.7(4) . . . yes
C77 C76 H76A 121.00 . . . no
C75 C76 H76A 121.00 . . . no
C77 C78 H78A 117.00 . . . no
C83 C78 H78A 117.00 . . . no
N17 C178 C179 123.7(5) . . . yes
C79 C78 H78A 117.00 . . . no
C178 C179 C180 117.9(5) . . . no
C81 C80 H80A 115.00 . . . no
C83 C80 H80A 115.00 . . . no
C79 C80 H80A 115.00 . . . no
C179 C180 C181 119.1(5) . . . no
C180 C181 C182 120.3(5) . . . no
C86 C81 H81A 108.00 . . . no
C82 C81 H81A 108.00 . . . no
C80 C81 H81A 108.00 . . . no
N17 C182 C183 117.3(5) . . . yes
N17 C182 C181 120.9(5) . . . yes
C181 C182 C183 121.8(5) . . . no
C78 C83 H83A 114.00 . . . no
C78 C83 H83B 114.00 . . . no
C80 C83 H83B 115.00 . . . no
C182 C183 C184 120.3(5) . . . no
C80 C83 H83A 115.00 . . . no
N192 C183 C182 118.1(4) . . . yes
N192 C183 C184 121.4(5) . . . yes
H83A C83 H83B 111.00 . . . no
H84B C84 H84C 109.00 . . . no
H84A C84 H84B 110.00 . . . no
H84A C84 H84C 110.00 . . . no
C183 C184 C185 119.1(5) . . . no
C79 C84 H84C 109.00 . . . no
C79 C84 H84A 109.00 . . . no
C79 C84 H84B 109.00 . . . no
C79 C85 H85B 110.00 . . . no
C184 C185 C186 120.4(5) . . . no
H85A C85 H85B 109.00 . . . no
C79 C85 H85A 109.00 . . . no
C79 C85 H85C 110.00 . . . no
H85A C85 H85C 109.00 . . . no
H85B C85 H85C 110.00 . . . no
C185 C186 C191 117.1(5) . . . no
C187 C186 C191 118.0(5) . . . no
C185 C186 C187 124.7(5) . . . no
C186 C187 C188 108.8(4) . . . no
C188 C187 C193 87.1(4) . . . no
C186 C187 C193 107.6(4) . . . no
C187 C188 C189 85.9(4) . . . no
C187 C188 C195 117.8(5) . . . no
C194 C188 C195 109.0(5) . . . no
C189 C188 C195 121.0(4) . . . no
C187 C188 C194 111.1(4) . . . no
C189 C188 C194 110.3(5) . . . no
C188 C189 C190 111.2(4) . . . no
C188 C189 C193 87.4(4) . . . no
C190 C189 C193 109.6(4) . . . no
C189 C190 C196 113.1(4) . . . no
N89 C90 H90A 118.00 . . . no
C189 C190 C191 110.3(4) . . . no
C191 C190 C196 110.3(4) . . . no
C91 C90 H90A 118.00 . . . no
N192 C191 C186 123.4(5) . . . yes
C90 C91 H91A 121.00 . . . no
N192 C191 C190 119.6(4) . . . yes
C186 C191 C190 116.8(5) . . . no
C92 C91 H91A 121.00 . . . no
C91 C92 H92A 121.00 . . . no
C93 C92 H92A 121.00 . . . no
C94 C93 H93A 120.00 . . . no
C92 C93 H93A 120.00 . . . no
C187 C193 C189 86.1(4) . . . no
O198 C196 C190 117.0(4) . . . yes
C97 C96 H96A 120.00 . . . no
O197 C196 C190 118.6(4) . . . yes
C95 C96 H96A 120.00 . . . no
O197 C196 O198 124.4(5) . . . yes
C98 C97 H97A 120.00 . . . no
C96 C97 H97A 120.00 . . . no
C98 C99 H99 116.00 . . . no
C100 C99 H99 116.00 . . . no
C105 C99 H99 116.00 . . . no
C100 C101 H101 115.00 . . . no
C102 C101 H101 115.00 . . . no
C105 C101 H101 115.00 . . . no
C101 C102 H102 107.00 . . . no
C108 C102 H102 107.00 . . . no
C103 C102 H102 107.00 . . . no
C101 C105 H15X 114.00 . . . no
C99 C105 H15Y 114.00 . . . no
H15X C105 H15Y 112.00 . . . no
C101 C105 H15Y 114.00 . . . no
C99 C105 H15X 114.00 . . . no
C100 C106 H16Z 109.00 . . . no
H16X C106 H16Y 109.00 . . . no
H16X C106 H16Z 109.00 . . . no
C100 C106 H16Y 109.00 . . . no
C100 C106 H16X 109.00 . . . no
H16Y C106 H16Z 109.00 . . . no
H17X C107 H17Z 109.00 . . . no
H17Y C107 H17Z 110.00 . . . no
H17X C107 H17Y 110.00 . . . no
C100 C107 H17X 109.00 . . . no
C100 C107 H17Y 109.00 . . . no
C100 C107 H17Z 109.00 . . . no
N112 C113 H113 118.00 . . . no
C114 C113 H113 118.00 . . . no
C113 C114 H114 121.00 . . . no
C115 C114 H114 121.00 . . . no
C114 C115 H115 120.00 . . . no
C116 C115 H115 120.00 . . . no
C117 C116 H116 120.00 . . . no
C115 C116 H116 120.00 . . . no
C118 C119 H119 120.00 . . . no
C120 C119 H119 120.00 . . . no
C121 C120 H120 121.00 . . . no
C119 C120 H120 121.00 . . . no
C121 C122 H122 116.00 . . . no
C123 C122 H122 116.00 . . . no
C129 C122 H122 116.00 . . . no
C129 C124 H124 115.00 . . . no
C123 C124 H124 115.00 . . . no
C125 C124 H124 115.00 . . . no
C132 C125 H125 108.00 . . . no
C126 C125 H125 108.00 . . . no
C124 C125 H125 108.00 . . . no
C122 C129 H19Z 114.00 . . . no
C124 C129 H19Y 114.00 . . . no
C122 C129 H19Y 114.00 . . . no
C124 C129 H19Z 114.00 . . . no
H19Y C129 H19Z 111.00 . . . no
H13D C130 H13F 110.00 . . . no
C123 C130 H13F 109.00 . . . no
H13D C130 H13E 109.00 . . . no
C123 C130 H13D 109.00 . . . no
C123 C130 H13E 110.00 . . . no
H13E C130 H13F 110.00 . . . no
H11E C131 H11F 109.00 . . . no
C123 C131 H11E 109.00 . . . no
H11D C131 H11F 110.00 . . . no
C123 C131 H11D 109.00 . . . no
C123 C131 H11F 110.00 . . . no
H11D C131 H11E 109.00 . . . no
N135 C136 H136 118.00 . . . no
C137 C136 H136 118.00 . . . no
C138 C137 H137 121.00 . . . no
C136 C137 H137 121.00 . . . no
C137 C138 H138 121.00 . . . no
C139 C138 H138 121.00 . . . no
C140 C139 H139 120.00 . . . no
C138 C139 H139 120.00 . . . no
C143 C142 H142 120.00 . . . no
C141 C142 H142 120.00 . . . no
C142 C143 H143 120.00 . . . no
C144 C143 H143 120.00 . . . no
C150 C145 H145 117.00 . . . no
C144 C145 H145 116.00 . . . no
C146 C145 H145 116.00 . . . no
C148 C147 H147 115.00 . . . no
C150 C147 H147 115.00 . . . no
C146 C147 H147 115.00 . . . no
C147 C148 H48 108.00 . . . no
C149 C148 H48 108.00 . . . no
C153 C148 H48 108.00 . . . no
C145 C150 H15I 114.00 . . . no
C147 C150 H15H 114.00 . . . no
C147 C150 H15I 114.00 . . . no
C145 C150 H15H 114.00 . . . no
H15H C150 H15I 111.00 . . . no
H11I C151 H11J 109.00 . . . no
C146 C151 H11I 109.00 . . . no
H11H C151 H11J 110.00 . . . no
C146 C151 H11H 110.00 . . . no
C146 C151 H11J 109.00 . . . no
H11H C151 H11I 109.00 . . . no
C146 C152 H12H 109.00 . . . no
H12H C152 H12J 109.00 . . . no
H12I C152 H12J 110.00 . . . no
C146 C152 H12J 109.00 . . . no
H12H C152 H12I 109.00 . . . no
C146 C152 H12I 110.00 . . . no
N156 C157 H157 119.00 . . . no
C158 C157 H157 118.00 . . . no
C157 C158 H158 121.00 . . . no
C159 C158 H158 121.00 . . . no
C160 C159 H159 120.00 . . . no
C158 C159 H159 120.00 . . . no
C159 C160 H160 120.00 . . . no
C161 C160 H160 120.00 . . . no
C164 C163 H163 120.00 . . . no
C162 C163 H163 120.00 . . . no
C163 C164 H164 120.00 . . . no
C165 C164 H164 120.00 . . . no
C165 C166 H166 116.00 . . . no
C167 C166 H166 116.00 . . . no
C172 C166 H166 116.00 . . . no
C169 C168 H168 115.00 . . . no
C172 C168 H168 115.00 . . . no
C167 C168 H168 115.00 . . . no
C168 C169 H169 107.00 . . . no
C170 C169 H169 107.00 . . . no
C175 C169 H169 107.00 . . . no
C168 C172 H12O 114.00 . . . no
C168 C172 H12P 114.00 . . . no
H12O C172 H12P 112.00 . . . no
C166 C172 H12O 114.00 . . . no
C166 C172 H12P 114.00 . . . no
C167 C173 H13P 109.00 . . . no
C167 C173 H16Q 109.00 . . . no
H13O C173 H13P 109.00 . . . no
H13O C173 H16Q 109.00 . . . no
H13P C173 H16Q 109.00 . . . no
C167 C173 H13O 110.00 . . . no
C167 C174 H14R 109.00 . . . no
H14S C174 H14T 109.00 . . . no
H14R C174 H14T 109.00 . . . no
H14R C174 H14S 110.00 . . . no
C167 C174 H14S 109.00 . . . no
C167 C174 H14T 109.00 . . . no
N17 C178 H178 118.00 . . . no
C179 C178 H178 118.00 . . . no
C178 C179 H179 121.00 . . . no
C180 C179 H179 121.00 . . . no
C181 C180 H180 120.00 . . . no
C179 C180 H180 120.00 . . . no
C180 C181 H181 120.00 . . . no
C182 C181 H181 120.00 . . . no
C183 C184 H184 120.00 . . . no
C185 C184 H184 121.00 . . . no
C186 C185 H185 120.00 . . . no
C184 C185 H185 120.00 . . . no
C186 C187 H188 116.00 . . . no
C188 C187 H188 116.00 . . . no
C193 C187 H188 117.00 . . . no
C188 C189 H189 115.00 . . . no
C193 C189 H189 115.00 . . . no
C190 C189 H189 115.00 . . . no
C191 C190 H190 108.00 . . . no
C196 C190 H190 108.00 . . . no
C189 C190 H190 108.00 . . . no
C189 C193 H13T 114.00 . . . no
H13R C193 H13T 111.00 . . . no
C187 C193 H13T 114.00 . . . no
C189 C193 H13R 114.00 . . . no
C187 C193 H13R 114.00 . . . no
C188 C194 H14U 109.00 . . . no
C188 C194 H14V 109.00 . . . no
H14V C194 H14W 110.00 . . . no
C188 C194 H14W 109.00 . . . no
H14U C194 H14V 109.00 . . . no
H14U C194 H14W 109.00 . . . no
C188 C195 H15T 110.00 . . . no
H15R C195 H15S 109.00 . . . no
H15R C195 H15T 109.00 . . . no
C188 C195 H15S 110.00 . . . no
C188 C195 H15R 110.00 . . . no
H15S C195 H15T 109.00 . . . no
N227 C228 C229 179.18 . . . yes
N236 C237 C238 174.88 . . . yes
N237 C239 C240 165.32 . . . yes
C228 C229 H22K 110.00 . . . no
C228 C229 H22L 109.00 . . . no
C228 C229 H22J 109.00 . . . no
H22J C229 H22K 110.00 . . . no
H22J C229 H22L 109.00 . . . no
H22K C229 H22L 109.00 . . . no
C237 C238 H23I 109.00 . . . no
H23G C238 H23H 110.00 . . . no
H23G C238 H23I 109.00 . . . no
C237 C238 H23G 110.00 . . . no
C237 C238 H23H 109.00 . . . no
H23H C238 H23I 109.00 . . . no
C239 C240 H24C 110.00 . . . no
C239 C240 H24D 109.00 . . . no
H24B C240 H24D 109.00 . . . no
H24C C240 H24D 109.00 . . . no
H24B C240 H24C 110.00 . . . no
C239 C240 H24B 110.00 . . . no
N209 C210 C211 178.99 . . . yes
H21A C211 H21C 109.00 . . . no
H21B C211 H21C 110.00 . . . no
C210 C211 H21A 109.00 . . . no
C210 C211 H21B 109.00 . . . no
H21A C211 H21B 110.00 . . . no
C210 C211 H21C 109.00 . . . no
N212 C213 C214 177.74 . . . yes
C213 C214 H21E 110.00 . . . no
C213 C214 H21D 110.00 . . . no
C213 C214 H21F 109.00 . . . no
H21D C214 H21E 109.00 . . . no
H21D C214 H21F 109.00 . . . no
H21E C214 H21F 109.00 . . . no
N215 C216 C217 172.24 . . . yes
C216 C217 H21G 109.00 . . . no
C216 C217 H21H 110.00 . . . no
C216 C217 H21I 110.00 . . . no
H21G C217 H21H 109.00 . . . no
H21G C217 H21I 109.00 . . . no
H21H C217 H21I 109.00 . . . no
N218 C219 C220 178.12 . . . yes
C219 C220 H22B 110.00 . . . no
C219 C220 H22C 109.00 . . . no
C219 C220 H22A 110.00 . . . no
H22B C220 H22C 109.00 . . . no
H22A C220 H22B 109.00 . . . no
H22A C220 H22C 109.00 . . . no
N221 C222 C223 177.59 . . . yes
C222 C223 H22D 109.00 . . . no
C222 C223 H22E 109.00 . . . no
C222 C223 H22F 110.00 . . . no
H22E C223 H22F 109.00 . . . no
H22D C223 H22E 109.00 . . . no
H22D C223 H22F 110.00 . . . no
N224 C225 C226 178.54 . . . yes
C225 C226 H22I 109.00 . . . no
H22G C226 H22H 109.00 . . . no
H22G C226 H22I 109.00 . . . no
C225 C226 H22H 110.00 . . . no
C225 C226 H22G 109.00 . . . no
H22H C226 H22I 110.00 . . . no
N230 C231 C232 179.17 . . . yes
H23A C232 H23C 109.00 . . . no
C231 C232 H23C 110.00 . . . no
H23A C232 H23B 110.00 . . . no
C231 C232 H23A 109.00 . . . no
C231 C232 H23B 109.00 . . . no
H23B C232 H23C 109.00 . . . no
N233 C234 C235 172.79 . . . yes
H23E C235 H23F 109.00 . . . no
H23D C235 H23E 110.00 . . . no
H23D C235 H23F 109.00 . . . no
C234 C235 H23D 109.00 . . . no
C234 C235 H23E 109.00 . . . no
C234 C235 H23F 109.00 . . . no

loop_
_geom_bond_atom_site_label_1
_geom_bond_atom_site_label_2
_geom_bond_distance
_geom_bond_site_symmetry_1
_geom_bond_site_symmetry_2
_geom_bond_publ_flag
Nd1 O22 2.374(3) . . yes
Nd1 O43 2.435(3) . . yes
Nd1 O109 2.519(3) . . yes
Nd1 O110 2.774(4) . . yes
Nd1 O133 2.490(3) . . yes
Nd1 O176 2.440(4) . . yes
Nd1 O190 2.510(3) . . yes
Nd1 N1 2.644(4) . . yes
Nd1 N16 2.854(4) . . yes
Nd2 O21 2.760(3) . . yes
Nd2 O22 2.505(3) . . yes
Nd2 O44 2.448(3) . . yes
Nd2 O66 2.362(3) . . yes
Nd2 O87 2.417(3) . . yes
Nd2 O190 2.514(3) . . yes
Nd2 O197 2.424(3) . . yes
Nd2 N45 2.630(4) . . yes
Nd3 O66 2.489(3) . . yes
Nd3 O67 2.706(4) . . yes
Nd3 O88 2.480(3) . . yes
Nd3 O109 2.373(3) . . yes
Nd3 O134 2.415(4) . . yes
Nd3 O154 2.425(3) . . yes
Nd3 O190 2.537(3) . . yes
Nd3 N89 2.637(4) . . yes
Nd3 N104 2.879(4) . . yes
Nd4 O155 2.336(4) . . yes
Nd4 O177 2.326(3) . . yes
Nd4 O198 2.346(3) . . yes
Nd4 N17 2.642(4) . . yes
Nd4 N58 2.770(4) . . yes
Nd4 N135 2.654(4) . . yes
Nd4 N156 2.626(4) . . yes
Nd4 N171 2.776(4) . . yes
Nd4 N192 2.802(4) . . yes
Cl1 O202 1.439(5) . . yes
Cl1 O203 1.434(5) . . yes
Cl1 O204 1.420(6) . . yes
Cl1 O201 1.456(5) . . yes
Cl2 O206 1.448(7) . . yes
Cl2 O207 1.447(8) . . yes
Cl2 O205 1.410(9) . . yes
Cl2 O208 1.437(6) . . yes
O21 C20 1.240(6) . . yes
O22 C20 1.286(6) . . yes
O43 C42 1.265(5) . . yes
O44 C42 1.257(6) . . yes
O66 C65 1.287(6) . . yes
O67 C65 1.243(7) . . yes
O87 C86 1.260(7) . . yes
O88 C86 1.257(6) . . yes
O109 C108 1.291(6) . . yes
O110 C108 1.234(6) . . yes
O133 C132 1.271(6) . . yes
O134 C132 1.268(6) . . yes
O154 C153 1.249(6) . . yes
O155 C153 1.264(6) . . yes
O176 C175 1.254(6) . . yes
O177 C175 1.261(6) . . yes
O197 C196 1.258(6) . . yes
O198 C196 1.258(6) . . yes
O190 H19D 1.0000 . . no
N1 C6 1.356(7) . . yes
N1 C2 1.355(6) . . yes
N16 C7 1.358(6) . . yes
N16 C15 1.362(6) . . yes
N17 C178 1.353(7) . . yes
N17 C182 1.356(6) . . yes
N23 C24 1.345(8) . . yes
N23 C28 1.337(8) . . yes
N38 C37 1.351(7) . . yes
N38 C29 1.337(7) . . yes
N45 C46 1.346(7) . . yes
N45 C51 1.349(6) . . yes
N58 C149 1.343(6) . . yes
N58 C141 1.368(6) . . yes
N68 C73 1.386(10) . . yes
N68 C69 1.322(17) . . yes
N89 C94 1.347(6) . . yes
N89 C90 1.352(6) . . yes
N104 C103 1.343(6) . . yes
N104 C95 1.363(7) . . yes
N111 C61 1.353(6) . . yes
N111 C52 1.348(6) . . yes
N112 C113 1.368(7) . . yes
N112 C117 1.354(7) . . yes
N127 C126 1.338(6) . . yes
N127 C118 1.360(7) . . yes
N128 C82 1.367(8) . . yes
N128 C74 1.347(9) . . yes
N135 C140 1.364(7) . . yes
N135 C136 1.346(7) . . yes
N156 C157 1.362(6) . . yes
N156 C161 1.341(7) . . yes
N171 C170 1.344(6) . . yes
N171 C162 1.357(6) . . yes
N192 C191 1.341(6) . . yes
N192 C183 1.360(7) . . yes
N227 C228 1.0937 . . yes
N236 C237 1.2443 . . yes
N237 C239 1.2307 . . yes
N209 C210 1.1448 . . yes
N212 C213 1.1424 . . yes
C2 C3 1.377(7) . . no
C3 C4 1.389(8) . . no
C4 C5 1.380(7) . . no
C5 C6 1.395(7) . . no
C6 C7 1.490(7) . . no
C7 C8 1.409(7) . . no
C8 C9 1.385(7) . . no
C9 C10 1.380(7) . . no
C10 C11 1.493(7) . . no
C10 C15 1.404(8) . . no
C11 C12 1.581(8) . . no
C11 C17 1.561(7) . . no
C12 C18 1.528(8) . . no
C12 C13 1.560(7) . . no
C12 C19 1.527(8) . . no
C13 C14 1.534(7) . . no
C13 C17 1.545(8) . . no
C14 C20 1.517(7) . . no
C14 C15 1.553(7) . . no
N215 C216 1.1091 . . yes
C24 C25 1.393(12) . . no
C25 C26 1.369(10) . . no
C26 C27 1.400(9) . . no
C27 C28 1.388(8) . . no
C28 C29 1.506(7) . . no
C29 C30 1.408(8) . . no
C30 C31 1.383(7) . . no
C31 C32 1.395(7) . . no
C32 C33 1.508(7) . . no
C32 C37 1.417(7) . . no
C33 C34 1.580(7) . . no
C33 C39 1.553(8) . . no
C34 C41 1.531(8) . . no
C34 C35 1.566(8) . . no
C34 C40 1.518(8) . . no
C35 C36 1.550(7) . . no
C35 C39 1.560(7) . . no
C36 C42 1.536(7) . . no
C36 C37 1.512(7) . . no
C46 C47 1.413(9) . . no
C47 C48 1.359(8) . . no
C48 C50 1.393(10) . . no
C50 C51 1.398(9) . . no
C51 C52 1.507(7) . . no
C52 C53 1.400(7) . . no
C53 C54 1.390(7) . . no
C54 C55 1.393(7) . . no
C55 C56 1.490(7) . . no
C55 C61 1.421(6) . . no
C56 C57 1.578(7) . . no
C56 C62 1.558(8) . . no
C57 C64 1.533(8) . . no
C57 C59 1.563(7) . . no
C57 C63 1.535(8) . . no
C59 C62 1.555(8) . . no
C59 C60 1.514(7) . . no
C60 C61 1.529(7) . . no
C60 C65 1.531(7) . . no
C69 C70 1.42(2) . . no
C70 C71 1.405(13) . . no
C71 C72 1.401(11) . . no
C72 C73 1.403(13) . . no
C73 C74 1.522(12) . . no
C74 C75 1.415(14) . . no
C75 C76 1.460(14) . . no
C76 C77 1.350(14) . . no
C77 C82 1.411(8) . . no
C77 C78 1.513(13) . . no
C78 C83 1.570(13) . . no
C78 C79 1.510(15) . . no
C79 C84 1.554(12) . . no
C79 C85 1.550(16) . . no
C79 C80 1.556(10) . . no
C80 C81 1.552(8) . . no
C80 C83 1.545(10) . . no
C81 C86 1.545(7) . . no
C81 C82 1.500(9) . . no
C90 C91 1.372(8) . . no
C91 C92 1.380(8) . . no
C92 C93 1.381(7) . . no
C93 C94 1.408(8) . . no
C94 C95 1.486(7) . . no
C95 C96 1.396(7) . . no
C96 C97 1.387(7) . . no
C97 C98 1.389(8) . . no
C98 C103 1.418(7) . . no
C98 C99 1.497(7) . . no
C99 C105 1.578(8) . . no
C99 C100 1.572(7) . . no
C100 C107 1.535(7) . . no
C100 C106 1.536(7) . . no
C100 C101 1.581(7) . . no
C101 C102 1.532(7) . . no
C101 C105 1.554(7) . . no
C2 H2A 0.9500 . . no
C102 C103 1.541(8) . . no
C102 C108 1.534(6) . . no
C3 H3A 0.9500 . . no
C4 H4A 0.9500 . . no
C5 H5A 0.9500 . . no
C8 H8A 0.9500 . . no
C9 H9A 0.9500 . . no
C11 H11A 1.0000 . . no
C13 H13A 1.0000 . . no
C113 C114 1.382(9) . . no
C114 C115 1.378(9) . . no
C14 H14A 1.0000 . . no
C115 C116 1.391(8) . . no
C116 C117 1.382(7) . . no
C117 C118 1.493(7) . . no
C17 H17A 0.9900 . . no
C17 H17B 0.9900 . . no
C18 H18C 0.9800 . . no
C18 H18B 0.9800 . . no
C18 H18A 0.9800 . . no
C118 C119 1.399(7) . . no
C19 H19C 0.9800 . . no
C19 H19A 0.9800 . . no
C119 C120 1.396(8) . . no
C19 H19B 0.9800 . . no
C120 C121 1.383(7) . . no
C121 C122 1.509(7) . . no
C121 C126 1.420(7) . . no
C122 C123 1.569(7) . . no
C122 C129 1.554(7) . . no
C123 C131 1.524(8) . . no
C123 C124 1.570(8) . . no
C123 C130 1.536(8) . . no
C24 H24A 0.9500 . . no
C124 C129 1.549(7) . . no
C124 C125 1.541(7) . . no
C125 C132 1.528(7) . . no
C125 C126 1.520(7) . . no
C25 H25A 0.9500 . . no
C26 H26A 0.9500 . . no
C27 H27A 0.9500 . . no
C30 H30A 0.9500 . . no
C31 H31A 0.9500 . . no
C33 H33A 1.0000 . . no
C35 H35A 1.0000 . . no
C36 H36A 1.0000 . . no
C136 C137 1.382(8) . . no
C137 C138 1.382(9) . . no
C138 C139 1.391(8) . . no
C39 H39A 0.9900 . . no
C139 C140 1.409(7) . . no
C39 H39B 0.9900 . . no
C140 C141 1.483(7) . . no
C40 H40B 0.9800 . . no
C40 H40A 0.9800 . . no
C40 H40C 0.9800 . . no
C141 C142 1.393(7) . . no
C41 H41A 0.9800 . . no
C41 H31C 0.9800 . . no
C41 H41B 0.9800 . . no
C142 C143 1.378(8) . . no
C143 C144 1.394(7) . . no
C144 C149 1.406(7) . . no
C144 C145 1.490(8) . . no
C145 C146 1.589(7) . . no
C145 C150 1.565(7) . . no
C46 H46A 0.9500 . . no
C146 C151 1.527(8) . . no
C146 C152 1.537(8) . . no
C146 C147 1.560(7) . . no
C147 C148 1.548(6) . . no
C47 H47A 0.9500 . . no
C147 C150 1.545(7) . . no
C148 C149 1.546(7) . . no
C48 H49A 0.9500 . . no
C148 C153 1.544(7) . . no
C50 H50A 0.9500 . . no
C53 H53A 0.9500 . . no
C54 H54A 0.9500 . . no
C56 H56A 1.0000 . . no
C157 C158 1.358(9) . . no
C158 C159 1.370(11) . . no
C59 H59A 1.0000 . . no
C159 C160 1.385(10) . . no
C160 C161 1.402(9) . . no
C60 H60A 1.0000 . . no
C161 C162 1.492(7) . . no
C62 H62A 0.9900 . . no
C162 C163 1.395(8) . . no
C62 H62B 0.9900 . . no
C63 H63B 0.9800 . . no
C63 H63C 0.9800 . . no
C163 C164 1.378(7) . . no
C63 H63A 0.9800 . . no
C64 H64C 0.9800 . . no
C64 H64B 0.9800 . . no
C64 H64A 0.9800 . . no
C164 C165 1.381(8) . . no
C165 C166 1.495(7) . . no
C165 C170 1.411(8) . . no
C166 C172 1.558(7) . . no
C166 C167 1.566(7) . . no
C167 C173 1.535(7) . . no
C167 C174 1.534(7) . . no
C167 C168 1.572(7) . . no
C168 C169 1.531(7) . . no
C168 C172 1.547(7) . . no
C169 C170 1.536(7) . . no
C69 H69A 0.9500 . . no
C169 C175 1.542(6) . . no
C70 H70A 0.9500 . . no
C71 H71A 0.9500 . . no
C72 H72A 0.9500 . . no
C75 H75A 0.9500 . . no
C76 H76A 0.9500 . . no
C78 H78A 1.0000 . . no
C178 C179 1.390(8) . . no
C179 C180 1.391(8) . . no
C180 C181 1.380(8) . . no
C80 H80A 1.0000 . . no
C181 C182 1.401(8) . . no
C81 H81A 1.0000 . . no
C182 C183 1.490(7) . . no
C83 H83B 0.9900 . . no
C83 H83A 0.9900 . . no
C183 C184 1.410(7) . . no
C84 H84A 0.9800 . . no
C84 H84C 0.9800 . . no
C84 H84B 0.9800 . . no
C184 C185 1.381(8) . . no
C85 H85A 0.9800 . . no
C85 H85C 0.9800 . . no
C185 C186 1.384(8) . . no
C85 H85B 0.9800 . . no
C186 C187 1.503(8) . . no
C186 C191 1.419(7) . . no
C187 C193 1.566(7) . . no
C187 C188 1.559(8) . . no
C188 C195 1.531(8) . . no
C188 C194 1.534(8) . . no
C188 C189 1.564(7) . . no
C189 C190 1.548(7) . . no
C189 C193 1.552(8) . . no
C190 C191 1.544(8) . . no
C90 H90A 0.9500 . . no
C190 C196 1.540(7) . . no
C91 H91A 0.9500 . . no
C92 H92A 0.9500 . . no
C93 H93A 0.9500 . . no
C96 H96A 0.9500 . . no
C97 H97A 0.9500 . . no
C99 H99 1.0000 . . no
C101 H101 1.0000 . . no
C102 H102 1.0000 . . no
C105 H15X 0.9900 . . no
C105 H15Y 0.9900 . . no
C106 H16Z 0.9800 . . no
C106 H16Y 0.9800 . . no
C106 H16X 0.9800 . . no
C107 H17Z 0.9800 . . no
C107 H17X 0.9800 . . no
C107 H17Y 0.9800 . . no
C113 H113 0.9500 . . no
C114 H114 0.9500 . . no
C115 H115 0.9500 . . no
C116 H116 0.9500 . . no
N218 C219 1.1220 . . yes
C119 H119 0.9500 . . no
C120 H120 0.9500 . . no
C122 H122 1.0000 . . no
C124 H124 1.0000 . . no
C125 H125 1.0000 . . no
C129 H19Y 0.9900 . . no
C129 H19Z 0.9900 . . no
C130 H13F 0.9800 . . no
C130 H13E 0.9800 . . no
C130 H13D 0.9800 . . no
C131 H11E 0.9800 . . no
C131 H11D 0.9800 . . no
C131 H11F 0.9800 . . no
C136 H136 0.9500 . . no
C137 H137 0.9500 . . no
C138 H138 0.9500 . . no
C139 H139 0.9500 . . no
C142 H142 0.9500 . . no
C143 H143 0.9500 . . no
C145 H145 1.0000 . . no
C147 H147 1.0000 . . no
C148 H48 1.0000 . . no
C150 H15H 0.9900 . . no
C150 H15I 0.9900 . . no
C151 H11J 0.9800 . . no
C151 H11I 0.9800 . . no
C151 H11H 0.9800 . . no
C152 H12J 0.9800 . . no
C152 H12H 0.9800 . . no
C152 H12I 0.9800 . . no
C157 H157 0.9500 . . no
C158 H158 0.9500 . . no
C159 H159 0.9500 . . no
C160 H160 0.9500 . . no
C163 H163 0.9500 . . no
C164 H164 0.9500 . . no
C166 H166 1.0000 . . no
C168 H168 1.0000 . . no
C169 H169 1.0000 . . no
C172 H12P 0.9900 . . no
C172 H12O 0.9900 . . no
C173 H13P 0.9800 . . no
C173 H16Q 0.9800 . . no
C173 H13O 0.9800 . . no
C174 H14T 0.9800 . . no
C174 H14R 0.9800 . . no
C174 H14S 0.9800 . . no
C178 H178 0.9500 . . no
C179 H179 0.9500 . . no
C180 H180 0.9500 . . no
C181 H181 0.9500 . . no
C184 H184 0.9500 . . no
C185 H185 0.9500 . . no
C187 H188 1.0000 . . no
C189 H189 1.0000 . . no
C190 H190 1.0000 . . no
C193 H13R 0.9900 . . no
C193 H13T 0.9900 . . no
C194 H14U 0.9800 . . no
C194 H14W 0.9800 . . no
C194 H14V 0.9800 . . no
C195 H15R 0.9800 . . no
C195 H15S 0.9800 . . no
C195 H15T 0.9800 . . no
N221 C222 1.1482 . . yes
C228 C229 1.4974 . . no
C237 C238 1.4424 . . no
C239 C240 1.3971 . . no
C229 H22L 0.9800 . . no
C229 H22K 0.9800 . . no
C229 H22J 0.9800 . . no
C238 H23H 0.9800 . . no
C238 H23G 0.9800 . . no
C238 H23I 0.9800 . . no
C240 H24D 0.9800 . . no
C240 H24C 0.9800 . . no
C240 H24B 0.9800 . . no
C210 C211 1.4470 . . no
N224 C225 1.0911 . . yes
C211 H21B 0.9800 . . no
C211 H21C 0.9800 . . no
C211 H21A 0.9800 . . no
C213 C214 1.4374 . . no
N230 C231 1.1495 . . yes
C214 H21E 0.9800 . . no
C214 H21D 0.9800 . . no
C214 H21F 0.9800 . . no
C216 C217 1.4914 . . no
N233 C234 1.1635 . . yes
C217 H21H 0.9800 . . no
C217 H21G 0.9800 . . no
C217 H21I 0.9800 . . no
C219 C220 1.4437 . . no
C220 H22A 0.9800 . . no
C220 H22C 0.9800 . . no
C220 H22B 0.9800 . . no
C222 C223 1.4556 . . no
C223 H22E 0.9800 . . no
C223 H22D 0.9800 . . no
C223 H22F 0.9800 . . no
C225 C226 1.5008 . . no
C226 H22H 0.9800 . . no
C226 H22I 0.9800 . . no
C226 H22G 0.9800 . . no
C231 C232 1.4692 . . no
C232 H23B 0.9800 . . no
C232 H23C 0.9800 . . no
C232 H23A 0.9800 . . no
C234 C235 1.4634 . . no
C235 H23E 0.9800 . . no
C235 H23F 0.9800 . . no
C235 H23D 0.9800 . . no

loop_
_geom_contact_atom_site_label_1
_geom_contact_atom_site_label_2
_geom_contact_distance
_geom_contact_site_symmetry_1
_geom_contact_site_symmetry_2
_geom_contact_publ_flag
Nd1 C172 4.500(5) . . no
Nd2 N111 2.895(4) . . no
Nd2 C61 3.842(5) . . no
Nd2 C193 4.451(5) . . no
Nd3 C150 4.441(5) . . no
Nd1 H12P 3.7900 . . no
Nd1 H21A 3.9500 . 2_556 no
Nd1 H14A 3.8700 . . no
Nd2 H13T 3.7000 . . no
Nd2 H60A 3.8600 . . no
Nd3 H15I 3.6900 . . no
Nd3 H23C 3.8800 . . no
Nd3 H102 3.8200 . . no
Nd4 H19D 3.6000 . . no
Nd4 H48 3.7600 . . no
Nd4 H169 3.8200 . . no
Nd4 H190 3.7900 . . no
Cl1 H5A 3.1400 . 2_545 no
Cl2 H21I 2.8800 . . no
O21 O22 2.204(5) . . no
O21 C17 3.198(6) . . no
O21 O44 3.052(5) . . no
O21 N111 2.975(5) . . no
O22 O66 2.803(4) . . no
O22 O190 2.784(4) . . no
O22 Nd3 4.182(3) . . no
O22 O109 2.857(4) . . no
O22 O43 2.798(5) . . no
O22 O44 2.947(5) . . no
O22 N16 2.936(5) . . no
O22 C15 3.019(6) . . no
O22 C42 3.155(5) . . no
O22 C108 3.272(5) . . no
O22 O21 2.204(5) . . no
O43 O176 2.811(5) . . no
O43 O190 3.189(5) . . no
O43 Nd2 3.570(4) . . no
O43 N16 3.264(5) . . no
O43 O22 2.798(5) . . no
O43 C172 3.342(6) . . no
O44 Nd1 4.075(3) . . no
O44 O21 3.052(5) . . no
O44 O22 2.947(5) . . no
O44 C20 3.205(6) . . no
O44 C46 3.170(6) . . no
O44 N38 3.100(5) . . no
O44 N45 3.235(5) . . no
O44 O197 2.877(5) . . no
O66 O88 2.867(5) . . no
O66 Nd1 4.125(4) . . no
O66 O87 2.739(5) . . no
O66 O190 2.742(5) . . no
O66 N111 2.943(5) . . no
O66 O109 2.817(5) . . no
O66 O67 2.204(5) . . no
O66 C86 3.042(6) . . no
O66 O22 2.803(4) . . no
O66 C20 3.339(6) . . no
O67 C62 3.146(6) . . no
O67 O88 3.063(5) . . no
O67 N104 2.987(5) . . no
O67 O66 2.204(5) . . no
O67 C231 3.1507 . . no
O67 C102 3.332(6) . . no
O67 C232 3.2967 . . no
O87 Nd3 3.620(4) . . no
O87 O197 2.837(5) . . no
O87 O66 2.739(5) . . no
O87 C193 3.337(6) . . no
O88 N89 3.231(5) . . no
O88 O67 3.063(5) . . no
O88 O66 2.867(5) . . no
O88 O154 2.933(5) . . no
O88 C90 3.175(7) . . no
O88 C65 3.192(6) . . no
O88 N128 3.066(6) . . no
O88 Nd2 4.052(3) . . no
O109 C132 3.073(6) . . no
O109 O190 2.787(4) . . no
O109 C103 2.995(6) . . no
O109 O66 2.817(5) . . no
O109 O110 2.201(5) . . no
O109 N104 2.944(5) . . no
O109 O134 2.759(5) . . no
O109 O22 2.857(4) . . no
O109 C65 3.215(6) . . no
O109 O133 2.886(5) . . no
O109 Nd2 4.185(3) . . no
O110 O109 2.201(5) . . no
O110 N16 3.125(5) . . no
O110 C105 3.189(6) . . no
O110 O133 3.182(5) . . no
O110 C211 3.2866 . 2_556 no
O21 H17B 2.8300 . . no
O21 H13A 2.7100 . . no
O21 H21F 2.6800 . 1_554 no
O21 H60A 2.7800 . . no
O133 N127 3.080(5) . . no
O133 C108 3.243(6) . . no
O133 C2 3.186(6) . . no
O133 N1 3.239(5) . . no
O133 O109 2.886(5) . . no
O133 O176 2.950(5) . . no
O133 Nd3 4.073(4) . . no
O133 O110 3.182(5) . . no
O134 O190 3.168(5) . . no
O134 O154 2.829(5) . . no
O134 O109 2.759(5) . . no
O134 C150 3.367(6) . . no
O134 Nd1 3.582(3) . . no
O134 C153 3.378(6) . . no
O43 H35A 2.7000 . . no
O43 H12P 2.3700 . . no
O44 H39A 2.7800 . . no
O44 H21D 2.8000 . 1_554 no
O44 H46A 2.6100 . . no
O154 C90 2.954(6) . . no
O154 N89 2.992(5) . . no
O154 O88 2.933(5) . . no
O154 C150 2.978(6) . . no
O154 O134 2.829(5) . . no
O155 O177 2.978(5) . . no
O155 C149 3.034(5) . . no
O155 C183 3.258(6) . . no
O155 N58 3.017(5) . . no
O155 N192 2.894(5) . . no
O155 O198 2.997(5) . . no
O67 H59A 2.6900 . . no
O67 H23C 2.6300 . . no
O67 H102 2.5800 . . no
O67 H62B 2.7700 . . no
O176 O133 2.950(5) . . no
O176 C172 3.001(6) . . no
O176 N1 2.968(5) . . no
O176 O43 2.811(5) . . no
O176 C2 2.956(6) . . no
O177 C141 3.238(6) . . no
O177 C170 3.040(6) . . no
O177 O155 2.978(5) . . no
O177 N171 3.018(5) . . no
O177 N58 2.897(5) . . no
O177 O198 2.994(5) . . no
O87 H80A 2.7000 . . no
O87 H13T 2.3600 . . no
O88 H90A 2.5400 . . no
O88 H23C 2.7100 . . no
O88 H83B 2.8700 . . no
O190 O134 3.168(5) . . no
O190 O22 2.784(4) . . no
O190 O109 2.787(4) . . no
O190 O66 2.742(5) . . no
O190 O43 3.189(5) . . no
O197 O87 2.837(5) . . no
O197 N45 3.098(5) . . no
O197 C46 3.021(6) . . no
O197 C193 2.994(6) . . no
O197 O44 2.877(5) . . no
O198 O177 2.994(5) . . no
O198 N171 2.915(5) . . no
O198 C162 3.310(6) . . no
O198 C191 3.052(6) . . no
O198 N192 3.038(5) . . no
O198 O155 2.997(5) . . no
O201 C53 3.420(7) . . no
O202 C223 3.3856 . . no
O202 C85 3.358(13) . . no
O203 C8 3.392(7) . 2_545 no
O203 C5 3.371(8) . 2_545 no
O204 C85 3.372(13) . . no
O204 C226 3.2559 . . no
O204 C53 3.371(8) . . no
O204 C54 3.230(8) . . no
O206 C220 3.3056 . . no
O206 C69 3.411(12) . . no
O207 C240 3.0534 . . no
O207 C239 3.0722 . . no
O208 C220 3.1258 . . no
O110 H101 2.7000 . . no
O110 H15Y 2.8200 . . no
O110 H14A 2.6800 . . no
O110 H21B 2.7500 . 2_556 no
O133 H19Z 2.8700 . . no
O133 H2A 2.5300 . . no
O133 H21A 2.6300 . 2_556 no
O134 H124 2.6600 . . no
O134 H15I 2.3800 . . no
O154 H90A 2.5400 . . no
O154 H15I 2.5100 . . no
O154 H147 2.7800 . . no
O155 H19D 2.6200 . . no
O176 H2A 2.6500 . . no
O176 H168 2.7800 . . no
O176 H12P 2.5500 . . no
O177 H19D 2.6900 . . no
O197 H46A 2.4600 . . no
O197 H13T 2.5100 . . no
O197 H189 2.8400 . . no
O198 H19D 2.6700 . . no
O201 H4A 2.8300 . 2_545 no
O201 H53A 2.5000 . . no
O201 H5A 2.8200 . 2_545 no
O202 H22F 2.4400 . . no
O202 H23G 2.8200 . 1_554 no
O203 H8A 2.4500 . 2_545 no
O203 H5A 2.4300 . 2_545 no
O204 H54A 2.6000 . . no
O204 H53A 2.8900 . . no
O204 H22I 2.3000 . . no
O206 H69A 2.7300 . . no
O206 H22A 2.4900 . . no
O206 H21I 2.6900 . . no
O206 H22J 2.5400 . . no
O206 H24C 2.9100 . . no
O207 H24C 2.8900 . . no
O207 H24D 2.7500 . . no
O208 H21I 2.6100 . . no
O208 H22A 2.8700 . . no
O208 H22B 2.7000 . . no
O208 H97A 2.7500 . 1_655 no
N1 O176 2.968(5) . . no
N1 N16 2.763(5) . . no
N1 O133 3.239(5) . . no
N1 C211 3.4445 . 2_556 no
N1 C7 2.434(6) . . no
N16 O22 2.936(5) . . no
N16 O110 3.125(5) . . no
N16 N1 2.763(5) . . no
N16 C6 2.447(6) . . no
N16 C20 3.057(6) . . no
N16 O43 3.264(5) . . no
N17 N58 3.142(5) . . no
N17 N192 2.758(6) . . no
N17 C183 2.431(6) . . no
N17 C157 3.271(7) . . no
N23 C228 3.2417 . 1_554 no
N38 O44 3.100(5) . . no
N45 O44 3.235(5) . . no
N45 N111 2.762(5) . . no
N45 O197 3.098(5) . . no
N58 O155 3.017(5) . . no
N58 C178 3.123(6) . . no
N58 C140 2.444(6) . . no
N58 C153 3.084(6) . . no
N58 N17 3.142(5) . . no
N58 O177 2.897(5) . . no
N58 N135 2.759(5) . . no
N89 O154 2.992(5) . . no
N89 O88 3.231(5) . . no
N89 N104 2.755(5) . . no
N89 C95 2.431(6) . . no
N104 O67 2.987(5) . . no
N104 C94 2.438(6) . . no
N104 O109 2.944(5) . . no
N104 N89 2.755(5) . . no
N104 C108 3.103(5) . . no
N111 O21 2.975(5) . . no
N111 N45 2.762(5) . . no
N111 Nd2 2.895(4) . . no
N111 O66 2.943(5) . . no
N112 C235 3.3172 . 2_556 no
N17 H157 2.5300 . . no
N17 H48 2.7500 . . no
N23 H47A 2.7700 . . no
N23 H30A 2.5300 . . no
N127 O133 3.080(5) . . no
N128 O88 3.066(6) . . no
N135 N171 3.137(5) . . no
N135 C178 3.333(7) . . no
N135 N58 2.759(5) . . no
N135 C141 2.438(7) . . no
N38 H46A 2.8700 . . no
N38 H27A 2.5500 . . no
N156 N192 3.171(6) . . no
N156 N171 2.771(5) . . no
N156 C162 2.441(6) . . no
N156 C136 3.355(7) . . no
N58 H178 2.8300 . . no
N68 H75A 2.5500 . . no
N68 H22C 2.9000 . . no
N68 H91A 2.9000 . . no
N68 H21H 2.7400 . . no
N171 C136 3.094(7) . . no
N171 N156 2.771(5) . . no
N171 O177 3.018(5) . . no
N171 O198 2.915(5) . . no
N171 C161 2.437(6) . . no
N171 C175 3.077(6) . . no
N171 N135 3.137(5) . . no
N192 N17 2.758(6) . . no
N192 C196 3.068(6) . . no
N192 C182 2.445(7) . . no
N192 O155 2.894(5) . . no
N192 N156 3.171(6) . . no
N192 C157 3.085(7) . . no
N192 O198 3.038(5) . . no
N209 C235 3.4101 . . no
N112 H23D 2.6400 . 2_556 no
N112 H23B 2.9000 . 2_556 no
N112 H3A 2.9400 . . no
N112 H119 2.5400 . . no
N218 C184 3.3313 . . no
N227 C69 3.4303 . . no
N127 H116 2.4900 . . no
N127 H2A 2.8000 . . no
N128 H72A 2.5000 . . no
N128 H90A 2.8400 . . no
N230 C142 3.2826 . 2_546 no
N230 C95 3.2494 . . no
N233 C237 3.3764 . . no
N135 H178 2.5800 . . no
N135 H169 2.9200 . . no
N156 H136 2.6300 . . no
N156 H190 2.8900 . . no
N171 H136 2.8600 . . no
N192 H157 2.7600 . . no
N209 H23E 2.4400 . . no
N212 H114 2.9500 . 2_546 no
N212 H93A 2.6900 . . no
N212 H138 2.8600 . 2_546 no
N215 H99 2.7600 . 1_655 no
N218 H21C 2.5400 . 2_656 no
N218 H181 2.5600 . . no
N218 H184 2.4300 . . no
N227 H113 2.5900 . 2_546 no
N227 H92A 2.8800 . . no
N230 H142 2.3800 . 2_546 no
N230 H139 2.9300 . 2_546 no
N233 H23H 2.8400 . . no
N233 H4A 2.8400 . 2_546 no
N233 H49A 2.6600 . 1_556 no
N236 H21G 2.7300 . . no
N237 H22K 2.8300 . . no
N237 H21G 2.7300 . . no
C2 C210 3.4412 . 2_556 no
C2 C211 3.4683 . 2_556 no
C2 C168 3.521(7) . . no
C3 C117 3.558(8) . . no
C3 C210 3.5691 . 2_556 no
C5 O203 3.371(8) . 2_555 no
C8 C195 3.573(7) . 1_455 no
C8 O203 3.392(7) . 2_555 no
C9 C194 3.597(8) . 1_455 no
C11 O207 3.277(10) . 1_454 no
C15 C18 3.187(8) . . no
C17 O21 3.198(6) . . no
C18 C15 3.187(8) . . no
C24 C229 3.2836 . 1_554 no
C24 C228 3.4921 . 1_554 no
C25 O203 3.329(9) . 2_655 no
C26 C160 3.590(13) . . no
C30 C151 3.507(8) . 1_554 no
C31 C213 3.3946 . 1_554 no
C32 C213 3.4821 . 1_554 no
C37 C41 3.083(7) . . no
C40 O205 3.305(10) . 1_454 no
C41 C37 3.083(7) . . no
C46 C189 3.552(7) . . no
C46 C193 3.507(8) . . no
C46 C214 3.4577 . 1_554 no
C47 C228 3.4824 . 1_554 no
C48 C228 3.4461 . 1_554 no
C53 O204 3.371(8) . . no
C53 O201 3.420(7) . . no
C54 O204 3.230(8) . . no
C61 C63 3.149(7) . . no
C61 Nd2 3.842(5) . . no
C62 O67 3.146(6) . . no
C63 C61 3.149(7) . . no
C65 C86 3.570(7) . . no
C69 O206 3.411(12) . . no
C69 C220 3.4085 . . no
C69 N227 3.4303 . . no
C69 C228 3.3393 . . no
C71 C147 3.513(8) . . no
C71 C219 3.5953 . . no
C73 C91 3.532(8) . . no
C82 C84 3.135(12) . . no
C84 C107 3.582(11) . 1_655 no
C84 C82 3.135(12) . . no
C85 O202 3.358(13) . . no
C85 O204 3.372(13) . . no
C86 C65 3.570(7) . . no
C90 C232 3.4889 . . no
C90 C150 3.580(7) . . no
C90 C147 3.572(7) . . no
C91 C73 3.532(8) . . no
C92 C114 3.537(7) . 2_546 no
C94 C231 3.4353 . . no
C95 N230 3.2494 . . no
C102 O67 3.332(6) . . no
C2 H168 2.8100 . . no
C2 H21A 2.9100 . 2_556 no
C103 C106 3.187(7) . . no
C3 H168 2.7800 . . no
C4 H158 3.0400 . 1_455 no
C4 H12O 3.0500 . . no
C5 H12O 2.9400 . . no
C5 H8A 2.5800 . . no
C105 O110 3.189(6) . . no
C6 H12O 3.0400 . . no
C106 C103 3.187(7) . . no
C7 H35A 2.8500 . . no
C107 C84 3.582(11) . 1_455 no
C8 H15S 2.9300 . 1_455 no
C8 H5A 2.5800 . . no
C9 H14U 2.9400 . 1_455 no
C9 H39B 2.8500 . . no
C10 H18A 2.6900 . . no
C10 H39B 2.9900 . . no
C113 C234 3.4679 . 2_556 no
C114 C92 3.537(7) . 2_556 no
C14 H18A 2.6100 . . no
C15 H17B 2.7400 . . no
C15 H18A 2.5700 . . no
C116 C231 3.5800 . 2_556 no
C17 H14T 3.0100 . 2_545 no
C17 H19C 2.5400 . . no
C117 C231 3.4740 . 2_556 no
C117 C3 3.558(8) . . no
C18 H14A 2.7400 . . no
C19 H17A 2.7300 . . no
C20 H17B 2.9300 . . no
C20 H60A 2.8700 . . no
C122 C219 3.4790 . 1_455 no
C24 H22L 2.8900 . 1_554 no
C24 H22J 3.0700 . 1_554 no
C25 H14V 2.9500 . . no
C26 H15R 3.0300 . . no
C26 H189 3.1000 . . no
C126 C131 3.144(8) . . no
C27 H189 2.9200 . . no
C28 H47A 2.9200 . . no
C129 C219 3.4670 . 1_455 no
C29 H47A 3.1000 . . no
C30 H11J 2.9700 . 1_554 no
C30 H92A 3.0800 . 1_554 no
C131 C126 3.144(8) . . no
C32 H21D 2.9100 . 1_554 no
C32 H31C 2.5800 . . no
C136 N236 3.4277 . 2_656 no
C36 H31C 2.6400 . . no
C36 H12P 2.9000 . . no
C136 N237 3.4277 . 2_656 no
C37 H39A 2.7500 . . no
C37 H21D 3.0500 . 1_554 no
C137 C216 3.5545 . 2_656 no
C37 H31C 2.4500 . . no
C39 H40A 2.6100 . . no
C40 H39B 2.7900 . . no
C41 H56A 3.0800 . 2_555 no
C41 H36A 2.8800 . . no
C41 H63C 3.0200 . 2_555 no
C42 H12P 3.0300 . . no
C42 H39A 2.7200 . . no
C142 N230 3.2826 . 2_556 no
C46 H21D 3.0300 . 1_554 no
C46 H21E 3.0600 . 1_554 no
C46 H189 2.9300 . . no
C147 C71 3.513(8) . . no
C47 H21E 3.0300 . 1_554 no
C147 C90 3.572(7) . . no
C48 H24B 3.0900 . 1_554 no
C48 H23H 3.0400 . 1_554 no
C149 C152 3.132(7) . . no
C50 H53A 2.6100 . . no
C150 C90 3.580(7) . . no
C150 Nd3 4.441(5) . . no
C150 O134 3.367(6) . . no
C150 O154 2.978(6) . . no
C50 H23H 3.0400 . 1_554 no
C151 C30 3.507(8) . 1_556 no
C152 C149 3.132(7) . . no
C52 H80A 2.8700 . . no
C53 H85C 2.8300 . . no
C53 H50A 2.6000 . . no
C54 H83A 2.8700 . . no
C55 H63A 2.6400 . . no
C55 H83A 2.8700 . . no
C157 N209 3.3793 . 2_656 no
C158 N209 3.3598 . 2_656 no
C158 C234 3.4922 . 2_656 no
C159 C238 3.3538 . 2_656 no
C159 C237 3.1735 . 2_656 no
C160 N236 3.4335 . 2_656 no
C60 H63A 2.6100 . . no
C160 C26 3.590(13) . . no
C160 C237 3.2549 . 2_656 no
C160 N237 3.4335 . 2_656 no
C61 H62B 2.7400 . . no
C61 H63A 2.5300 . . no
C62 H64C 2.5600 . . no
C63 H164 2.9900 . 2_545 no
C63 H13A 2.9800 . . no
C63 H60A 2.7600 . . no
C64 H145 2.9900 . 2_546 no
C64 H62A 2.7600 . . no
C65 H102 2.7900 . . no
C65 H62B 2.8600 . . no
C168 C2 3.521(7) . . no
C69 H22C 3.0900 . . no
C69 H22A 2.9900 . . no
C170 C174 3.140(7) . . no
C71 H147 2.8300 . . no
C172 O176 3.001(6) . . no
C172 O43 3.342(6) . . no
C72 H147 2.9100 . . no
C172 Nd1 4.500(5) . . no
C73 H91A 2.7400 . . no
C174 C213 3.5977 . 2_556 no
C174 C170 3.140(7) . . no
C77 H84A 2.6500 . . no
C178 N215 3.3311 . 2_656 no
C81 H84A 2.6800 . . no
C81 H13T 3.0400 . . no
C82 H83B 2.6900 . . no
C182 N209 3.3928 . 2_656 no
C82 H84A 2.5300 . . no
C83 H62B 3.0800 . . no
C83 H85C 2.7400 . . no
C183 N209 3.4324 . 2_656 no
C84 H17Z 2.9400 . 1_655 no
C184 N218 3.3313 . . no
C184 C210 3.4274 . 2_656 no
C84 H81A 2.8300 . . no
C85 H83A 2.7600 . . no
C86 H83B 2.7700 . . no
C86 H13T 3.0800 . . no
C189 C46 3.552(7) . . no
C90 H147 2.9100 . . no
C90 H23B 3.0400 . . no
C91 H147 3.0000 . . no
C191 C195 3.101(8) . . no
C92 H31A 3.0400 . 1_556 no
C193 O197 2.994(6) . . no
C193 O87 3.337(6) . . no
C193 Nd2 4.451(5) . . no
C93 H31A 3.0500 . 1_556 no
C193 C46 3.507(8) . . no
C93 H96A 2.5800 . . no
C194 C9 3.597(8) . 1_655 no
C95 H124 2.8600 . . no
C195 C191 3.101(8) . . no
C195 C8 3.573(7) . 1_655 no
C96 H93A 2.5900 . . no
C96 H13F 3.0300 . . no
C97 H22B 2.8300 . 1_455 no
C97 H19Y 2.8600 . . no
C98 H16X 2.6200 . . no
C98 H19Y 2.8600 . . no
C102 H16X 2.6600 . . no
C103 H15Y 2.7300 . . no
C103 H16X 2.5700 . . no
C105 H17Z 2.5600 . . no
C106 H59A 2.8700 . . no
C106 H102 2.8200 . . no
C107 H15X 2.7600 . . no
C107 H84C 2.9100 . 1_455 no
C108 H15Y 2.8500 . . no
C108 H14A 3.0200 . . no
C210 C3 3.5691 . 2_546 no
C210 C2 3.4412 . 2_546 no
C211 O110 3.2866 . 2_546 no
C211 C2 3.4683 . 2_546 no
C211 N1 3.4445 . 2_546 no
C213 C31 3.3946 . 1_556 no
C213 C174 3.5977 . 2_546 no
C213 C32 3.4821 . 1_556 no
C214 C46 3.4577 . 1_556 no
C115 H168 3.0300 . . no
C116 H3A 3.0200 . . no
C116 H168 3.0400 . . no
C117 H3A 2.7600 . . no
C217 C239 3.3991 . . no
C217 C229 3.5904 . . no
C219 C71 3.5953 . . no
C219 C129 3.4670 . 1_655 no
C219 C122 3.4790 . 1_655 no
C220 O206 3.3056 . . no
C220 O208 3.1258 . . no
C220 C69 3.4085 . . no
C121 H11D 2.5900 . . no
C223 O202 3.3856 . . no
C125 H15I 2.9800 . . no
C125 H11D 2.7000 . . no
C126 H19Z 2.7200 . . no
C126 H11D 2.5200 . . no
C226 O204 3.2559 . . no
C228 C47 3.4824 . 1_556 no
C228 C240 2.9731 . . no
C228 C24 3.4921 . 1_556 no
C228 C48 3.4461 . 1_556 no
C228 N23 3.2417 . 1_556 no
C228 C69 3.3393 . . no
C229 C239 2.6682 . . no
C229 C217 3.5904 . . no
C229 C24 3.2836 . 1_556 no
C129 H13F 2.5600 . . no
C130 H19Y 2.7500 . . no
C231 C116 3.5800 . 2_546 no
C131 H125 2.9000 . . no
C231 C117 3.4740 . 2_546 no
C231 C94 3.4353 . . no
C231 O67 3.1507 . . no
C131 H56A 3.0100 . 2_556 no
C232 O67 3.2967 . . no
C132 H19Z 2.7500 . . no
C232 C90 3.4889 . . no
C132 H15I 3.0900 . . no
C234 C113 3.4679 . 2_546 no
C235 N112 3.3172 . 2_546 no
C235 N209 3.4101 . . no
C237 N233 3.3764 . . no
C239 O207 3.0722 . . no
C139 H142 2.6200 . . no
C239 C229 2.6682 . . no
C239 C217 3.3991 . . no
C140 H169 2.8700 . . no
C240 N236 2.6064 . . no
C240 C228 2.9731 . . no
C140 H178 3.0100 . . no
C240 O207 3.0534 . . no
C142 H16Z 3.0800 . 2_556 no
C142 H139 2.6300 . . no
C143 H125 2.9700 . . no
C144 H12H 2.5300 . . no
C144 H125 2.8700 . . no
C148 H12H 2.7700 . . no
C149 H15I 2.7700 . . no
C149 H12H 2.5100 . . no
C150 H125 3.0500 . . no
C150 H11J 2.5800 . . no
C151 H15H 2.7700 . . no
C152 H48 2.8800 . . no
C153 H15I 2.7900 . . no
C159 H26A 3.0200 . . no
C159 H23G 2.9100 . 2_656 no
C160 H23G 3.0800 . 2_656 no
C160 H163 2.6200 . . no
C160 H26A 2.8100 . . no
C161 H190 2.9800 . . no
C161 H136 2.9000 . . no
C162 H136 3.0800 . . no
C163 H27A 2.9600 . . no
C163 H160 2.6200 . . no
C164 H36A 3.0600 . . no
C164 H63C 3.1000 . 2_555 no
C165 H14R 2.5700 . . no
C165 H36A 2.8600 . . no
C166 H36A 3.0700 . . no
C169 H14R 2.7200 . . no
C170 H14R 2.5100 . . no
C170 H12P 2.7800 . . no
C172 H36A 2.9500 . . no
C172 H16Q 2.5500 . . no
C173 H12O 2.7400 . . no
C174 H17A 2.9100 . 2_555 no
C174 H169 2.8700 . . no
C175 H12P 2.8200 . . no
C181 H184 2.6400 . . no
C181 H71A 2.9300 . . no
C182 H157 2.8400 . . no
C182 H48 2.7900 . . no
C183 H157 3.0100 . . no
C184 H181 2.6200 . . no
C184 H72A 2.9800 . . no
C186 H15T 2.6000 . . no
C186 H81A 3.0100 . . no
C190 H15T 2.6700 . . no
C191 H15T 2.4700 . . no
C191 H13T 2.8000 . . no
C193 H14W 2.5200 . . no
C193 H81A 3.0200 . . no
C194 H24D 2.9200 . 1_554 no
C194 H13R 2.7100 . . no
C195 H190 2.8600 . . no
C196 H13T 2.8500 . . no
C213 H39A 3.0900 . 1_556 no
C213 H114 3.0000 . 2_546 no
C213 H14S 2.8600 . 2_546 no
C214 H39A 2.9000 . 1_556 no
C217 H24C 3.0700 . . no
C217 H23F 3.0500 . . no
C219 H122 2.8600 . 1_655 no
C228 H47A 2.8700 . 1_556 no
C228 H69A 2.7500 . . no
C228 H24C 2.4600 . . no
C228 H24A 3.0900 . 1_556 no
C228 H24B 2.6200 . . no
C228 H49A 2.7900 . 1_556 no
C229 H49A 3.0100 . 1_556 no
C229 H24D 2.1900 . . no
C229 H24B 1.4700 . . no
C229 H24A 2.7500 . 1_556 no
C229 H69A 2.9200 . . no
C232 H83B 2.9800 . . no
C239 H22L 2.9600 . . no
C239 H22J 2.8600 . . no
C239 H21G 2.6600 . . no
C239 H22K 1.8600 . . no
C240 H22L 1.6100 . . no
C240 H22J 1.8200 . . no
H2A O133 2.5300 . . no
H2A O176 2.6500 . . no
H2A N127 2.8000 . . no
H3A C117 2.7600 . . no
H3A N112 2.9400 . . no
H3A C116 3.0200 . . no
H4A O201 2.8300 . 2_555 no
H4A N233 2.8400 . 2_556 no
H5A O201 2.8200 . 2_555 no
H5A Cl1 3.1400 . 2_555 no
H5A H8A 1.9900 . . no
H5A O203 2.4300 . 2_555 no
H5A C8 2.5800 . . no
H8A C5 2.5800 . . no
H8A O203 2.4500 . 2_555 no
H8A H5A 1.9900 . . no
H9A O207 2.9000 . 1_454 no
H9A H11A 2.5300 . . no
H11A O207 2.4400 . 1_454 no
H11A H9A 2.5300 . . no
H11D C121 2.5900 . . no
H11D C125 2.7000 . . no
H11D C126 2.5200 . . no
H11D H125 2.4400 . . no
H11E H145 2.4000 . . no
H11E H13E 2.4500 . . no
H11F H56A 2.4300 . 2_556 no
H11F H13D 2.4900 . . no
H11H H12J 2.4100 . . no
H11I H12I 2.5300 . . no
H11J C150 2.5800 . . no
H11J H15H 2.1500 . . no
H11J H30A 2.5800 . 1_556 no
H11J C30 2.9700 . 1_556 no
H12H C149 2.5100 . . no
H12H C148 2.7700 . . no
H12H H48 2.5500 . . no
H12H C144 2.5300 . . no
H12I H71A 2.4800 . . no
H12I H11I 2.5300 . . no
H12J H11H 2.4100 . . no
H12O C5 2.9400 . . no
H12O C6 3.0400 . . no
H12O C4 3.0500 . . no
H12O C173 2.7400 . . no
H12O H16Q 2.1000 . . no
H12P O43 2.3700 . . no
H12P H36A 2.3100 . . no
H12P C175 2.8200 . . no
H12P C170 2.7800 . . no
H12P Nd1 3.7900 . . no
H12P O176 2.5500 . . no
H12P C42 3.0300 . . no
H12P C36 2.9000 . . no
H13A C63 2.9800 . . no
H13A H63A 2.5500 . . no
H13A O21 2.7100 . . no
H13A H63B 2.5400 . . no
H13D H22G 2.4500 . 2_556 no
H13D H11F 2.4900 . . no
H13E H11E 2.4500 . . no
H13F C129 2.5600 . . no
H13F C96 3.0300 . . no
H13F H19Y 2.1200 . . no
H13O H14T 2.4700 . . no
H13P H14S 2.4900 . . no
H13R H14W 2.0700 . . no
H13R C194 2.7100 . . no
H13T O197 2.5100 . . no
H13T C196 2.8500 . . no
H13T C86 3.0800 . . no
H13T Nd2 3.7000 . . no
H13T C81 3.0400 . . no
H13T H81A 2.4300 . . no
H13T C191 2.8000 . . no
H13T O87 2.3600 . . no
H14A C108 3.0200 . . no
H14A O110 2.6800 . . no
H14A Nd1 3.8700 . . no
H14A H18A 2.2200 . . no
H14A C18 2.7400 . . no
H14R C169 2.7200 . . no
H14R C165 2.5700 . . no
H14R C170 2.5100 . . no
H14R H169 2.4500 . . no
H14S C213 2.8600 . 2_556 no
H14S H115 2.4900 . . no
H14S H13P 2.4900 . . no
H14T H13O 2.4700 . . no
H14T H17A 2.2600 . 2_555 no
H14T C17 3.0100 . 2_555 no
H14U H15S 2.5500 . . no
H14U C9 2.9400 . 1_655 no
H14U H18C 2.4300 . 1_655 no
H14V C25 2.9500 . . no
H14V H15R 2.4400 . . no
H14W H13R 2.0700 . . no
H14W H189 2.5800 . . no
H14W C193 2.5200 . . no
H15H H11J 2.1500 . . no
H15H C151 2.7700 . . no
H15I O134 2.3800 . . no
H15I O154 2.5100 . . no
H15I Nd3 3.6900 . . no
H15I C153 2.7900 . . no
H15I H125 2.4300 . . no
H15I C149 2.7700 . . no
H15I C125 2.9800 . . no
H15I C132 3.0900 . . no
H15R H14V 2.4400 . . no
H15R H26A 2.5300 . . no
H15R C26 3.0300 . . no
H15S C8 2.9300 . 1_655 no
H15S H14U 2.5500 . . no
H15T H190 2.3900 . . no
H15T C190 2.6700 . . no
H15T C186 2.6000 . . no
H15T C191 2.4700 . . no
H15X C107 2.7600 . . no
H15X H17Z 2.1300 . . no
H15Y O110 2.8200 . . no
H15Y C108 2.8500 . . no
H15Y C103 2.7300 . . no
H16Q C172 2.5500 . . no
H16Q H12O 2.1000 . . no
H16X C103 2.5700 . . no
H16X H102 2.3100 . . no
H16X H59A 2.5000 . . no
H16X C98 2.6200 . . no
H16X C102 2.6600 . . no
H16Y H59A 2.3900 . . no
H16Y H17Y 2.4400 . . no
H16Z C142 3.0800 . 2_546 no
H16Z H17X 2.5500 . . no
H17A C174 2.9100 . 2_545 no
H17A H14T 2.2600 . 2_545 no
H17A C19 2.7300 . . no
H17A H19C 2.1000 . . no
H17B C20 2.9300 . . no
H17B O21 2.8300 . . no
H17B C15 2.7400 . . no
H17X H16Z 2.5500 . . no
H17Y H16Y 2.4400 . . no
H17Z H84C 2.5000 . 1_455 no
H17Z H15X 2.1300 . . no
H17Z C105 2.5600 . . no
H17Z C84 2.9400 . 1_455 no
H18A H14A 2.2200 . . no
H18A C10 2.6900 . . no
H18A C15 2.5700 . . no
H18A C14 2.6100 . . no
H18B H19B 2.4100 . . no
H18C H19A 2.5400 . . no
H18C H14U 2.4300 . 1_455 no
H19A H18C 2.5400 . . no
H19A C237 2.9100 . 1_454 no
H19B H18B 2.4100 . . no
H19C C17 2.5400 . . no
H19C H17A 2.1000 . . no
H19D Nd4 3.6000 . . no
H19D O155 2.6200 . . no
H19D O177 2.6900 . . no
H19D O198 2.6700 . . no
H19Y C98 2.8600 . . no
H19Y H22B 2.4600 . 1_455 no
H19Y C97 2.8600 . . no
H19Y C130 2.7500 . . no
H19Y H13F 2.1200 . . no
H19Z O133 2.8700 . . no
H19Z C132 2.7500 . . no
H19Z C126 2.7200 . . no
H21A C2 2.9100 . 2_546 no
H21A Nd1 3.9500 . 2_546 no
H21A O133 2.6300 . 2_546 no
H21B O110 2.7500 . 2_546 no
H21D H39A 2.3400 . 1_556 no
H21D O44 2.8000 . 1_556 no
H21D C37 3.0500 . 1_556 no
H21D C32 2.9100 . 1_556 no
H21D C46 3.0300 . 1_556 no
H21E C46 3.0600 . 1_556 no
H21E C47 3.0300 . 1_556 no
H21F O21 2.6800 . 1_556 no
H21G C239 2.6600 . . no
H21G N236 2.7300 . . no
H21G N236 2.7300 . . no
H21H N68 2.7400 . . no
H21H H75A 2.6000 . . no
H21I O208 2.6100 . . no
H21I O206 2.6900 . . no
H21I Cl2 2.8800 . . no
H22A O206 2.4900 . . no
H22A C69 2.9900 . . no
H22A O208 2.8700 . . no
H22B H97A 2.4700 . 1_655 no
H22B H19Y 2.4600 . 1_655 no
H22B C97 2.8300 . 1_655 no
H22B O208 2.7000 . . no
H22C C69 3.0900 . . no
H22C N68 2.9000 . . no
H22F O202 2.4400 . . no
H22G H13D 2.4500 . 2_546 no
H22I O204 2.3000 . . no
H22J H24D 2.2600 . . no
H22J O206 2.5400 . . no
H22J C24 3.0700 . 1_556 no
H22J C240 1.8200 . . no
H22J C239 2.8600 . . no
H22J H24A 2.3200 . 1_556 no
H22J H69A 2.2700 . . no
H22J H24B 2.2100 . . no
H22K H24D 2.0900 . . no
H22K C239 1.8600 . . no
H22K H24B 1.1200 . . no
H22K N236 2.8300 . . no
H22L H24D 1.8800 . . no
H22L H24C 1.5700 . . no
H22L C24 2.8900 . 1_556 no
H22L C240 1.6100 . . no
H22L H24B 1.3000 . . no
H22L H24A 2.5900 . 1_556 no
H22L C239 2.9600 . . no
H23B C90 3.0400 . . no
H23B N112 2.9000 . 2_546 no
H23C O67 2.6300 . . no
H23C Nd3 3.8800 . . no
H23C H83B 2.3900 . . no
H23C O88 2.7100 . . no
H23D N112 2.6400 . 2_546 no
H23E N209 2.4400 . . no
H23F C217 3.0500 . . no
H23H C50 3.0400 . 1_556 no
H23H C48 3.0400 . 1_556 no
H23H N233 2.8400 . . no
H24A C228 3.0900 . 1_554 no
H24A H22L 2.5900 . 1_554 no
H24A H69A 2.3700 . 1_554 no
H24A C229 2.7500 . 1_554 no
H24A H22J 2.3200 . 1_554 no
H24B C48 3.0900 . 1_556 no
H24B H49A 2.5300 . 1_556 no
H24B H22L 1.3000 . . no
H24B C229 1.4700 . . no
H24B C228 2.6200 . . no
H24B H22K 1.1200 . . no
H24B H22J 2.2100 . . no
H24C C228 2.4600 . . no
H24C C217 3.0700 . . no
H24C O206 2.9100 . . no
H24C H22L 1.5700 . . no
H24C O207 2.8900 . . no
H24D H22L 1.8800 . . no
H24D H22K 2.0900 . . no
H24D C194 2.9200 . 1_556 no
H24D C229 2.1900 . . no
H24D O207 2.7500 . . no
H24D H22J 2.2600 . . no
H25A O203 2.5800 . 2_655 no
H26A C160 2.8100 . . no
H26A C159 3.0200 . . no
H26A H15R 2.5300 . . no
H27A N38 2.5500 . . no
H27A C163 2.9600 . . no
H30A H92A 2.4900 . 1_554 no
H30A N23 2.5300 . . no
H30A H11J 2.5800 . 1_554 no
H31A C92 3.0400 . 1_554 no
H31A C93 3.0500 . 1_554 no
H31C C32 2.5800 . . no
H31C C36 2.6400 . . no
H31C H36A 2.3900 . . no
H31C C37 2.4500 . . no
H35A H40C 2.5300 . . no
H35A O43 2.7000 . . no
H35A C7 2.8500 . . no
H36A C41 2.8800 . . no
H36A C166 3.0700 . . no
H36A C164 3.0600 . . no
H36A C165 2.8600 . . no
H36A H31C 2.3900 . . no
H36A C172 2.9500 . . no
H36A H12P 2.3100 . . no
H39A O44 2.7800 . . no
H39A C213 3.0900 . 1_554 no
H39A C214 2.9000 . 1_554 no
H39A H21D 2.3400 . 1_554 no
H39A C37 2.7500 . . no
H39A C42 2.7200 . . no
H39B C40 2.7900 . . no
H39B C9 2.8500 . . no
H39B C10 2.9900 . . no
H39B H40A 2.1900 . . no
H40A C39 2.6100 . . no
H40A H39B 2.1900 . . no
H40A O205 2.4500 . 1_454 no
H40B H41B 2.4300 . . no
H40C H41A 2.5300 . . no
H40C H35A 2.5300 . . no
H41A H63C 2.5200 . 2_555 no
H41A H166 2.4200 . . no
H41A H40C 2.5300 . . no
H41B H40B 2.4300 . . no
H41B H64A 2.5500 . 2_555 no
H41B H56A 2.4100 . 2_555 no
H46A O197 2.4600 . . no
H46A N38 2.8700 . . no
H46A O44 2.6100 . . no
H47A N23 2.7700 . . no
H47A C28 2.9200 . . no
H47A C29 3.1000 . . no
H47A C228 2.8700 . 1_554 no
H48 N17 2.7500 . . no
H48 C152 2.8800 . . no
H48 C182 2.7900 . . no
H48 Nd4 3.7600 . . no
H48 H12H 2.5500 . . no
H49A C229 3.0100 . 1_554 no
H49A H24B 2.5300 . 1_554 no
H49A N233 2.6600 . 1_554 no
H49A C228 2.7900 . 1_554 no
H50A C53 2.6000 . . no
H50A H53A 2.0200 . . no
H53A O201 2.5000 . . no
H53A H50A 2.0200 . . no
H53A O204 2.8900 . . no
H53A C50 2.6100 . . no
H54A O204 2.6000 . . no
H54A H56A 2.5600 . . no
H56A H54A 2.5600 . . no
H56A C41 3.0800 . 2_545 no
H56A H41B 2.4100 . 2_545 no
H56A C131 3.0100 . 2_546 no
H56A H11F 2.4300 . 2_546 no
H59A H16X 2.5000 . . no
H59A C106 2.8700 . . no
H59A H16Y 2.3900 . . no
H59A H102 2.5400 . . no
H59A O67 2.6900 . . no
H60A Nd2 3.8600 . . no
H60A O21 2.7800 . . no
H60A C20 2.8700 . . no
H60A C63 2.7600 . . no
H60A H63A 2.2500 . . no
H62A H64C 2.1300 . . no
H62A H143 2.5700 . 2_546 no
H62A C64 2.7600 . . no
H62B C65 2.8600 . . no
H62B C83 3.0800 . . no
H62B H83B 2.5500 . . no
H62B O67 2.7700 . . no
H62B C61 2.7400 . . no
H63A C61 2.5300 . . no
H63A C55 2.6400 . . no
H63A C60 2.6100 . . no
H63A H60A 2.2500 . . no
H63A H13A 2.5500 . . no
H63B H64B 2.4200 . . no
H63B H13A 2.5400 . . no
H63C C164 3.1000 . 2_545 no
H63C H64A 2.5500 . . no
H63C C41 3.0200 . 2_545 no
H63C H166 2.5800 . 2_545 no
H63C H164 2.2500 . 2_545 no
H63C H41A 2.5200 . 2_545 no
H64A H41B 2.5500 . 2_545 no
H64A H63C 2.5500 . . no
H64B H63B 2.4200 . . no
H64C H143 2.5400 . 2_546 no
H64C H145 2.3800 . 2_546 no
H64C H62A 2.1300 . . no
H64C C62 2.5600 . . no
H69A O206 2.7300 . . no
H69A C229 2.9200 . . no
H69A H22J 2.2700 . . no
H69A C228 2.7500 . . no
H69A H24A 2.3700 . 1_556 no
H71A H12I 2.4800 . . no
H71A C181 2.9300 . . no
H72A N128 2.5000 . . no
H72A C184 2.9800 . . no
H75A H21H 2.6000 . . no
H75A N68 2.5500 . . no
H76A H78A 2.5500 . . no
H78A H85A 2.3600 . . no
H78A H76A 2.5500 . . no
H80A O87 2.7000 . . no
H80A C52 2.8700 . . no
H80A H85C 2.2900 . . no
H81A H84A 2.3800 . . no
H81A C186 3.0100 . . no
H81A H13T 2.4300 . . no
H81A C84 2.8300 . . no
H81A C193 3.0200 . . no
H83A C54 2.8700 . . no
H83A H85C 2.3800 . . no
H83A C55 2.8700 . . no
H83A C85 2.7600 . . no
H83B C86 2.7700 . . no
H83B C232 2.9800 . . no
H83B H23C 2.3900 . . no
H83B H62B 2.5500 . . no
H83B O88 2.8700 . . no
H83B C82 2.6900 . . no
H84A C81 2.6800 . . no
H84A C82 2.5300 . . no
H84A C77 2.6500 . . no
H84A H81A 2.3800 . . no
H84B H85B 2.2900 . . no
H84C H17Z 2.5000 . 1_655 no
H84C C107 2.9100 . 1_655 no
H84C H85B 2.5100 . . no
H85A H78A 2.3600 . . no
H85B H84C 2.5100 . . no
H85B H84B 2.2900 . . no
H85C C53 2.8300 . . no
H85C H83A 2.3800 . . no
H85C C83 2.7400 . . no
H85C H80A 2.2900 . . no
H90A N128 2.8400 . . no
H90A O88 2.5400 . . no
H90A O154 2.5400 . . no
H91A N68 2.9000 . . no
H91A C73 2.7400 . . no
H92A C30 3.0800 . 1_556 no
H92A N227 2.8800 . . no
H92A H30A 2.4900 . 1_556 no
H93A C96 2.5900 . . no
H93A H96A 1.9900 . . no
H93A N212 2.6900 . . no
H96A C93 2.5800 . . no
H96A H93A 1.9900 . . no
H97A H22B 2.4700 . 1_455 no
H97A H99 2.5600 . . no
H97A O208 2.7500 . 1_455 no
H99 H97A 2.5600 . . no
H101 O110 2.7000 . . no
H102 H16X 2.3100 . . no
H102 H59A 2.5400 . . no
H102 C106 2.8200 . . no
H102 Nd3 3.8200 . . no
H102 O67 2.5800 . . no
H102 C65 2.7900 . . no
H114 C213 3.0000 . 2_556 no
H114 N212 2.9500 . 2_556 no
H115 H14S 2.4900 . . no
H116 N127 2.4900 . . no
H119 N112 2.5400 . . no
H122 C219 2.8600 . 1_455 no
H124 O134 2.6600 . . no
H124 C95 2.8600 . . no
H125 C150 3.0500 . . no
H125 H11D 2.4400 . . no
H125 H15I 2.4300 . . no
H125 C144 2.8700 . . no
H125 C131 2.9000 . . no
H125 C143 2.9700 . . no
H136 N156 2.6300 . . no
H136 N237 2.6900 . 2_656 no
H136 N236 2.6900 . 2_656 no
H136 N171 2.8600 . . no
H136 C161 2.9000 . . no
H136 C162 3.0800 . . no
H138 N212 2.8600 . 2_556 no
H139 H142 2.0400 . . no
H139 N230 2.9300 . 2_556 no
H139 C142 2.6300 . . no
H142 C139 2.6200 . . no
H142 H139 2.0400 . . no
H142 N230 2.3800 . 2_556 no
H143 H62A 2.5700 . 2_556 no
H143 H64C 2.5400 . 2_556 no
H143 H145 2.5700 . . no
H145 H11E 2.4000 . . no
H145 H64C 2.3800 . 2_556 no
H145 C64 2.9900 . 2_556 no
H145 H143 2.5700 . . no
H147 C71 2.8300 . . no
H147 O154 2.7800 . . no
H147 C91 3.0000 . . no
H147 C72 2.9100 . . no
H147 C90 2.9100 . . no
H157 C182 2.8400 . . no
H157 C183 3.0100 . . no
H157 N209 2.7600 . 2_656 no
H157 N192 2.7600 . . no
H157 N17 2.5300 . . no
H158 N209 2.7500 . 2_656 no
H158 C4 3.0400 . 1_655 no
H158 C234 3.0600 . 2_656 no
H159 C238 3.0500 . 2_656 no
H159 O203 2.9000 . 2_655 no
H159 H23G 2.5100 . 2_656 no
H159 Cl1 2.8300 . 2_655 no
H159 O201 2.5100 . 2_655 no
H159 O202 2.6500 . 2_655 no
H160 H163 2.0400 . . no
H160 C163 2.6200 . . no
H163 C160 2.6200 . . no
H163 H160 2.0400 . . no
H164 H166 2.5600 . . no
H164 C63 2.9900 . 2_555 no
H164 H63C 2.2500 . 2_555 no
H166 H41A 2.4200 . . no
H166 H164 2.5600 . . no
H166 H63C 2.5800 . 2_555 no
H168 C2 2.8100 . . no
H168 O176 2.7800 . . no
H168 C3 2.7800 . . no
H168 C115 3.0300 . . no
H168 C116 3.0400 . . no
H169 C140 2.8700 . . no
H169 C174 2.8700 . . no
H169 H14R 2.4500 . . no
H169 Nd4 3.8200 . . no
H169 N135 2.9200 . . no
H178 N135 2.5800 . . no
H178 C140 3.0100 . . no
H178 N58 2.8300 . . no
H178 N215 2.6400 . 2_656 no
H179 N215 2.9100 . 2_656 no
H181 C184 2.6200 . . no
H181 N218 2.5600 . . no
H181 H184 2.0600 . . no
H184 N218 2.4300 . . no
H184 C181 2.6400 . . no
H184 H181 2.0600 . . no
H185 H188 2.5800 . . no
H188 H185 2.5800 . . no
H189 C27 2.9200 . . no
H189 C26 3.1000 . . no
H189 O197 2.8400 . . no
H189 C46 2.9300 . . no
H189 H14W 2.5800 . . no
H190 H15T 2.3900 . . no
H190 Nd4 3.7900 . . no
H190 N156 2.8900 . . no
H190 C161 2.9800 . . no
H190 C195 2.8600 . . no

loop_
_geom_hbond_atom_site_label_D
_geom_hbond_atom_site_label_H
_geom_hbond_atom_site_label_A
_geom_hbond_distance_DH
_geom_hbond_distance_HA
_geom_hbond_distance_DA
_geom_hbond_angle_DHA
_geom_hbond_site_symmetry_A
_geom_hbond_publ_flag
C2 H2A O133 0.9500 2.5300 3.186(6) 127.00 . yes
C5 H5A O203 0.9500 2.4300 3.371(8) 171.00 2_555 yes
C8 H8A O203 0.9500 2.4500 3.392(7) 172.00 2_555 yes
C11 H11A O207 1.0000 2.4400 3.277(10) 141.00 1_454 yes
C172 H12P O43 0.9900 2.3700 3.342(6) 166.00 . yes
C172 H12P O176 0.9900 2.5500 3.001(6) 108.00 . yes
C193 H13T O87 0.9900 2.3600 3.337(6) 169.00 . yes
C193 H13T O197 0.9900 2.5100 2.994(6) 110.00 . yes
C150 H15I O134 0.9900 2.3800 3.367(6) 171.00 . yes
C150 H15I O154 0.9900 2.5100 2.978(6) 109.00 . yes
C220 H22A O206 0.9800 2.4900 3.3056 141.00 . yes
C223 H22F O202 0.9800 2.4400 3.3856 162.00 . yes
C226 H22I O204 0.9800 2.3000 3.2559 165.00 . yes
C229 H22J O206 0.9800 2.5400 3.5070 167.00 . yes
C235 H23E N209 0.9800 2.4400 3.4101 170.00 . yes
C25 H25A O203 0.9500 2.5800 3.329(9) 135.00 2_655 yes
C40 H40A O205 0.9800 2.4500 3.305(10) 145.00 1_454 yes
C46 H46A O197 0.9500 2.4600 3.021(6) 117.00 . yes
C53 H53A O201 0.9500 2.5000 3.420(7) 162.00 . yes
C90 H90A O88 0.9500 2.5400 3.175(7) 124.00 . yes
C90 H90A O154 0.9500 2.5400 2.954(6) 106.00 . yes
C102 H102 O67 1.0000 2.5800 3.332(6) 131.00 . yes
C142 H142 N230 0.9500 2.3800 3.2826 158.00 2_556 yes
C157 H157 N17 0.9500 2.5300 3.271(7) 135.00 . yes
C159 H159 O201 0.9500 2.5100 3.444(9) 168.00 2_655 yes
C178 H178 N135 0.9500 2.5800 3.333(7) 136.00 . yes
C181 H181 N218 0.9500 2.5600 3.5065 180.00 . yes
C184 H184 N218 0.9500 2.4300 3.3313 159.00 . yes

loop_
_geom_torsion_atom_site_label_1
_geom_torsion_atom_site_label_2
_geom_torsion_atom_site_label_3
_geom_torsion_atom_site_label_4
_geom_torsion
_geom_torsion_site_symmetry_1
_geom_torsion_site_symmetry_2
_geom_torsion_site_symmetry_3
_geom_torsion_site_symmetry_4
_geom_torsion_publ_flag
O43 Nd1 O22 Nd2 67.08(13) . . . . no
O43 Nd1 O22 C20 -90.0(6) . . . . no
O109 Nd1 O22 Nd2 -91.39(13) . . . . no
O109 Nd1 O22 C20 111.5(6) . . . . no
O110 Nd1 O22 Nd2 -141.27(14) . . . . no
O110 Nd1 O22 C20 61.6(6) . . . . no
O133 Nd1 O22 Nd2 -94.03(19) . . . . no
O133 Nd1 O22 C20 108.9(6) . . . . no
O176 Nd1 O22 Nd2 39.0(2) . . . . no
O176 Nd1 O22 C20 -118.1(6) . . . . no
O190 Nd1 O22 Nd2 -19.35(11) . . . . no
O190 Nd1 O22 C20 -176.5(6) . . . . no
N1 Nd1 O22 Nd2 142.25(12) . . . . no
N1 Nd1 O22 C20 -14.9(6) . . . . no
N16 Nd1 O22 Nd2 149.01(15) . . . . no
N16 Nd1 O22 C20 -8.1(5) . . . . no
O22 Nd1 O43 C42 -9.8(5) . . . . no
O109 Nd1 O43 C42 20.8(6) . . . . no
O110 Nd1 O43 C42 -55.9(6) . . . . no
O133 Nd1 O43 C42 150.3(5) . . . . no
O176 Nd1 O43 C42 150.2(6) . . . . no
O190 Nd1 O43 C42 61.6(6) . . . . no
N1 Nd1 O43 C42 -139.7(6) . . . . no
N16 Nd1 O43 C42 -80.7(6) . . . . no
O22 Nd1 O109 Nd3 93.51(14) . . . . no
O22 Nd1 O109 C108 -90.7(3) . . . . no
O43 Nd1 O109 Nd3 62.9(2) . . . . no
O43 Nd1 O109 C108 -121.3(3) . . . . no
O110 Nd1 O109 Nd3 -174.1(2) . . . . no
O110 Nd1 O109 C108 1.8(2) . . . . no
O133 Nd1 O109 Nd3 -88.23(14) . . . . no
O133 Nd1 O109 C108 87.6(3) . . . . no
O176 Nd1 O109 Nd3 -43.1(2) . . . . no
O176 Nd1 O109 C108 132.7(2) . . . . no
O190 Nd1 O109 Nd3 18.61(12) . . . . no
O190 Nd1 O109 C108 -165.6(3) . . . . no
N1 Nd1 O109 Nd3 -142.76(14) . . . . no
N1 Nd1 O109 C108 33.1(3) . . . . no
N16 Nd1 O109 Nd3 151.29(12) . . . . no
N16 Nd1 O109 C108 -32.9(3) . . . . no
O22 Nd1 O110 C108 72.5(3) . . . . no
O43 Nd1 O110 C108 116.3(3) . . . . no
O109 Nd1 O110 C108 -1.8(2) . . . . no
O133 Nd1 O110 C108 -79.3(3) . . . . no
O176 Nd1 O110 C108 -107.9(3) . . . . no
O190 Nd1 O110 C108 11.1(3) . . . . no
N1 Nd1 O110 C108 -158.2(3) . . . . no
N16 Nd1 O110 C108 142.4(3) . . . . no
O22 Nd1 O133 C132 56.1(4) . . . . no
O43 Nd1 O133 C132 -92.5(4) . . . . no
O109 Nd1 O133 C132 53.5(3) . . . . no
O110 Nd1 O133 C132 104.8(4) . . . . no
O176 Nd1 O133 C132 -92.5(4) . . . . no
O190 Nd1 O133 C132 -9.4(4) . . . . no
N1 Nd1 O133 C132 -166.3(4) . . . . no
N16 Nd1 O133 C132 152.6(3) . . . . no
O22 Nd1 O176 C175 -43.5(6) . . . . no
O43 Nd1 O176 C175 -71.7(5) . . . . no
O109 Nd1 O176 C175 64.2(5) . . . . no
O110 Nd1 O176 C175 136.9(5) . . . . no
O133 Nd1 O176 C175 108.3(5) . . . . no
O190 Nd1 O176 C175 9.6(5) . . . . no
N1 Nd1 O176 C175 -168.9(5) . . . . no
N16 Nd1 O176 C175 -131.6(5) . . . . no
O22 Nd1 O190 Nd2 18.73(11) . . . . no
O22 Nd1 O190 Nd3 -94.55(13) . . . . no
O43 Nd1 O190 Nd2 -54.67(13) . . . . no
O43 Nd1 O190 Nd3 -167.95(14) . . . . no
O109 Nd1 O190 Nd2 96.44(13) . . . . no
O109 Nd1 O190 Nd3 -16.84(11) . . . . no
O110 Nd1 O190 Nd2 85.94(13) . . . . no
O110 Nd1 O190 Nd3 -27.34(15) . . . . no
O133 Nd1 O190 Nd2 161.71(12) . . . . no
O133 Nd1 O190 Nd3 48.43(14) . . . . no
O176 Nd1 O190 Nd2 -125.57(13) . . . . no
O176 Nd1 O190 Nd3 121.15(13) . . . . no
N1 Nd1 O190 Nd2 -121.9(3) . . . . no
N1 Nd1 O190 Nd3 124.8(2) . . . . no
N16 Nd1 O190 Nd2 3.3(2) . . . . no
N16 Nd1 O190 Nd3 -110.03(16) . . . . no
O22 Nd1 N1 C2 -176.5(3) . . . . no
O22 Nd1 N1 C6 -13.5(4) . . . . no
O43 Nd1 N1 C2 -110.3(3) . . . . no
O43 Nd1 N1 C6 52.7(4) . . . . no
O109 Nd1 N1 C2 86.9(4) . . . . no
O109 Nd1 N1 C6 -110.1(3) . . . . no
O110 Nd1 N1 C2 109.9(3) . . . . no
O110 Nd1 N1 C6 -87.0(4) . . . . no
O133 Nd1 N1 C2 35.3(3) . . . . no
O133 Nd1 N1 C6 -161.7(4) . . . . no
O176 Nd1 N1 C2 -41.1(3) . . . . no
O176 Nd1 N1 C6 121.9(4) . . . . no
O190 Nd1 N1 C2 -44.9(5) . . . . no
O190 Nd1 N1 C6 118.1(4) . . . . no
N16 Nd1 N1 C2 176.3(4) . . . . no
N16 Nd1 N1 C6 -20.7(3) . . . . no
O22 Nd1 N16 C7 -156.3(3) . . . . no
O22 Nd1 N16 C15 16.6(4) . . . . no
O43 Nd1 N16 C7 -81.2(3) . . . . no
O43 Nd1 N16 C15 91.7(4) . . . . no
O109 Nd1 N16 C7 143.6(3) . . . . no
O109 Nd1 N16 C15 -43.6(4) . . . . no
O110 Nd1 N16 C7 115.9(3) . . . . no
O110 Nd1 N16 C15 -71.2(4) . . . . no
O133 Nd1 N16 C7 65.4(4) . . . . no
O133 Nd1 N16 C15 -121.7(4) . . . . no
O176 Nd1 N16 C7 -23.9(4) . . . . no
O176 Nd1 N16 C15 149.0(4) . . . . no
O190 Nd1 N16 C7 -140.7(3) . . . . no
O190 Nd1 N16 C15 32.2(4) . . . . no
N1 Nd1 N16 C7 17.5(3) . . . . no
N1 Nd1 N16 C15 -169.6(4) . . . . no
O22 Nd2 O21 C20 -1.7(3) . . . . no
O44 Nd2 O21 C20 -84.9(3) . . . . no
O66 Nd2 O21 C20 66.6(3) . . . . no
O87 Nd2 O21 C20 115.9(3) . . . . no
O190 Nd2 O21 C20 3.8(3) . . . . no
O197 Nd2 O21 C20 -110.9(3) . . . . no
N45 Nd2 O21 C20 -166.1(3) . . . . no
O21 Nd2 O22 Nd1 -165.78(19) . . . . no
O21 Nd2 O22 C20 1.7(3) . . . . no
O44 Nd2 O22 Nd1 -85.89(14) . . . . no
O44 Nd2 O22 C20 81.6(3) . . . . no
O66 Nd2 O22 Nd1 93.64(14) . . . . no
O66 Nd2 O22 C20 -98.9(3) . . . . no
O87 Nd2 O22 Nd1 69.3(2) . . . . no
O87 Nd2 O22 C20 -123.2(3) . . . . no
O190 Nd2 O22 Nd1 19.60(11) . . . . no
O190 Nd2 O22 C20 -173.0(3) . . . . no
O197 Nd2 O22 Nd1 -39.58(19) . . . . no
O197 Nd2 O22 C20 127.9(3) . . . . no
N45 Nd2 O22 Nd1 -145.83(14) . . . . no
N45 Nd2 O22 C20 21.6(3) . . . . no
O21 Nd2 O44 C42 106.4(4) . . . . no
O22 Nd2 O44 C42 54.6(4) . . . . no
O66 Nd2 O44 C42 53.9(5) . . . . no
O87 Nd2 O44 C42 -96.1(4) . . . . no
O190 Nd2 O44 C42 -9.1(4) . . . . no
O197 Nd2 O44 C42 -90.7(4) . . . . no
N45 Nd2 O44 C42 -168.7(4) . . . . no
O21 Nd2 O66 Nd3 -140.90(14) . . . . no
O21 Nd2 O66 C65 49.8(6) . . . . no
O22 Nd2 O66 Nd3 -92.56(15) . . . . no
O22 Nd2 O66 C65 98.1(6) . . . . no
O44 Nd2 O66 Nd3 -91.8(2) . . . . no
O44 Nd2 O66 C65 98.9(6) . . . . no
O87 Nd2 O66 Nd3 69.93(15) . . . . no
O87 Nd2 O66 C65 -99.4(6) . . . . no
O190 Nd2 O66 Nd3 -19.86(12) . . . . no
O190 Nd2 O66 C65 170.8(6) . . . . no
O197 Nd2 O66 Nd3 36.8(2) . . . . no
O197 Nd2 O66 C65 -132.5(6) . . . . no
N45 Nd2 O66 Nd3 143.19(13) . . . . no
N45 Nd2 O66 C65 -26.1(6) . . . . no
O21 Nd2 O87 C86 -57.6(6) . . . . no
O22 Nd2 O87 C86 20.3(7) . . . . no
O44 Nd2 O87 C86 157.4(5) . . . . no
O66 Nd2 O87 C86 -4.1(6) . . . . no
O190 Nd2 O87 C86 65.6(6) . . . . no
O197 Nd2 O87 C86 151.9(6) . . . . no
N45 Nd2 O87 C86 -133.1(6) . . . . no
O21 Nd2 O190 Nd1 -22.52(16) . . . . no
O21 Nd2 O190 Nd3 90.92(13) . . . . no
O22 Nd2 O190 Nd1 -17.98(11) . . . . no
O22 Nd2 O190 Nd3 95.46(13) . . . . no
O44 Nd2 O190 Nd1 50.25(13) . . . . no
O44 Nd2 O190 Nd3 163.69(12) . . . . no
O66 Nd2 O190 Nd1 -94.80(14) . . . . no
O66 Nd2 O190 Nd3 18.65(11) . . . . no
O87 Nd2 O190 Nd1 -166.09(14) . . . . no
O87 Nd2 O190 Nd3 -52.65(13) . . . . no
O197 Nd2 O190 Nd1 121.62(13) . . . . no
O197 Nd2 O190 Nd3 -124.93(13) . . . . no
N45 Nd2 O190 Nd1 127.9(3) . . . . no
N45 Nd2 O190 Nd3 -118.7(3) . . . . no
O21 Nd2 O197 C196 134.3(5) . . . . no
O22 Nd2 O197 C196 62.0(6) . . . . no
O44 Nd2 O197 C196 108.6(6) . . . . no
O66 Nd2 O197 C196 -42.1(6) . . . . no
O87 Nd2 O197 C196 -74.8(6) . . . . no
O190 Nd2 O197 C196 9.2(6) . . . . no
N45 Nd2 O197 C196 -168.5(6) . . . . no
O21 Nd2 N45 C46 109.8(3) . . . . no
O21 Nd2 N45 C51 -70.7(4) . . . . no
O22 Nd2 N45 C46 94.7(3) . . . . no
O22 Nd2 N45 C51 -85.8(4) . . . . no
O44 Nd2 N45 C46 37.2(3) . . . . no
O44 Nd2 N45 C51 -143.3(4) . . . . no
O66 Nd2 N45 C46 -172.7(3) . . . . no
O66 Nd2 N45 C51 6.8(4) . . . . no
O87 Nd2 N45 C46 -108.6(3) . . . . no
O87 Nd2 N45 C51 70.9(4) . . . . no
O190 Nd2 N45 C46 -43.6(5) . . . . no
O190 Nd2 N45 C51 135.9(4) . . . . no
O197 Nd2 N45 C46 -37.2(3) . . . . no
O197 Nd2 N45 C51 142.3(4) . . . . no
O67 Nd3 O66 Nd2 -170.3(2) . . . . no
O67 Nd3 O66 C65 3.9(3) . . . . no
O88 Nd3 O66 Nd2 -87.49(15) . . . . no
O88 Nd3 O66 C65 86.8(3) . . . . no
O109 Nd3 O66 Nd2 94.97(15) . . . . no
O109 Nd3 O66 C65 -90.8(3) . . . . no
O134 Nd3 O66 Nd2 63.5(2) . . . . no
O134 Nd3 O66 C65 -122.3(3) . . . . no
O154 Nd3 O66 Nd2 -42.3(2) . . . . no
O154 Nd3 O66 C65 131.9(3) . . . . no
O190 Nd3 O66 Nd2 20.01(12) . . . . no
O190 Nd3 O66 C65 -165.7(3) . . . . no
N89 Nd3 O66 Nd2 -143.00(13) . . . . no
N89 Nd3 O66 C65 31.3(3) . . . . no
N104 Nd3 O66 Nd2 153.82(13) . . . . no
N104 Nd3 O66 C65 -31.9(3) . . . . no
O66 Nd3 O67 C65 -4.0(3) . . . . no
O88 Nd3 O67 C65 -83.1(3) . . . . no
O109 Nd3 O67 C65 68.2(3) . . . . no
O134 Nd3 O67 C65 111.7(3) . . . . no
O154 Nd3 O67 C65 -112.7(3) . . . . no
O190 Nd3 O67 C65 6.5(3) . . . . no
N89 Nd3 O67 C65 -163.0(3) . . . . no
N104 Nd3 O67 C65 137.3(3) . . . . no
O66 Nd3 O88 C86 49.5(4) . . . . no
O67 Nd3 O88 C86 102.5(4) . . . . no
O109 Nd3 O88 C86 53.2(5) . . . . no
O134 Nd3 O88 C86 -93.8(4) . . . . no
O154 Nd3 O88 C86 -96.4(4) . . . . no
O190 Nd3 O88 C86 -12.0(4) . . . . no
N89 Nd3 O88 C86 -171.3(4) . . . . no
N104 Nd3 O88 C86 145.9(4) . . . . no
O66 Nd3 O109 Nd1 -89.18(14) . . . . no
O66 Nd3 O109 C108 98.6(5) . . . . no
O67 Nd3 O109 Nd1 -139.75(14) . . . . no
O67 Nd3 O109 C108 48.0(5) . . . . no
O88 Nd3 O109 Nd1 -92.9(2) . . . . no
O88 Nd3 O109 C108 94.9(5) . . . . no
O134 Nd3 O109 Nd1 67.76(13) . . . . no
O134 Nd3 O109 C108 -104.5(5) . . . . no
O154 Nd3 O109 Nd1 41.1(2) . . . . no
O154 Nd3 O109 C108 -131.2(5) . . . . no
O190 Nd3 O109 Nd1 -18.17(12) . . . . no
O190 Nd3 O109 C108 169.6(6) . . . . no
N89 Nd3 O109 Nd1 145.87(14) . . . . no
N89 Nd3 O109 C108 -26.4(6) . . . . no
N104 Nd3 O109 Nd1 154.22(17) . . . . no
N104 Nd3 O109 C108 -18.0(5) . . . . no
O66 Nd3 O134 C132 32.6(6) . . . . no
O67 Nd3 O134 C132 -45.2(6) . . . . no
O88 Nd3 O134 C132 159.8(5) . . . . no
O109 Nd3 O134 C132 1.0(6) . . . . no
O154 Nd3 O134 C132 162.5(6) . . . . no
O190 Nd3 O134 C132 72.4(6) . . . . no
N89 Nd3 O134 C132 -127.1(6) . . . . no
N104 Nd3 O134 C132 -68.6(6) . . . . no
O66 Nd3 O154 C153 69.2(6) . . . . no
O67 Nd3 O154 C153 142.7(5) . . . . no
O88 Nd3 O154 C153 113.4(5) . . . . no
O109 Nd3 O154 C153 -38.6(6) . . . . no
O134 Nd3 O154 C153 -65.1(5) . . . . no
O190 Nd3 O154 C153 14.9(5) . . . . no
N89 Nd3 O154 C153 -164.0(5) . . . . no
N104 Nd3 O154 C153 -129.3(5) . . . . no
O66 Nd3 O190 Nd1 95.20(14) . . . . no
O66 Nd3 O190 Nd2 -17.97(11) . . . . no
O67 Nd3 O190 Nd1 86.45(13) . . . . no
O67 Nd3 O190 Nd2 -26.72(15) . . . . no
O88 Nd3 O190 Nd1 160.16(12) . . . . no
O88 Nd3 O190 Nd2 46.99(13) . . . . no
O109 Nd3 O190 Nd1 17.68(12) . . . . no
O109 Nd3 O190 Nd2 -95.49(13) . . . . no
O134 Nd3 O190 Nd1 -55.17(12) . . . . no
O134 Nd3 O190 Nd2 -168.33(14) . . . . no
O154 Nd3 O190 Nd1 -126.98(13) . . . . no
O154 Nd3 O190 Nd2 119.85(13) . . . . no
N89 Nd3 O190 Nd1 -124.2(3) . . . . no
N89 Nd3 O190 Nd2 122.7(3) . . . . no
N104 Nd3 O190 Nd1 7.6(2) . . . . no
N104 Nd3 O190 Nd2 -105.59(16) . . . . no
O66 Nd3 N89 C90 89.2(4) . . . . no
O66 Nd3 N89 C94 -100.6(4) . . . . no
O67 Nd3 N89 C90 109.9(3) . . . . no
O67 Nd3 N89 C94 -79.8(4) . . . . no
O88 Nd3 N89 C90 36.6(3) . . . . no
O88 Nd3 N89 C94 -153.1(4) . . . . no
O109 Nd3 N89 C90 -176.5(3) . . . . no
O109 Nd3 N89 C94 -6.3(4) . . . . no
O134 Nd3 N89 C90 -109.2(3) . . . . no
O134 Nd3 N89 C94 61.0(4) . . . . no
O154 Nd3 N89 C90 -39.5(3) . . . . no
O154 Nd3 N89 C94 130.7(4) . . . . no
O190 Nd3 N89 C90 -42.5(5) . . . . no
O190 Nd3 N89 C94 127.8(4) . . . . no
N104 Nd3 N89 C90 174.5(4) . . . . no
N104 Nd3 N89 C94 -15.2(3) . . . . no
O66 Nd3 N104 C95 139.2(3) . . . . no
O66 Nd3 N104 C103 -43.5(4) . . . . no
O67 Nd3 N104 C95 109.4(3) . . . . no
O67 Nd3 N104 C103 -73.3(4) . . . . no
O88 Nd3 N104 C95 63.0(3) . . . . no
O88 Nd3 N104 C103 -119.8(3) . . . . no
O109 Nd3 N104 C95 -159.7(3) . . . . no
O109 Nd3 N104 C103 17.6(3) . . . . no
O134 Nd3 N104 C95 -86.8(3) . . . . no
O134 Nd3 N104 C103 90.5(4) . . . . no
O154 Nd3 N104 C95 -26.5(4) . . . . no
O154 Nd3 N104 C103 150.8(3) . . . . no
O190 Nd3 N104 C95 -149.5(3) . . . . no
O190 Nd3 N104 C103 27.8(4) . . . . no
N89 Nd3 N104 C95 12.5(3) . . . . no
N89 Nd3 N104 C103 -170.2(4) . . . . no
O177 Nd4 O155 C153 -74.8(5) . . . . no
O198 Nd4 O155 C153 -156.2(5) . . . . no
N17 Nd4 O155 C153 68.2(5) . . . . no
N58 Nd4 O155 C153 -4.0(5) . . . . no
N135 Nd4 O155 C153 -4.9(6) . . . . no
N156 Nd4 O155 C153 136.7(5) . . . . no
N171 Nd4 O155 C153 -118.9(5) . . . . no
N192 Nd4 O155 C153 129.5(5) . . . . no
O155 Nd4 O177 C175 -147.1(5) . . . . no
O198 Nd4 O177 C175 -65.9(5) . . . . no
N17 Nd4 O177 C175 147.0(5) . . . . no
N58 Nd4 O177 C175 138.4(5) . . . . no
N135 Nd4 O177 C175 76.7(5) . . . . no
N156 Nd4 O177 C175 4.6(6) . . . . no
N171 Nd4 O177 C175 5.0(5) . . . . no
N192 Nd4 O177 C175 -111.2(5) . . . . no
O155 Nd4 O198 C196 -66.1(5) . . . . no
O177 Nd4 O198 C196 -147.1(5) . . . . no
N17 Nd4 O198 C196 4.1(5) . . . . no
N58 Nd4 O198 C196 -110.2(5) . . . . no
N135 Nd4 O198 C196 146.3(4) . . . . no
N156 Nd4 O198 C196 76.4(5) . . . . no
N171 Nd4 O198 C196 138.4(5) . . . . no
N192 Nd4 O198 C196 3.8(5) . . . . no
O155 Nd4 N17 C178 -119.9(4) . . . . no
O155 Nd4 N17 C182 47.8(4) . . . . no
O177 Nd4 N17 C178 -55.3(4) . . . . no
O177 Nd4 N17 C182 112.5(4) . . . . no
O198 Nd4 N17 C178 171.2(3) . . . . no
O198 Nd4 N17 C182 -21.1(4) . . . . no
N58 Nd4 N17 C178 -46.7(3) . . . . no
N58 Nd4 N17 C182 121.0(4) . . . . no
N135 Nd4 N17 C178 15.2(4) . . . . no
N135 Nd4 N17 C182 -177.2(4) . . . . no
N156 Nd4 N17 C178 98.2(4) . . . . no
N156 Nd4 N17 C182 -94.1(4) . . . . no
N171 Nd4 N17 C178 66.7(4) . . . . no
N171 Nd4 N17 C182 -125.6(4) . . . . no
N192 Nd4 N17 C178 171.5(4) . . . . no
N192 Nd4 N17 C182 -20.8(3) . . . . no
O155 Nd4 N58 C141 -154.0(3) . . . . no
O155 Nd4 N58 C149 7.9(3) . . . . no
O177 Nd4 N58 C141 -68.6(3) . . . . no
O177 Nd4 N58 C149 93.3(4) . . . . no
O198 Nd4 N58 C141 -108.0(3) . . . . no
O198 Nd4 N58 C149 54.0(4) . . . . no
N17 Nd4 N58 C141 117.4(3) . . . . no
N17 Nd4 N58 C149 -80.7(4) . . . . no
N135 Nd4 N58 C141 25.2(3) . . . . no
N135 Nd4 N58 C149 -172.9(4) . . . . no
N156 Nd4 N58 C141 62.6(3) . . . . no
N156 Nd4 N58 C149 -135.4(3) . . . . no
N171 Nd4 N58 C141 -16.0(3) . . . . no
N171 Nd4 N58 C149 146.0(3) . . . . no
N192 Nd4 N58 C141 155.6(3) . . . . no
N192 Nd4 N58 C149 -42.5(4) . . . . no
O155 Nd4 N135 C136 175.1(4) . . . . no
O155 Nd4 N135 C140 -24.7(4) . . . . no
O177 Nd4 N135 C136 -116.5(4) . . . . no
O177 Nd4 N135 C140 43.7(4) . . . . no
O198 Nd4 N135 C136 -51.0(5) . . . . no
O198 Nd4 N135 C140 109.2(4) . . . . no
N17 Nd4 N135 C136 101.9(4) . . . . no
N17 Nd4 N135 C140 -97.9(4) . . . . no
N58 Nd4 N135 C136 174.1(5) . . . . no
N58 Nd4 N135 C140 -25.7(3) . . . . no
N156 Nd4 N135 C136 19.4(4) . . . . no
N156 Nd4 N135 C140 179.6(4) . . . . no
N171 Nd4 N135 C136 -43.3(4) . . . . no
N171 Nd4 N135 C140 116.9(4) . . . . no
N192 Nd4 N135 C136 71.0(5) . . . . no
N192 Nd4 N135 C140 -128.8(4) . . . . no
O155 Nd4 N156 C157 -50.2(4) . . . . no
O155 Nd4 N156 C161 116.5(4) . . . . no
O177 Nd4 N156 C157 175.0(3) . . . . no
O177 Nd4 N156 C161 -18.4(5) . . . . no
O198 Nd4 N156 C157 -116.0(4) . . . . no
O198 Nd4 N156 C161 50.7(4) . . . . no
N17 Nd4 N156 C157 18.8(4) . . . . no
N17 Nd4 N156 C161 -174.6(4) . . . . no
N58 Nd4 N156 C157 70.1(4) . . . . no
N58 Nd4 N156 C161 -123.3(4) . . . . no
N135 Nd4 N156 C157 102.6(4) . . . . no
N135 Nd4 N156 C161 -90.9(4) . . . . no
N171 Nd4 N156 C157 174.6(4) . . . . no
N171 Nd4 N156 C161 -18.8(3) . . . . no
N192 Nd4 N156 C157 -43.1(3) . . . . no
N192 Nd4 N156 C161 123.5(4) . . . . no
O155 Nd4 N171 C162 -112.6(3) . . . . no
O155 Nd4 N171 C170 48.7(4) . . . . no
O177 Nd4 N171 C162 -158.6(3) . . . . no
O177 Nd4 N171 C170 2.8(4) . . . . no
O198 Nd4 N171 C162 -72.9(3) . . . . no
O198 Nd4 N171 C170 88.5(4) . . . . no
N17 Nd4 N171 C162 57.2(4) . . . . no
N17 Nd4 N171 C170 -141.5(3) . . . . no
N58 Nd4 N171 C162 150.3(3) . . . . no
N58 Nd4 N171 C170 -48.4(4) . . . . no
N135 Nd4 N171 C162 112.6(3) . . . . no
N135 Nd4 N171 C170 -86.1(4) . . . . no
N156 Nd4 N171 C162 21.1(3) . . . . no
N156 Nd4 N171 C170 -177.6(4) . . . . no
N192 Nd4 N171 C162 -21.2(4) . . . . no
N192 Nd4 N171 C170 140.1(3) . . . . no
O155 Nd4 N192 C183 -70.8(3) . . . . no
O155 Nd4 N192 C191 90.9(4) . . . . no
O177 Nd4 N192 C183 -109.3(3) . . . . no
O177 Nd4 N192 C191 52.4(4) . . . . no
O198 Nd4 N192 C183 -156.7(3) . . . . no
O198 Nd4 N192 C191 5.0(4) . . . . no
N17 Nd4 N192 C183 23.5(3) . . . . no
N17 Nd4 N192 C191 -174.8(4) . . . . no
N58 Nd4 N192 C183 -18.6(4) . . . . no
N58 Nd4 N192 C191 143.1(4) . . . . no
N135 Nd4 N192 C183 59.2(4) . . . . no
N135 Nd4 N192 C191 -139.2(4) . . . . no
N156 Nd4 N192 C183 114.2(3) . . . . no
N156 Nd4 N192 C191 -84.1(4) . . . . no
N171 Nd4 N192 C183 152.9(3) . . . . no
N171 Nd4 N192 C191 -45.4(4) . . . . no
Nd2 O21 C20 O22 3.0(5) . . . . no
Nd2 O21 C20 C14 -173.6(5) . . . . no
Nd1 O22 C20 O21 155.0(4) . . . . no
Nd1 O22 C20 C14 -28.2(8) . . . . no
Nd2 O22 C20 O21 -3.3(5) . . . . no
Nd2 O22 C20 C14 173.5(4) . . . . no
Nd1 O43 C42 O44 -21.1(9) . . . . no
Nd1 O43 C42 C36 154.9(4) . . . . no
Nd2 O44 C42 O43 -14.2(7) . . . . no
Nd2 O44 C42 C36 169.9(3) . . . . no
Nd2 O66 C65 O67 162.4(4) . . . . no
Nd2 O66 C65 C60 -20.5(8) . . . . no
Nd3 O66 C65 O67 -7.7(5) . . . . no
Nd3 O66 C65 C60 169.5(3) . . . . no
Nd3 O67 C65 O66 7.0(5) . . . . no
Nd3 O67 C65 C60 -170.0(4) . . . . no
Nd2 O87 C86 O88 -32.1(9) . . . . no
Nd2 O87 C86 C81 146.6(5) . . . . no
Nd3 O88 C86 O87 -4.9(7) . . . . no
Nd3 O88 C86 C81 176.5(3) . . . . no
Nd1 O109 C108 O110 -3.5(5) . . . . no
Nd1 O109 C108 C102 172.4(3) . . . . no
Nd3 O109 C108 O110 169.2(4) . . . . no
Nd3 O109 C108 C102 -15.0(7) . . . . no
Nd1 O110 C108 O109 3.1(4) . . . . no
Nd1 O110 C108 C102 -172.4(4) . . . . no
Nd1 O133 C132 O134 -7.8(7) . . . . no
Nd1 O133 C132 C125 174.1(3) . . . . no
Nd3 O134 C132 O133 -36.3(9) . . . . no
Nd3 O134 C132 C125 142.0(4) . . . . no
Nd3 O154 C153 O155 -42.7(8) . . . . no
Nd3 O154 C153 C148 138.4(4) . . . . no
Nd4 O155 C153 O154 150.1(4) . . . . no
Nd4 O155 C153 C148 -31.1(7) . . . . no
Nd1 O176 C175 O177 -40.1(8) . . . . no
Nd1 O176 C175 C169 141.5(4) . . . . no
Nd4 O177 C175 O176 142.0(4) . . . . no
Nd4 O177 C175 C169 -39.5(7) . . . . no
Nd2 O197 C196 O198 -39.6(8) . . . . no
Nd2 O197 C196 C190 140.4(5) . . . . no
Nd4 O198 C196 O197 139.5(4) . . . . no
Nd4 O198 C196 C190 -40.5(6) . . . . no
Nd1 N1 C2 C3 163.7(4) . . . . no
C6 N1 C2 C3 -0.1(7) . . . . no
Nd1 N1 C6 C5 -161.1(4) . . . . no
Nd1 N1 C6 C7 22.5(6) . . . . no
C2 N1 C6 C5 1.8(7) . . . . no
C2 N1 C6 C7 -174.7(4) . . . . no
Nd1 N16 C7 C6 -14.9(6) . . . . no
Nd1 N16 C7 C8 168.7(4) . . . . no
C15 N16 C7 C6 171.4(4) . . . . no
C15 N16 C7 C8 -4.9(7) . . . . no
Nd1 N16 C15 C10 -172.8(4) . . . . no
Nd1 N16 C15 C14 9.7(6) . . . . no
C7 N16 C15 C10 0.0(7) . . . . no
C7 N16 C15 C14 -177.5(4) . . . . no
Nd4 N17 C178 C179 167.4(4) . . . . no
C182 N17 C178 C179 -0.8(7) . . . . no
Nd4 N17 C182 C181 -165.6(4) . . . . no
Nd4 N17 C182 C183 16.7(6) . . . . no
C178 N17 C182 C181 2.3(7) . . . . no
C178 N17 C182 C183 -175.5(4) . . . . no
C28 N23 C24 C25 -4.5(13) . . . . no
C24 N23 C28 C27 0.6(11) . . . . no
C24 N23 C28 C29 179.5(7) . . . . no
C37 N38 C29 C28 176.9(4) . . . . no
C37 N38 C29 C30 -1.7(7) . . . . no
C29 N38 C37 C32 -1.9(7) . . . . no
C29 N38 C37 C36 -177.2(4) . . . . no
Nd2 N45 C46 C47 -179.1(4) . . . . no
C51 N45 C46 C47 1.3(7) . . . . no
Nd2 N45 C51 C50 179.3(4) . . . . no
Nd2 N45 C51 C52 3.1(6) . . . . no
C46 N45 C51 C50 -1.2(7) . . . . no
C46 N45 C51 C52 -177.4(4) . . . . no
Nd4 N58 C141 C140 -24.5(5) . . . . no
Nd4 N58 C141 C142 160.2(4) . . . . no
C149 N58 C141 C140 172.3(4) . . . . no
C149 N58 C141 C142 -3.1(7) . . . . no
Nd4 N58 C149 C144 -162.6(4) . . . . no
Nd4 N58 C149 C148 23.2(6) . . . . no
C141 N58 C149 C144 -1.2(7) . . . . no
C141 N58 C149 C148 -175.5(4) . . . . no
C73 N68 C69 C70 -1.6(14) . . . . no
C69 N68 C73 C72 2.2(12) . . . . no
C69 N68 C73 C74 -177.4(7) . . . . no
Nd3 N89 C90 C91 169.8(4) . . . . no
C94 N89 C90 C91 -1.1(7) . . . . no
Nd3 N89 C94 C93 -167.1(3) . . . . no
Nd3 N89 C94 C95 16.7(6) . . . . no
C90 N89 C94 C93 3.0(7) . . . . no
C90 N89 C94 C95 -173.2(4) . . . . no
Nd3 N104 C95 C94 -10.5(5) . . . . no
Nd3 N104 C95 C96 174.7(4) . . . . no
C103 N104 C95 C94 172.0(4) . . . . no
C103 N104 C95 C96 -2.8(7) . . . . no
Nd3 N104 C103 C98 -174.8(3) . . . . no
Nd3 N104 C103 C102 12.0(6) . . . . no
C95 N104 C103 C98 2.5(7) . . . . no
C95 N104 C103 C102 -170.8(4) . . . . no
C61 N111 C52 C51 172.3(4) . . . . no
C61 N111 C52 C53 -5.0(7) . . . . no
C52 N111 C61 C55 2.7(7) . . . . no
C52 N111 C61 C60 -173.0(5) . . . . no
C117 N112 C113 C114 -0.3(8) . . . . no
C113 N112 C117 C116 -0.3(8) . . . . no
C113 N112 C117 C118 -179.6(5) . . . . no
C126 N127 C118 C117 178.1(5) . . . . no
C126 N127 C118 C119 -0.5(7) . . . . no
C118 N127 C126 C121 -1.9(8) . . . . no
C118 N127 C126 C125 -176.0(4) . . . . no
C82 N128 C74 C73 179.4(5) . . . . no
C82 N128 C74 C75 0.0(10) . . . . no
C74 N128 C82 C77 -2.7(9) . . . . no
C74 N128 C82 C81 -178.1(5) . . . . no
Nd4 N135 C136 C137 159.1(5) . . . . no
C140 N135 C136 C137 -1.2(9) . . . . no
Nd4 N135 C140 C139 -158.3(4) . . . . no
Nd4 N135 C140 C141 25.0(6) . . . . no
C136 N135 C140 C139 2.3(8) . . . . no
C136 N135 C140 C141 -174.4(5) . . . . no
Nd4 N156 C157 C158 166.4(5) . . . . no
C161 N156 C157 C158 -0.4(8) . . . . no
Nd4 N156 C161 C160 -167.3(6) . . . . no
Nd4 N156 C161 C162 15.6(6) . . . . no
C157 N156 C161 C160 -0.8(9) . . . . no
C157 N156 C161 C162 -177.9(4) . . . . no
Nd4 N171 C162 C161 -23.1(5) . . . . no
Nd4 N171 C162 C163 159.5(4) . . . . no
C170 N171 C162 C161 174.1(4) . . . . no
C170 N171 C162 C163 -3.4(7) . . . . no
Nd4 N171 C170 C165 -160.5(3) . . . . no
Nd4 N171 C170 C169 25.7(6) . . . . no
C162 N171 C170 C165 0.4(7) . . . . no
C162 N171 C170 C169 -173.4(4) . . . . no
Nd4 N192 C183 C182 -26.4(5) . . . . no
Nd4 N192 C183 C184 158.1(4) . . . . no
C191 N192 C183 C182 170.7(4) . . . . no
C191 N192 C183 C184 -4.9(7) . . . . no
Nd4 N192 C191 C186 -161.3(4) . . . . no
Nd4 N192 C191 C190 24.0(6) . . . . no
C183 N192 C191 C186 -0.2(7) . . . . no
C183 N192 C191 C190 -175.0(4) . . . . no
N1 C2 C3 C4 -2.3(8) . . . . no
C2 C3 C4 C5 2.9(8) . . . . no
C3 C4 C5 C6 -1.4(8) . . . . no
C4 C5 C6 N1 -1.1(8) . . . . no
C4 C5 C6 C7 175.3(5) . . . . no
N1 C6 C7 N16 -3.1(7) . . . . no
N1 C6 C7 C8 173.4(4) . . . . no
C5 C6 C7 N16 -179.6(5) . . . . no
C5 C6 C7 C8 -3.1(7) . . . . no
N16 C7 C8 C9 5.1(7) . . . . no
C6 C7 C8 C9 -171.2(5) . . . . no
C7 C8 C9 C10 -0.2(7) . . . . no
C8 C9 C10 C11 178.5(5) . . . . no
C8 C9 C10 C15 -4.4(8) . . . . no
C9 C10 C11 C12 -137.5(5) . . . . no
C9 C10 C11 C17 129.5(5) . . . . no
C15 C10 C11 C12 45.4(6) . . . . no
C15 C10 C11 C17 -47.6(6) . . . . no
C9 C10 C15 N16 4.6(8) . . . . no
C9 C10 C15 C14 -177.8(5) . . . . no
C11 C10 C15 N16 -178.1(5) . . . . no
C11 C10 C15 C14 -0.5(7) . . . . no
C10 C11 C12 C13 -78.2(4) . . . . no
C10 C11 C12 C18 42.4(6) . . . . no
C10 C11 C12 C19 170.4(4) . . . . no
C17 C11 C12 C13 28.0(4) . . . . no
C17 C11 C12 C18 148.6(5) . . . . no
C17 C11 C12 C19 -83.4(5) . . . . no
C10 C11 C17 C13 82.4(4) . . . . no
C12 C11 C17 C13 -28.3(4) . . . . no
C11 C12 C13 C14 82.9(5) . . . . no
C11 C12 C13 C17 -28.3(4) . . . . no
C18 C12 C13 C14 -37.2(6) . . . . no
C18 C12 C13 C17 -148.5(5) . . . . no
C19 C12 C13 C14 -165.9(5) . . . . no
C19 C12 C13 C17 82.9(5) . . . . no
C12 C13 C14 C15 -50.9(6) . . . . no
C12 C13 C14 C20 -177.2(4) . . . . no
C17 C13 C14 C15 45.7(5) . . . . no
C17 C13 C14 C20 -80.5(5) . . . . no
C12 C13 C17 C11 28.7(4) . . . . no
C14 C13 C17 C11 -84.1(4) . . . . no
C13 C14 C15 N16 179.9(4) . . . . no
C13 C14 C15 C10 2.2(6) . . . . no
C20 C14 C15 N16 -54.1(6) . . . . no
C20 C14 C15 C10 128.2(5) . . . . no
C13 C14 C20 O21 6.2(7) . . . . no
C13 C14 C20 O22 -170.6(4) . . . . no
C15 C14 C20 O21 -118.6(5) . . . . no
C15 C14 C20 O22 64.6(6) . . . . no
N23 C24 C25 C26 5.8(13) . . . . no
C24 C25 C26 C27 -3.2(12) . . . . no
C25 C26 C27 C28 -0.4(10) . . . . no
C26 C27 C28 N23 1.8(9) . . . . no
C26 C27 C28 C29 -177.1(6) . . . . no
N23 C28 C29 N38 165.5(5) . . . . no
N23 C28 C29 C30 -15.9(8) . . . . no
C27 C28 C29 N38 -15.6(8) . . . . no
C27 C28 C29 C30 163.0(5) . . . . no
N38 C29 C30 C31 3.6(8) . . . . no
C28 C29 C30 C31 -175.0(5) . . . . no
C29 C30 C31 C32 -1.7(7) . . . . no
C30 C31 C32 C33 176.2(5) . . . . no
C30 C31 C32 C37 -1.6(7) . . . . no
C31 C32 C33 C34 -129.7(5) . . . . no
C31 C32 C33 C39 137.1(5) . . . . no
C37 C32 C33 C34 48.1(6) . . . . no
C37 C32 C33 C39 -45.1(5) . . . . no
C31 C32 C37 N38 3.6(7) . . . . no
C31 C32 C37 C36 178.9(4) . . . . no
C33 C32 C37 N38 -174.4(4) . . . . no
C33 C32 C37 C36 0.9(6) . . . . no
C32 C33 C34 C35 -80.8(4) . . . . no
C32 C33 C34 C40 168.0(5) . . . . no
C32 C33 C34 C41 39.6(6) . . . . no
C39 C33 C34 C35 27.2(4) . . . . no
C39 C33 C34 C40 -84.1(5) . . . . no
C39 C33 C34 C41 147.5(5) . . . . no
C32 C33 C39 C35 80.7(4) . . . . no
C34 C33 C39 C35 -27.2(4) . . . . no
C33 C34 C35 C36 81.7(4) . . . . no
C33 C34 C35 C39 -27.0(3) . . . . no
C40 C34 C35 C36 -165.1(4) . . . . no
C40 C34 C35 C39 86.2(4) . . . . no
C41 C34 C35 C36 -38.1(6) . . . . no
C41 C34 C35 C39 -146.8(5) . . . . no
C34 C35 C36 C37 -44.3(5) . . . . no
C34 C35 C36 C42 -169.1(4) . . . . no
C39 C35 C36 C37 51.0(5) . . . . no
C39 C35 C36 C42 -73.8(5) . . . . no
C34 C35 C39 C33 27.5(4) . . . . no
C36 C35 C39 C33 -85.6(4) . . . . no
C35 C36 C37 N38 171.9(4) . . . . no
C35 C36 C37 C32 -3.5(6) . . . . no
C42 C36 C37 N38 -66.9(6) . . . . no
C42 C36 C37 C32 117.7(5) . . . . no
C35 C36 C42 O43 -64.3(5) . . . . no
C35 C36 C42 O44 112.1(5) . . . . no
C37 C36 C42 O43 173.6(4) . . . . no
C37 C36 C42 O44 -10.0(6) . . . . no
N45 C46 C47 C48 -0.2(9) . . . . no
C46 C47 C48 C50 -1.1(11) . . . . no
C47 C48 C50 C51 1.2(11) . . . . no
C48 C50 C51 N45 0.0(9) . . . . no
C48 C50 C51 C52 176.0(6) . . . . no
N45 C51 C52 N111 7.6(7) . . . . no
N45 C51 C52 C53 -175.0(5) . . . . no
C50 C51 C52 N111 -168.6(5) . . . . no
C50 C51 C52 C53 8.8(8) . . . . no
N111 C52 C53 C54 3.9(8) . . . . no
C51 C52 C53 C54 -173.3(5) . . . . no
C52 C53 C54 C55 -0.4(8) . . . . no
C53 C54 C55 C56 177.4(5) . . . . no
C53 C54 C55 C61 -1.7(8) . . . . no
C54 C55 C56 C57 -130.6(5) . . . . no
C54 C55 C56 C62 136.5(5) . . . . no
C61 C55 C56 C57 48.5(6) . . . . no
C61 C55 C56 C62 -44.5(6) . . . . no
C54 C55 C61 N111 0.5(8) . . . . no
C54 C55 C61 C60 176.5(5) . . . . no
C56 C55 C61 N111 -178.6(5) . . . . no
C56 C55 C61 C60 -2.6(7) . . . . no
C55 C56 C57 C59 -80.1(4) . . . . no
C55 C56 C57 C63 41.3(6) . . . . no
C55 C56 C57 C64 169.1(4) . . . . no
C62 C56 C57 C59 27.2(4) . . . . no
C62 C56 C57 C63 148.6(4) . . . . no
C62 C56 C57 C64 -83.6(5) . . . . no
C55 C56 C62 C59 81.0(4) . . . . no
C57 C56 C62 C59 -27.2(4) . . . . no
C56 C57 C59 C60 82.5(4) . . . . no
C56 C57 C59 C62 -27.2(4) . . . . no
C63 C57 C59 C60 -38.2(6) . . . . no
C63 C57 C59 C62 -147.8(5) . . . . no
C64 C57 C59 C60 -165.9(4) . . . . no
C64 C57 C59 C62 84.4(5) . . . . no
C57 C59 C60 C61 -48.3(6) . . . . no
C57 C59 C60 C65 -175.1(4) . . . . no
C62 C59 C60 C61 47.1(6) . . . . no
C62 C59 C60 C65 -79.6(5) . . . . no
C57 C59 C62 C56 27.5(4) . . . . no
C60 C59 C62 C56 -84.3(4) . . . . no
C59 C60 C61 N111 177.8(4) . . . . no
C59 C60 C61 C55 1.7(7) . . . . no
C65 C60 C61 N111 -56.4(6) . . . . no
C65 C60 C61 C55 127.5(5) . . . . no
C59 C60 C65 O66 -171.6(4) . . . . no
C59 C60 C65 O67 5.5(7) . . . . no
C61 C60 C65 O66 62.1(6) . . . . no
C61 C60 C65 O67 -120.8(5) . . . . no
N68 C69 C70 C71 -0.2(14) . . . . no
C69 C70 C71 C72 1.5(11) . . . . no
C70 C71 C72 C73 -1.0(10) . . . . no
C71 C72 C73 N68 -0.9(11) . . . . no
C71 C72 C73 C74 178.6(6) . . . . no
N68 C73 C74 N128 179.3(6) . . . . no
N68 C73 C74 C75 -1.4(10) . . . . no
C72 C73 C74 N128 -0.3(9) . . . . no
C72 C73 C74 C75 179.0(7) . . . . no
N128 C74 C75 C76 3.3(12) . . . . no
C73 C74 C75 C76 -176.0(7) . . . . no
C74 C75 C76 C77 -4.1(14) . . . . no
C75 C76 C77 C78 176.4(9) . . . . no
C75 C76 C77 C82 1.8(13) . . . . no
C76 C77 C78 C79 -129.6(9) . . . . no
C76 C77 C78 C83 137.1(9) . . . . no
C82 C77 C78 C79 45.2(10) . . . . no
C82 C77 C78 C83 -48.1(9) . . . . no
C76 C77 C82 N128 1.7(11) . . . . no
C76 C77 C82 C81 177.1(7) . . . . no
C78 C77 C82 N128 -173.3(7) . . . . no
C78 C77 C82 C81 2.1(10) . . . . no
C77 C78 C79 C80 -78.7(8) . . . . no
C77 C78 C79 C84 41.9(11) . . . . no
C77 C78 C79 C85 170.3(7) . . . . no
C83 C78 C79 C80 26.7(5) . . . . no
C83 C78 C79 C84 147.2(8) . . . . no
C83 C78 C79 C85 -84.3(8) . . . . no
C77 C78 C83 C80 83.4(7) . . . . no
C79 C78 C83 C80 -27.0(6) . . . . no
C78 C79 C80 C81 81.1(7) . . . . no
C78 C79 C80 C83 -27.2(6) . . . . no
C84 C79 C80 C81 -42.4(11) . . . . no
C84 C79 C80 C83 -150.7(9) . . . . no
C85 C79 C80 C81 -165.6(7) . . . . no
C85 C79 C80 C83 86.1(8) . . . . no
C79 C80 C81 C82 -45.2(7) . . . . no
C79 C80 C81 C86 -171.0(6) . . . . no
C83 C80 C81 C82 49.0(6) . . . . no
C83 C80 C81 C86 -76.8(6) . . . . no
C79 C80 C83 C78 26.1(6) . . . . no
C81 C80 C83 C78 -86.2(6) . . . . no
C80 C81 C82 N128 174.1(5) . . . . no
C80 C81 C82 C77 -1.5(7) . . . . no
C86 C81 C82 N128 -64.0(6) . . . . no
C86 C81 C82 C77 120.4(6) . . . . no
C80 C81 C86 O87 -64.7(6) . . . . no
C80 C81 C86 O88 114.1(5) . . . . no
C82 C81 C86 O87 172.8(4) . . . . no
C82 C81 C86 O88 -8.5(7) . . . . no
N89 C90 C91 C92 -0.9(8) . . . . no
C90 C91 C92 C93 1.1(7) . . . . no
C91 C92 C93 C94 0.7(7) . . . . no
C92 C93 C94 N89 -2.8(7) . . . . no
C92 C93 C94 C95 173.3(4) . . . . no
N89 C94 C95 N104 -2.5(6) . . . . no
N89 C94 C95 C96 172.5(4) . . . . no
C93 C94 C95 N104 -178.6(4) . . . . no
C93 C94 C95 C96 -3.7(7) . . . . no
N104 C95 C96 C97 2.0(7) . . . . no
C94 C95 C96 C97 -172.7(5) . . . . no
C95 C96 C97 C98 -0.7(7) . . . . no
C96 C97 C98 C99 177.6(5) . . . . no
C96 C97 C98 C103 0.3(7) . . . . no
C97 C98 C99 C100 -126.1(5) . . . . no
C97 C98 C99 C105 140.6(5) . . . . no
C103 C98 C99 C100 51.3(6) . . . . no
C103 C98 C99 C105 -42.1(6) . . . . no
C99 C98 C103 C102 -5.2(6) . . . . no
C97 C98 C103 N104 -1.3(7) . . . . no
C99 C98 C103 N104 -178.7(4) . . . . no
C97 C98 C103 C102 172.3(4) . . . . no
C105 C99 C100 C101 27.2(3) . . . . no
C98 C99 C100 C106 41.4(6) . . . . no
C105 C99 C100 C106 149.3(4) . . . . no
C98 C99 C100 C101 -80.7(4) . . . . no
C98 C99 C105 C101 81.1(4) . . . . no
C100 C99 C105 C101 -27.7(4) . . . . no
C98 C99 C100 C107 168.5(4) . . . . no
C105 C99 C100 C107 -83.6(5) . . . . no
C107 C100 C101 C102 -167.5(4) . . . . no
C99 C100 C101 C102 80.8(4) . . . . no
C99 C100 C101 C105 -27.6(4) . . . . no
C106 C100 C101 C102 -38.4(6) . . . . no
C106 C100 C101 C105 -146.9(5) . . . . no
C107 C100 C101 C105 84.1(5) . . . . no
C102 C101 C105 C99 -84.6(4) . . . . no
C100 C101 C102 C108 -175.2(4) . . . . no
C100 C101 C102 C103 -47.4(5) . . . . no
C100 C101 C105 C99 27.5(4) . . . . no
C105 C101 C102 C103 47.6(5) . . . . no
C105 C101 C102 C108 -80.2(5) . . . . no
C101 C102 C103 N104 176.7(4) . . . . no
C103 C102 C108 O110 -123.9(5) . . . . no
C101 C102 C103 C98 3.0(6) . . . . no
C108 C102 C103 N104 -56.9(6) . . . . no
C108 C102 C103 C98 129.4(4) . . . . no
C101 C102 C108 O109 -172.7(4) . . . . no
C101 C102 C108 O110 3.0(6) . . . . no
C103 C102 C108 O109 60.3(5) . . . . no
N112 C113 C114 C115 0.8(9) . . . . no
C113 C114 C115 C116 -0.7(8) . . . . no
C114 C115 C116 C117 0.1(8) . . . . no
C115 C116 C117 N112 0.4(8) . . . . no
C115 C116 C117 C118 179.7(5) . . . . no
N112 C117 C118 N127 175.1(5) . . . . no
N112 C117 C118 C119 -6.2(8) . . . . no
C116 C117 C118 N127 -4.2(8) . . . . no
C116 C117 C118 C119 174.5(5) . . . . no
N127 C118 C119 C120 1.3(8) . . . . no
C117 C118 C119 C120 -177.3(5) . . . . no
C118 C119 C120 C121 0.3(8) . . . . no
C119 C120 C121 C122 175.5(5) . . . . no
C119 C120 C121 C126 -2.5(8) . . . . no
C120 C121 C122 C123 -129.3(5) . . . . no
C120 C121 C122 C129 137.5(5) . . . . no
C126 C121 C122 C123 48.7(6) . . . . no
C126 C121 C122 C129 -44.4(6) . . . . no
C120 C121 C126 N127 3.4(8) . . . . no
C120 C121 C126 C125 177.6(5) . . . . no
C122 C121 C126 N127 -174.8(5) . . . . no
C122 C121 C126 C125 -0.6(7) . . . . no
C121 C122 C123 C124 -80.5(4) . . . . no
C121 C122 C123 C130 169.0(4) . . . . no
C121 C122 C123 C131 41.7(6) . . . . no
C129 C122 C123 C124 27.1(4) . . . . no
C129 C122 C123 C130 -83.4(5) . . . . no
C129 C122 C123 C131 149.4(5) . . . . no
C121 C122 C129 C124 81.4(4) . . . . no
C123 C122 C129 C124 -27.5(4) . . . . no
C122 C123 C124 C125 81.0(4) . . . . no
C122 C123 C124 C129 -27.2(4) . . . . no
C130 C123 C124 C125 -166.9(4) . . . . no
C130 C123 C124 C129 84.9(5) . . . . no
C131 C123 C124 C125 -39.1(6) . . . . no
C131 C123 C124 C129 -147.3(5) . . . . no
C123 C124 C125 C126 -45.0(5) . . . . no
C123 C124 C125 C132 -171.4(4) . . . . no
C129 C124 C125 C126 49.8(5) . . . . no
C129 C124 C125 C132 -76.6(5) . . . . no
C123 C124 C129 C122 27.5(4) . . . . no
C125 C124 C129 C122 -85.6(4) . . . . no
C124 C125 C126 N127 172.8(4) . . . . no
C124 C125 C126 C121 -1.7(6) . . . . no
C132 C125 C126 N127 -64.7(6) . . . . no
C132 C125 C126 C121 120.9(5) . . . . no
C124 C125 C132 O133 115.7(5) . . . . no
C124 C125 C132 O134 -62.6(5) . . . . no
C126 C125 C132 O133 -7.9(6) . . . . no
C126 C125 C132 O134 173.9(4) . . . . no
N135 C136 C137 C138 -1.6(9) . . . . no
C136 C137 C138 C139 3.2(9) . . . . no
C137 C138 C139 C140 -2.2(9) . . . . no
C138 C139 C140 N135 -0.7(8) . . . . no
C138 C139 C140 C141 175.9(5) . . . . no
N135 C140 C141 N58 1.1(7) . . . . no
N135 C140 C141 C142 176.4(5) . . . . no
C139 C140 C141 N58 -175.6(5) . . . . no
C139 C140 C141 C142 -0.2(8) . . . . no
N58 C141 C142 C143 3.7(8) . . . . no
C140 C141 C142 C143 -171.5(5) . . . . no
C141 C142 C143 C144 0.1(8) . . . . no
C142 C143 C144 C145 173.6(5) . . . . no
C142 C143 C144 C149 -4.0(7) . . . . no
C143 C144 C145 C146 -130.7(5) . . . . no
C143 C144 C145 C150 136.2(5) . . . . no
C149 C144 C145 C146 46.9(6) . . . . no
C149 C144 C145 C150 -46.2(6) . . . . no
C143 C144 C149 N58 4.7(7) . . . . no
C143 C144 C149 C148 179.2(4) . . . . no
C145 C144 C149 N58 -173.1(4) . . . . no
C145 C144 C149 C148 1.4(7) . . . . no
C144 C145 C146 C147 -80.6(4) . . . . no
C144 C145 C146 C151 167.6(4) . . . . no
C144 C145 C146 C152 41.7(6) . . . . no
C150 C145 C146 C147 27.2(4) . . . . no
C150 C145 C146 C151 -84.6(5) . . . . no
C150 C145 C146 C152 149.5(5) . . . . no
C144 C145 C150 C147 81.4(4) . . . . no
C146 C145 C150 C147 -27.4(4) . . . . no
C145 C146 C147 C148 82.2(4) . . . . no
C145 C146 C147 C150 -27.6(3) . . . . no
C151 C146 C147 C148 -166.6(4) . . . . no
C151 C146 C147 C150 83.7(5) . . . . no
C152 C146 C147 C148 -37.2(6) . . . . no
C152 C146 C147 C150 -147.0(5) . . . . no
C146 C147 C148 C149 -46.2(5) . . . . no
C146 C147 C148 C153 -169.9(4) . . . . no
C150 C147 C148 C149 50.3(5) . . . . no
C150 C147 C148 C153 -73.4(5) . . . . no
C146 C147 C150 C145 28.0(4) . . . . no
C148 C147 C150 C145 -84.9(4) . . . . no
C147 C148 C149 N58 172.0(4) . . . . no
C147 C148 C149 C144 -2.7(6) . . . . no
C153 C148 C149 N58 -63.4(6) . . . . no
C153 C148 C149 C144 121.9(4) . . . . no
C147 C148 C153 O154 10.1(6) . . . . no
C147 C148 C153 O155 -168.8(4) . . . . no
C149 C148 C153 O154 -113.2(5) . . . . no
C149 C148 C153 O155 67.9(5) . . . . no
N156 C157 C158 C159 0.7(12) . . . . no
C157 C158 C159 C160 0.1(16) . . . . no
C158 C159 C160 C161 -1.3(17) . . . . no
C159 C160 C161 N156 1.6(13) . . . . no
C159 C160 C161 C162 178.7(9) . . . . no
N156 C161 C162 N171 6.5(7) . . . . no
N156 C161 C162 C163 -176.0(5) . . . . no
C160 C161 C162 N171 -170.6(7) . . . . no
C160 C161 C162 C163 6.9(9) . . . . no
N171 C162 C163 C164 2.9(7) . . . . no
C161 C162 C163 C164 -174.5(5) . . . . no
C162 C163 C164 C165 0.7(7) . . . . no
C163 C164 C165 C166 173.1(5) . . . . no
C163 C164 C165 C170 -3.5(7) . . . . no
C164 C165 C166 C167 -127.9(5) . . . . no
C164 C165 C166 C172 138.0(5) . . . . no
C170 C165 C166 C167 48.6(6) . . . . no
C170 C165 C166 C172 -45.4(6) . . . . no
C164 C165 C170 N171 3.0(7) . . . . no
C164 C165 C170 C169 177.0(4) . . . . no
C166 C165 C170 N171 -173.8(4) . . . . no
C166 C165 C170 C169 0.2(6) . . . . no
C165 C166 C167 C168 -80.8(4) . . . . no
C165 C166 C167 C173 168.6(4) . . . . no
C165 C166 C167 C174 40.8(6) . . . . no
C172 C166 C167 C168 27.8(4) . . . . no
C172 C166 C167 C173 -82.9(5) . . . . no
C172 C166 C167 C174 149.4(5) . . . . no
C165 C166 C172 C168 80.6(4) . . . . no
C167 C166 C172 C168 -28.2(4) . . . . no
C166 C167 C168 C169 82.1(4) . . . . no
C166 C167 C168 C172 -28.0(3) . . . . no
C173 C167 C168 C169 -166.6(4) . . . . no
C173 C167 C168 C172 83.3(4) . . . . no
C174 C167 C168 C169 -38.3(6) . . . . no
C174 C167 C168 C172 -148.3(5) . . . . no
C167 C168 C169 C170 -45.7(5) . . . . no
C167 C168 C169 C175 -170.7(4) . . . . no
C172 C168 C169 C170 50.4(5) . . . . no
C172 C168 C169 C175 -74.6(5) . . . . no
C167 C168 C172 C166 28.1(3) . . . . no
C169 C168 C172 C166 -85.1(4) . . . . no
C168 C169 C170 N171 172.2(4) . . . . no
C168 C169 C170 C165 -2.0(5) . . . . no
C175 C169 C170 N171 -62.0(5) . . . . no
C175 C169 C170 C165 123.7(4) . . . . no
C168 C169 C175 O176 11.5(6) . . . . no
C168 C169 C175 O177 -167.1(4) . . . . no
C170 C169 C175 O176 -113.0(5) . . . . no
C170 C169 C175 O177 68.4(5) . . . . no
N17 C178 C179 C180 -2.0(8) . . . . no
C178 C179 C180 C181 3.3(8) . . . . no
C179 C180 C181 C182 -1.9(8) . . . . no
C180 C181 C182 N17 -1.0(8) . . . . no
C180 C181 C182 C183 176.6(5) . . . . no
N17 C182 C183 N192 8.3(7) . . . . no
N17 C182 C183 C184 -176.1(5) . . . . no
C181 C182 C183 N192 -169.4(5) . . . . no
C181 C182 C183 C184 6.2(8) . . . . no
N192 C183 C184 C185 5.7(8) . . . . no
C182 C183 C184 C185 -169.8(5) . . . . no
C183 C184 C185 C186 -1.2(8) . . . . no
C184 C185 C186 C187 172.3(5) . . . . no
C184 C185 C186 C191 -3.6(8) . . . . no
C185 C186 C187 C188 -130.8(5) . . . . no
C185 C186 C187 C193 136.3(5) . . . . no
C191 C186 C187 C188 45.1(6) . . . . no
C191 C186 C187 C193 -47.9(6) . . . . no
C185 C186 C191 N192 4.5(8) . . . . no
C185 C186 C191 C190 179.4(5) . . . . no
C187 C186 C191 N192 -171.7(5) . . . . no
C187 C186 C191 C190 3.3(7) . . . . no
C186 C187 C188 C189 -80.3(4) . . . . no
C186 C187 C188 C194 169.5(4) . . . . no
C186 C187 C188 C195 42.8(6) . . . . no
C193 C187 C188 C189 27.3(4) . . . . no
C193 C187 C188 C194 -82.9(5) . . . . no
C193 C187 C188 C195 150.4(5) . . . . no
C186 C187 C193 C189 81.2(5) . . . . no
C188 C187 C193 C189 -27.5(4) . . . . no
C187 C188 C189 C190 82.5(5) . . . . no
C187 C188 C189 C193 -27.6(4) . . . . no
C194 C188 C189 C190 -166.5(4) . . . . no
C194 C188 C189 C193 83.4(5) . . . . no
C195 C188 C189 C190 -37.7(7) . . . . no
C195 C188 C189 C193 -147.7(5) . . . . no
C188 C189 C190 C191 -45.3(6) . . . . no
C188 C189 C190 C196 -169.3(4) . . . . no
C193 C189 C190 C191 49.6(5) . . . . no
C193 C189 C190 C196 -74.4(5) . . . . no
C188 C189 C193 C187 27.4(4) . . . . no
C190 C189 C193 C187 -84.1(4) . . . . no
C189 C190 C191 N192 171.8(4) . . . . no
C189 C190 C191 C186 -3.3(6) . . . . no
C196 C190 C191 N192 -62.6(6) . . . . no
C196 C190 C191 C186 122.3(5) . . . . no
C189 C190 C196 O197 15.2(6) . . . . no
C189 C190 C196 O198 -164.8(4) . . . . no
C191 C190 C196 O197 -108.8(4) . . . . no
C191 C190 C196 O198 71.2(5) . . . . no
